data_7006964
loop_
_publ_author_name
'Saalfrank, Rolf W.'
'Scheurer, Andreas'
'Bernt, Ingo'
'Heinemann, Frank W.'
'Postnikov, Andrei V.'
'Sch\"unemann, Volker'
'Trautwein, Alfred X.'
'Alam, Mohammad S.'
'Rupp, Holger'
'M\"uller, Paul'

_publ_section_title
;
 The [Fe(III)[Fe(III)(L1)2]3] star-type single-molecule magnet.
;
_journal_issue 23
_journal_name_full 'Dalton transactions (Cambridge, England : 2003)'
_journal_page_first 2865
_journal_page_last 2874
_journal_paper_doi 10.1039/b515980f
_journal_year 2006
_chemical_formula_moiety 'C30 H66 Fe4 N6 O12, 3(C H2 Cl2)'
_chemical_formula_sum 'C33 H72 Cl6 Fe4 N6 O12'
_chemical_formula_weight 1181.07
_chemical_name_systematic
;
?
;
_space_group_IT_number 2
_symmetry_cell_setting triclinic
_symmetry_space_group_name_Hall '-P 1'
_symmetry_space_group_name_H-M 'P -1'
_atom_sites_solution_hydrogens geom
_atom_sites_solution_primary direct
_atom_sites_solution_secondary difmap
_audit_creation_method SHELXL-97
_cell_angle_alpha 89.94(1)
_cell_angle_beta 86.25(1)
_cell_angle_gamma 85.37(1)
_cell_formula_units_Z 8
_cell_length_a 17.085(2)
_cell_length_b 22.631(3)
_cell_length_c 26.233(4)
_cell_measurement_reflns_used 514
_cell_measurement_temperature 100(2)
_cell_measurement_theta_max 20.00
_cell_measurement_theta_min 6.00
_cell_volume 10088(2)
_computing_cell_refinement 'EVALCCD (Bruker-Nonius, 2002)'
_computing_data_collection 'COLLECT (Bruker-Nonius, 2002)'
_computing_data_reduction 'EVALCCD (Bruker-Nonius, 2002)'
_computing_molecular_graphics 'SHELXTL 6.12 (Bruker AXS, 2002)'
_computing_publication_material 'SHELXTL 6.12 (Bruker AXS, 2002)'
_computing_structure_refinement 'SHELXTL 6.12 (Bruker AXS, 2002)'
_computing_structure_solution 'SHELXTL 6.12 (Bruker AXS, 2002)'
_diffrn_ambient_temperature 100(2)
_diffrn_detector_area_resol_mean 9
_diffrn_measured_fraction_theta_full 0.807
_diffrn_measured_fraction_theta_max 0.807
_diffrn_measurement_device_type 'Bruker-Nonius KappaCCD'
_diffrn_measurement_method
;
\f- and \w-scans with 1.30\% and 38 sec per frame
;
_diffrn_radiation_monochromator graphite
_diffrn_radiation_source 'fine-focus sealed tube'
_diffrn_radiation_type MoK\a
_diffrn_radiation_wavelength 0.71073
_diffrn_reflns_av_R_equivalents 0.0700
_diffrn_reflns_av_sigmaI/netI 0.1418
_diffrn_reflns_limit_h_max 21
_diffrn_reflns_limit_h_min -21
_diffrn_reflns_limit_k_max 28
_diffrn_reflns_limit_k_min -28
_diffrn_reflns_limit_l_max 32
_diffrn_reflns_limit_l_min -32
_diffrn_reflns_number 102969
_diffrn_reflns_theta_full 26.37
_diffrn_reflns_theta_max 26.37
_diffrn_reflns_theta_min 3.52
_exptl_absorpt_coefficient_mu 1.504
_exptl_absorpt_correction_T_max 1.000
_exptl_absorpt_correction_T_min 0.869
_exptl_absorpt_correction_type multi-scan
_exptl_absorpt_process_details 'SADABS, Bruker-Nonius, 2002'
_exptl_crystal_colour yellow
_exptl_crystal_density_diffrn 1.555
_exptl_crystal_density_method 'not measured'
_exptl_crystal_description fragment
_exptl_crystal_F_000 4912
_exptl_crystal_size_max 0.30
_exptl_crystal_size_mid 0.30
_exptl_crystal_size_min 0.18
_refine_diff_density_max 1.401
_refine_diff_density_min -1.259
_refine_diff_density_rms 0.115
_refine_ls_extinction_method none
_refine_ls_goodness_of_fit_ref 1.021
_refine_ls_hydrogen_treatment constr
_refine_ls_matrix_type fullcycle
_refine_ls_number_parameters 2328
_refine_ls_number_reflns 33299
_refine_ls_number_restraints 1324
_refine_ls_restrained_S_all 1.012
_refine_ls_R_factor_all 0.1586
_refine_ls_R_factor_gt 0.0666
_refine_ls_shift/su_max 0.001
_refine_ls_shift/su_mean 0.000
_refine_ls_structure_factor_coef Fsqd
_refine_ls_weighting_details 'calc w=1/[\s^2^(Fo^2^)+(0.0446P)^2^+33.4746P] where P=(Fo^2^+2Fc^2^)/3'
_refine_ls_weighting_scheme calc
_refine_ls_wR_factor_gt 0.1223
_refine_ls_wR_factor_ref 0.1458
_reflns_number_gt 17408
_reflns_number_total 33299
_reflns_threshold_expression >2sigma(I)
_cod_data_source_file b515980f.txt
_cod_data_source_block rs0302
_cod_original_sg_symbol_Hall -P1
_cod_original_sg_symbol_H-M P-1
_cod_database_code 7006964

loop_
_symmetry_equiv_pos_as_xyz
'x, y, z'
'-x, -y, -z'

loop_
_atom_site_label
_atom_site_type_symbol
_atom_site_fract_x
_atom_site_fract_y
_atom_site_fract_z
_atom_site_U_iso_or_equiv
_atom_site_adp_type
_atom_site_occupancy
_atom_site_symmetry_multiplicity
_atom_site_calc_flag
_atom_site_refinement_flags
_atom_site_disorder_assembly
_atom_site_disorder_group
Fe1 Fe 0.95857(5) 0.74252(4) 0.85540(3) 0.0083(2) Uani 1 1 d . A .
Fe11 Fe 0.96304(5) 0.61624(4) 0.91101(3) 0.0094(2) Uani 1 1 d . A .
Fe12 Fe 0.96703(5) 0.75009(4) 0.73321(3) 0.0094(2) Uani 1 1 d . A .
Fe13 Fe 0.95345(5) 0.86504(4) 0.91604(3) 0.0092(2) Uani 1 1 d . A .
N101 N 1.0407(3) 0.6154(2) 0.9833(2) 0.0133(11) Uani 1 1 d U A .
N102 N 0.8902(3) 0.5530(2) 0.8675(2) 0.0157(10) Uani 1 1 d U . .
N103 N 1.0641(3) 0.6862(2) 0.6963(2) 0.0167(11) Uani 1 1 d U A .
N104 N 0.8765(3) 0.8197(2) 0.70623(19) 0.0137(11) Uani 1 1 d U A .
N105 N 1.0386(3) 0.9271(2) 0.8779(2) 0.0140(11) Uani 1 1 d U A .
N106 N 0.8687(3) 0.8660(2) 0.9868(2) 0.0154(11) Uani 1 1 d U A .
O101 O 1.0164(2) 0.69150(18) 0.90509(16) 0.0122(10) Uani 1 1 d U . .
O102 O 0.8875(2) 0.60946(19) 0.96587(15) 0.0152(10) Uani 1 1 d U . .
O103 O 1.0430(3) 0.56227(19) 0.88089(17) 0.0203(11) Uani 1 1 d U . .
O104 O 0.8997(2) 0.67049(18) 0.86450(15) 0.0118(10) Uani 1 1 d U . .
O105 O 1.0241(2) 0.71669(18) 0.79302(15) 0.0109(10) Uani 1 1 d U . .
O106 O 0.9060(2) 0.69407(19) 0.70297(16) 0.0173(11) Uani 1 1 d U . .
O107 O 1.0328(2) 0.81078(19) 0.71194(16) 0.0137(10) Uani 1 1 d U . .
O108 O 0.8980(2) 0.77183(18) 0.79671(15) 0.0108(10) Uani 1 1 d U . .
O109 O 1.0189(2) 0.81273(18) 0.86520(15) 0.0117(10) Uani 1 1 d U . .
O110 O 0.8822(2) 0.92260(19) 0.88710(16) 0.0168(10) Uani 1 1 d U . .
O111 O 1.0245(2) 0.85971(19) 0.96916(16) 0.0166(11) Uani 1 1 d U . .
O112 O 0.8926(2) 0.79326(17) 0.90655(15) 0.0100(10) Uani 1 1 d U . .
C101 C 1.0760(4) 0.7047(3) 0.9376(2) 0.0157(13) Uani 1 1 d U A .
H10A H 1.0782 0.7482 0.9404 0.019 Uiso 1 1 calc R . .
H10B H 1.1279 0.6872 0.9237 0.019 Uiso 1 1 calc R . .
C102 C 1.0558(4) 0.6790(3) 0.9891(2) 0.0151(13) Uani 1 1 d U . .
H10C H 1.0998 0.6823 1.0114 0.018 Uiso 1 1 calc R A .
H10D H 1.0084 0.7013 1.0053 0.018 Uiso 1 1 calc R . .
C103 C 0.9877(4) 0.5955(3) 1.0245(2) 0.0140(13) Uani 1 1 d U . .
H10E H 1.0037 0.6098 1.0576 0.017 Uiso 1 1 calc R A .
H10F H 0.9915 0.5516 1.0252 0.017 Uiso 1 1 calc R . .
C104 C 0.9039(4) 0.6185(3) 1.0172(2) 0.0151(13) Uani 1 1 d U A .
H10G H 0.8674 0.5974 1.0402 0.018 Uiso 1 1 calc R . .
H10H H 0.8964 0.6613 1.0256 0.018 Uiso 1 1 calc R . .
C105 C 1.1156(4) 0.5782(3) 0.9793(3) 0.0184(15) Uani 1 1 d U . .
H10I H 1.1424 0.5813 1.0110 0.028 Uiso 1 1 calc R A .
H10J H 1.1491 0.5917 0.9506 0.028 Uiso 1 1 calc R . .
H10K H 1.1052 0.5368 0.9737 0.028 Uiso 1 1 calc R . .
C106 C 1.0269(4) 0.5184(3) 0.8459(3) 0.0213(13) Uani 1 1 d U A .
H10L H 1.0298 0.4792 0.8629 0.026 Uiso 0.800(6) 1 calc PR A 1
H10M H 1.0670 0.5168 0.8169 0.026 Uiso 0.800(6) 1 calc PR A 1
H10N H 1.0689 0.4856 0.8458 0.026 Uiso 0.200(6) 1 d PR A 2
H10O H 1.0269 0.5354 0.8112 0.026 Uiso 0.200(6) 1 d PR A 2
C107 C 0.9472(5) 0.5312(4) 0.8266(3) 0.0211(14) Uani 0.800(6) 1 d PU A 1
H10P H 0.9498 0.5612 0.7992 0.025 Uiso 0.800(6) 1 calc PR A 1
H10Q H 0.9298 0.4946 0.8118 0.025 Uiso 0.800(6) 1 calc PR A 1
C108 C 0.8244(5) 0.5904(4) 0.8478(3) 0.0200(15) Uani 0.800(6) 1 d PU A 1
H10R H 0.8044 0.5700 0.8185 0.024 Uiso 0.800(6) 1 calc PR A 1
H10S H 0.7811 0.5954 0.8748 0.024 Uiso 0.800(6) 1 calc PR A 1
C109 C 0.8467(3) 0.6491(2) 0.83144(19) 0.0176(13) Uani 1 1 d U A .
H10T H 0.8714 0.6465 0.7962 0.021 Uiso 0.800(6) 1 calc PR A 1
H10U H 0.7990 0.6771 0.8313 0.021 Uiso 0.800(6) 1 calc PR A 1
H10V H 0.8428 0.6744 0.8007 0.021 Uiso 0.200(6) 1 d PR A 2
H10W H 0.7937 0.6483 0.8490 0.021 Uiso 0.200(6) 1 d PR A 2
C110 C 0.8584(3) 0.5063(2) 0.89790(19) 0.0217(17) Uani 0.800(6) 1 d PRU A 1
H11A H 0.8286 0.4819 0.8765 0.033 Uiso 0.800(6) 1 calc PR A 1
H11B H 0.8234 0.5237 0.9260 0.033 Uiso 0.800(6) 1 calc PR A 1
H11C H 0.9015 0.4815 0.9119 0.033 Uiso 0.800(6) 1 calc PR A 1
C137 C 0.9482(3) 0.4943(2) 0.85957(19) 0.0188(19) Uani 0.200(6) 1 d PRU A 2
H13A H 0.9496 0.4706 0.8913 0.023 Uiso 0.200(6) 1 calc PR A 2
H13B H 0.9323 0.4694 0.8316 0.023 Uiso 0.200(6) 1 calc PR A 2
C138 C 0.8807(3) 0.5868(2) 0.81697(19) 0.0185(17) Uani 0.200(6) 1 d PRU A 2
H13C H 0.9323 0.5880 0.7976 0.022 Uiso 0.200(6) 1 calc PR A 2
H13D H 0.8447 0.5672 0.7956 0.022 Uiso 0.200(6) 1 calc PR A 2
C140 C 0.8067(3) 0.5411(2) 0.89647(19) 0.020(2) Uani 0.200(6) 1 d PRU A 2
H14A H 0.8158 0.5195 0.9283 0.030 Uiso 0.200(6) 1 calc PR A 2
H14B H 0.7771 0.5174 0.8744 0.030 Uiso 0.200(6) 1 calc PR A 2
H14C H 0.7765 0.5790 0.9043 0.030 Uiso 0.200(6) 1 calc PR A 2
C111 C 1.0934(4) 0.6780(3) 0.7870(2) 0.0149(13) Uani 1 1 d U A .
H11D H 1.0811 0.6367 0.7941 0.018 Uiso 1 1 calc R . .
H11E H 1.1321 0.6890 0.8111 0.018 Uiso 1 1 calc R . .
C112 C 1.1272(4) 0.6830(3) 0.7328(2) 0.0199(14) Uani 1 1 d U . .
H11F H 1.1563 0.7191 0.7294 0.024 Uiso 1 1 calc R A .
H11G H 1.1647 0.6483 0.7244 0.024 Uiso 1 1 calc R . .
C113 C 1.0263(4) 0.6305(3) 0.6945(3) 0.0232(14) Uani 1 1 d U . .
H11H H 1.0230 0.6124 0.7288 0.028 Uiso 1 1 calc R A .
H11I H 1.0572 0.6023 0.6707 0.028 Uiso 1 1 calc R . .
C114 C 0.9437(4) 0.6448(3) 0.6761(3) 0.0206(14) Uani 1 1 d U A .
H11J H 0.9474 0.6535 0.6391 0.025 Uiso 1 1 calc R . .
H11K H 0.9124 0.6101 0.6816 0.025 Uiso 1 1 calc R . .
C115 C 1.0951(4) 0.7044(3) 0.6464(3) 0.0255(16) Uani 1 1 d U . .
H11L H 1.1364 0.6747 0.6332 0.038 Uiso 1 1 calc R A .
H11M H 1.1172 0.7428 0.6494 0.038 Uiso 1 1 calc R . .
H11N H 1.0526 0.7080 0.6230 0.038 Uiso 1 1 calc R . .
C116 C 1.0009(4) 0.8642(3) 0.6929(3) 0.0163(13) Uani 1 1 d U A .
H11O H 1.0052 0.8629 0.6551 0.020 Uiso 1 1 calc R . .
H11P H 1.0312 0.8969 0.7041 0.020 Uiso 1 1 calc R . .
C117 C 0.9154(4) 0.8761(3) 0.7117(3) 0.0153(13) Uani 1 1 d U . .
H11Q H 0.9114 0.8889 0.7479 0.018 Uiso 1 1 calc R A .
H11R H 0.8896 0.9078 0.6912 0.018 Uiso 1 1 calc R . .
C118 C 0.8069(4) 0.8169(3) 0.7414(2) 0.0107(13) Uani 1 1 d U . .
H11S H 0.7786 0.7821 0.7329 0.013 Uiso 1 1 calc R A .
H11T H 0.7709 0.8530 0.7377 0.013 Uiso 1 1 calc R . .
C119 C 0.8305(4) 0.8121(3) 0.7963(2) 0.0125(13) Uani 1 1 d U A .
H11U H 0.8421 0.8514 0.8090 0.015 Uiso 1 1 calc R . .
H11V H 0.7871 0.7976 0.8186 0.015 Uiso 1 1 calc R . .
C120 C 0.8567(4) 0.8116(3) 0.6527(2) 0.0187(15) Uani 1 1 d U . .
H12A H 0.8175 0.8432 0.6437 0.028 Uiso 1 1 calc R A .
H12B H 0.8353 0.7730 0.6492 0.028 Uiso 1 1 calc R . .
H12C H 0.9043 0.8131 0.6299 0.028 Uiso 1 1 calc R . .
C121 C 1.0832(4) 0.8329(3) 0.8351(2) 0.0125(13) Uani 1 1 d U A .
H12D H 1.0674 0.8423 0.8002 0.015 Uiso 1 1 calc R . .
H12E H 1.1273 0.8017 0.8327 0.015 Uiso 1 1 calc R . .
C122 C 1.1086(4) 0.8881(3) 0.8603(3) 0.0149(13) Uani 1 1 d U . .
H12F H 1.1399 0.8766 0.8897 0.018 Uiso 1 1 calc R A .
H12G H 1.1421 0.9096 0.8355 0.018 Uiso 1 1 calc R . .
C123 C 0.9933(4) 0.9523(3) 0.8363(2) 0.0166(13) Uani 1 1 d U . .
H12H H 0.9931 0.9228 0.8085 0.020 Uiso 1 1 calc R A .
H12I H 1.0174 0.9877 0.8223 0.020 Uiso 1 1 calc R . .
C124 C 0.9095(4) 0.9693(3) 0.8576(3) 0.0179(14) Uani 1 1 d U A .
H12J H 0.9083 1.0055 0.8789 0.022 Uiso 1 1 calc R . .
H12K H 0.8750 0.9779 0.8292 0.022 Uiso 1 1 calc R . .
C125 C 1.0614(4) 0.9734(3) 0.9121(3) 0.0186(15) Uani 1 1 d U . .
H12L H 1.0978 0.9982 0.8934 0.028 Uiso 1 1 calc R A .
H12M H 1.0871 0.9547 0.9410 0.028 Uiso 1 1 calc R . .
H12N H 1.0143 0.9980 0.9248 0.028 Uiso 1 1 calc R . .
C126 C 0.9973(4) 0.8576(3) 1.0213(2) 0.0178(14) Uani 1 1 d U A .
H12O H 0.9951 0.8977 1.0367 0.021 Uiso 1 1 calc R . .
H12P H 1.0339 0.8309 1.0402 0.021 Uiso 1 1 calc R . .
C127 C 0.9161(4) 0.8350(3) 1.0249(3) 0.0202(14) Uani 1 1 d U . .
H12Q H 0.9202 0.7917 1.0183 0.024 Uiso 1 1 calc R A .
H12R H 0.8909 0.8424 1.0596 0.024 Uiso 1 1 calc R . .
C128 C 0.8016(4) 0.8330(3) 0.9729(3) 0.0176(14) Uani 1 1 d U . .
H12S H 0.7658 0.8588 0.9527 0.021 Uiso 1 1 calc R A .
H12T H 0.7717 0.8210 1.0043 0.021 Uiso 1 1 calc R . .
C129 C 0.8321(4) 0.7784(3) 0.9418(2) 0.0133(13) Uani 1 1 d U A .
H12U H 0.8523 0.7467 0.9648 0.016 Uiso 1 1 calc R . .
H12V H 0.7888 0.7633 0.9235 0.016 Uiso 1 1 calc R . .
C130 C 0.8413(4) 0.9268(3) 1.0037(3) 0.0241(16) Uani 1 1 d U . .
H13E H 0.8051 0.9252 1.0341 0.036 Uiso 1 1 calc R A .
H13F H 0.8140 0.9475 0.9763 0.036 Uiso 1 1 calc R . .
H13G H 0.8866 0.9482 1.0119 0.036 Uiso 1 1 calc R . .
Fe2 Fe 0.97409(5) 0.75674(4) 0.35176(3) 0.0111(2) Uani 1 1 d . B .
Fe21 Fe 0.97962(5) 0.76305(4) 0.22963(4) 0.0129(2) Uani 1 1 d . B .
Fe22 Fe 0.99234(6) 0.62859(4) 0.40353(4) 0.0150(2) Uani 1 1 d . B .
Fe23 Fe 0.95512(5) 0.87550(4) 0.41887(3) 0.0095(2) Uani 1 1 d . B .
N201 N 1.0583(3) 0.8331(2) 0.1976(2) 0.0243(12) Uani 1 1 d DU . .
N202 N 0.9014(3) 0.6966(2) 0.1968(2) 0.0185(11) Uani 1 1 d U . .
N203 N 1.0900(3) 0.5688(3) 0.3615(2) 0.0247(12) Uani 1 1 d U B .
N204 N 0.9057(3) 0.6218(2) 0.4735(2) 0.0220(11) Uani 1 1 d U . .
N205 N 1.0337(3) 0.8678(2) 0.4892(2) 0.0138(11) Uani 1 1 d U B .
N206 N 0.8681(3) 0.9474(2) 0.38433(19) 0.0130(11) Uani 1 1 d U B .
O201 O 1.0340(2) 0.78753(18) 0.29120(16) 0.0162(11) Uani 1 1 d U . .
O202 O 0.9035(3) 0.8215(2) 0.20632(17) 0.0224(11) Uani 1 1 d U . .
O203 O 1.0568(3) 0.70488(19) 0.20037(17) 0.0206(11) Uani 1 1 d U . .
O204 O 0.9179(2) 0.73458(18) 0.29144(15) 0.0128(10) Uani 1 1 d U . .
O205 O 1.0470(2) 0.68419(19) 0.35567(16) 0.0156(10) Uani 1 1 d U . .
O206 O 0.9321(3) 0.5744(2) 0.37067(18) 0.0278(12) Uani 1 1 d U . .
O207 O 1.0613(3) 0.6274(2) 0.45777(16) 0.0219(11) Uani 1 1 d U . .
O208 O 0.9194(2) 0.70285(18) 0.39941(16) 0.0144(10) Uani 1 1 d U . .
O209 O 1.0249(2) 0.80066(19) 0.40468(16) 0.0144(10) Uani 1 1 d U . .
O210 O 0.8789(2) 0.87191(19) 0.47419(16) 0.0150(10) Uani 1 1 d U . .
O211 O 1.0248(2) 0.93114(19) 0.39287(16) 0.0144(10) Uani 1 1 d U . .
O212 O 0.9035(2) 0.82984(18) 0.36655(15) 0.0116(10) Uani 1 1 d U . .
C201 C 1.0913(4) 0.8289(3) 0.2870(3) 0.0211(14) Uani 1 1 d U B .
H20A H 1.1445 0.8085 0.2803 0.025 Uiso 0.657(7) 1 calc PR B 1
H20B H 1.0905 0.8525 0.3188 0.025 Uiso 0.657(7) 1 calc PR B 1
H20C H 1.0654 0.8692 0.2930 0.025 Uiso 0.343(7) 1 calc PR B 2
H20D H 1.1289 0.8208 0.3138 0.025 Uiso 0.343(7) 1 calc PR B 2
C202 C 1.0678(6) 0.8716(5) 0.2389(4) 0.0200(15) Uani 0.657(7) 1 d PU B 1
H20E H 1.0183 0.8963 0.2476 0.024 Uiso 0.657(7) 1 calc PR B 1
H20F H 1.1100 0.8980 0.2299 0.024 Uiso 0.657(7) 1 calc PR B 1
C203 C 1.0073(4) 0.8647(4) 0.1594(3) 0.0226(17) Uani 0.657(7) 1 d PDU B 1
H20G H 1.0282 0.9028 0.1493 0.027 Uiso 0.657(7) 1 calc PR B 1
H20H H 1.0056 0.8400 0.1284 0.027 Uiso 0.657(7) 1 calc PR B 1
C232 C 1.1317(11) 0.8271(9) 0.2403(7) 0.019(2) Uani 0.343(7) 1 d PU B 2
H23A H 1.1648 0.7893 0.2353 0.023 Uiso 0.343(7) 1 calc PR B 2
H23B H 1.1657 0.8605 0.2364 0.023 Uiso 0.343(7) 1 calc PR B 2
C233 C 1.0103(9) 0.8889(7) 0.2079(8) 0.0225(19) Uani 0.343(7) 1 d PDU B 2
H23C H 1.0334 0.9224 0.1897 0.027 Uiso 0.343(7) 1 calc PR B 2
H23D H 1.0043 0.8979 0.2449 0.027 Uiso 0.343(7) 1 calc PR B 2
C204 C 0.9264(4) 0.8752(3) 0.1858(3) 0.0260(15) Uani 1 1 d DU B .
H20I H 0.9270 0.9049 0.2134 0.031 Uiso 0.657(7) 1 calc PR B 1
H20J H 0.8885 0.8906 0.1610 0.031 Uiso 0.657(7) 1 calc PR B 1
H20K H 0.8859 0.9077 0.1954 0.031 Uiso 0.343(7) 1 calc PR B 2
H20L H 0.9321 0.8724 0.1480 0.031 Uiso 0.343(7) 1 calc PR B 2
C205 C 1.1206(5) 0.8143(3) 0.1621(3) 0.0441(19) Uani 1 1 d U B .
H20M H 1.1501 0.8482 0.1519 0.066 Uiso 1 1 calc R . .
H20N H 1.0993 0.7976 0.1319 0.066 Uiso 1 1 calc R . .
H20O H 1.1556 0.7841 0.1777 0.066 Uiso 1 1 calc R . .
C206 C 1.0345(4) 0.6542(3) 0.1767(3) 0.0252(14) Uani 1 1 d U B .
H20P H 1.0722 0.6201 0.1837 0.030 Uiso 1 1 calc R . .
H20Q H 1.0359 0.6602 0.1393 0.030 Uiso 1 1 calc R . .
C207 C 0.9527(4) 0.6410(3) 0.1961(3) 0.0222(14) Uani 1 1 d U B .
H20R H 0.9323 0.6116 0.1736 0.027 Uiso 1 1 calc R . .
H20S H 0.9538 0.6243 0.2310 0.027 Uiso 1 1 calc R . .
C208 C 0.8329(4) 0.6957(3) 0.2339(2) 0.0161(13) Uani 1 1 d U B .
H20T H 0.8045 0.6602 0.2278 0.019 Uiso 1 1 calc R . .
H20U H 0.7964 0.7312 0.2292 0.019 Uiso 1 1 calc R . .
C209 C 0.8586(4) 0.6946(3) 0.2884(2) 0.0162(13) Uani 1 1 d U B .
H20V H 0.8133 0.7066 0.3126 0.019 Uiso 1 1 calc R . .
H20W H 0.8794 0.6541 0.2973 0.019 Uiso 1 1 calc R . .
C210 C 0.8772(4) 0.7105(3) 0.1452(3) 0.0250(16) Uani 1 1 d U B .
H21A H 0.8441 0.6802 0.1341 0.037 Uiso 1 1 calc R . .
H21B H 0.9240 0.7114 0.1216 0.037 Uiso 1 1 calc R . .
H21C H 0.8473 0.7494 0.1455 0.037 Uiso 1 1 calc R . .
C211 C 1.1144(4) 0.6657(3) 0.3234(3) 0.0198(14) Uani 1 1 d U B .
H21D H 1.1525 0.6965 0.3225 0.024 Uiso 1 1 calc R . .
H21E H 1.0992 0.6594 0.2882 0.024 Uiso 1 1 calc R . .
C212 C 1.1514(4) 0.6083(3) 0.3446(3) 0.0229(14) Uani 1 1 d U . .
H21F H 1.1876 0.5881 0.3179 0.027 Uiso 1 1 calc R B .
H21G H 1.1824 0.6173 0.3738 0.027 Uiso 1 1 calc R . .
C213 C 1.0488(4) 0.5456(3) 0.3188(3) 0.0308(15) Uani 1 1 d U . .
H21H H 1.0799 0.5106 0.3032 0.037 Uiso 1 1 calc R B .
H21I H 1.0423 0.5763 0.2921 0.037 Uiso 1 1 calc R . .
C214 C 0.9693(4) 0.5285(3) 0.3396(3) 0.0315(15) Uani 1 1 d U B .
H21J H 0.9363 0.5210 0.3110 0.038 Uiso 1 1 calc R . .
H21K H 0.9758 0.4916 0.3597 0.038 Uiso 1 1 calc R . .
C215 C 1.1230(4) 0.5194(3) 0.3925(3) 0.0306(17) Uani 1 1 d U . .
H21L H 1.1642 0.4960 0.3719 0.046 Uiso 1 1 calc R B .
H21M H 1.0812 0.4942 0.4036 0.046 Uiso 1 1 calc R . .
H21N H 1.1455 0.5354 0.4225 0.046 Uiso 1 1 calc R . .
C216 C 1.0332(4) 0.6239(3) 0.5089(3) 0.0243(14) Uani 1 1 d U B .
H21O H 1.0638 0.6481 0.5306 0.029 Uiso 0.693(6) 1 calc PR C 1
H21P H 1.0391 0.5823 0.5207 0.029 Uiso 0.693(6) 1 calc PR C 1
H21Q H 1.0249 0.6646 0.5232 0.029 Uiso 0.307(6) 1 d PR C 2
H21R H 1.0738 0.6018 0.5284 0.029 Uiso 0.307(6) 1 d PR C 2
C217 C 0.9457(6) 0.6472(5) 0.5135(4) 0.0238(15) Uani 0.693(6) 1 d PU B 1
H21S H 0.9214 0.6364 0.5471 0.029 Uiso 0.693(6) 1 calc PR C 1
H21T H 0.9409 0.6910 0.5107 0.029 Uiso 0.693(6) 1 calc PR C 1
C218 C 0.8341(6) 0.6583(4) 0.4600(4) 0.0208(16) Uani 0.693(6) 1 d PU B 1
H21U H 0.7995 0.6673 0.4913 0.025 Uiso 0.693(6) 1 calc PR C 1
H21V H 0.8047 0.6357 0.4364 0.025 Uiso 0.693(6) 1 calc PR C 1
C237 C 0.9619(13) 0.5985(11) 0.5165(9) 0.0231(19) Uani 0.307(6) 1 d PU B 2
H23E H 0.9371 0.6095 0.5507 0.028 Uiso 0.307(6) 1 calc PR C 2
H23F H 0.9708 0.5548 0.5147 0.028 Uiso 0.307(6) 1 calc PR C 2
C238 C 0.8775(14) 0.6829(10) 0.4875(9) 0.0223(17) Uani 0.307(6) 1 d PU B 2
H23G H 0.9191 0.7031 0.5034 0.027 Uiso 0.307(6) 1 calc PR C 2
H23H H 0.8308 0.6834 0.5120 0.027 Uiso 0.307(6) 1 calc PR C 2
C219 C 0.8551(4) 0.7149(3) 0.4353(3) 0.0197(13) Uani 1 1 d U B .
H21W H 0.8095 0.7334 0.4180 0.024 Uiso 0.693(6) 1 calc PR C 1
H21X H 0.8692 0.7430 0.4615 0.024 Uiso 0.693(6) 1 calc PR C 1
H21Y H 0.8071 0.6996 0.4229 0.024 Uiso 0.307(6) 1 d PR C 2
H21Z H 0.8452 0.7582 0.4408 0.024 Uiso 0.307(6) 1 d PR C 2
C220 C 0.8864(7) 0.5608(5) 0.4839(4) 0.0270(19) Uani 0.693(6) 1 d PU C 1
H22A H 0.8590 0.5461 0.4553 0.041 Uiso 0.693(6) 1 calc PR C 1
H22B H 0.8524 0.5600 0.5154 0.041 Uiso 0.693(6) 1 calc PR C 1
H22C H 0.9350 0.5355 0.4878 0.041 Uiso 0.693(6) 1 calc PR C 1
C240 C 0.8416(14) 0.5809(11) 0.4742(9) 0.024(2) Uiso 0.307(6) 1 d PU C 2
H24A H 0.8641 0.5407 0.4652 0.037 Uiso 0.307(6) 1 calc PR C 2
H24B H 0.8037 0.5943 0.4493 0.037 Uiso 0.307(6) 1 calc PR C 2
H24C H 0.8150 0.5808 0.5084 0.037 Uiso 0.307(6) 1 calc PR C 2
C221 C 1.0879(4) 0.7841(3) 0.4352(2) 0.0170(13) Uani 1 1 d U B .
H22D H 1.1357 0.8030 0.4224 0.020 Uiso 1 1 calc R . .
H22E H 1.0998 0.7406 0.4343 0.020 Uiso 1 1 calc R . .
C222 C 1.0627(4) 0.8050(3) 0.4897(3) 0.0178(14) Uani 1 1 d U . .
H22F H 1.0207 0.7810 0.5043 0.021 Uiso 1 1 calc R B .
H22G H 1.1080 0.7995 0.5114 0.021 Uiso 1 1 calc R . .
C223 C 0.9776(4) 0.8839(3) 0.5326(2) 0.0157(13) Uani 1 1 d U . .
H22H H 0.9706 0.9276 0.5363 0.019 Uiso 1 1 calc R B .
H22I H 0.9981 0.8672 0.5645 0.019 Uiso 1 1 calc R . .
C224 C 0.8999(4) 0.8600(3) 0.5238(2) 0.0144(13) Uani 1 1 d U B .
H22J H 0.9037 0.8166 0.5295 0.017 Uiso 1 1 calc R . .
H22K H 0.8587 0.8784 0.5485 0.017 Uiso 1 1 calc R . .
C225 C 1.1006(4) 0.9063(3) 0.4885(3) 0.0175(15) Uani 1 1 d U . .
H22L H 1.1292 0.8993 0.5194 0.026 Uiso 1 1 calc R B .
H22M H 1.0803 0.9480 0.4873 0.026 Uiso 1 1 calc R . .
H22N H 1.1362 0.8968 0.4583 0.026 Uiso 1 1 calc R . .
C226 C 0.9994(4) 0.9802(3) 0.3634(2) 0.0132(13) Uani 1 1 d U B .
H22O H 1.0046 0.9694 0.3267 0.016 Uiso 1 1 calc R . .
H22P H 1.0324 1.0133 0.3687 0.016 Uiso 1 1 calc R . .
C227 C 0.9146(4) 0.9992(3) 0.3791(3) 0.0149(13) Uani 1 1 d U . .
H22Q H 0.9116 1.0208 0.4120 0.018 Uiso 1 1 calc R B .
H22R H 0.8926 1.0263 0.3531 0.018 Uiso 1 1 calc R . .
C228 C 0.8524(4) 0.9219(3) 0.3344(2) 0.0148(13) Uani 1 1 d U . .
H22S H 0.8973 0.9271 0.3094 0.018 Uiso 1 1 calc R B .
H22T H 0.8047 0.9430 0.3214 0.018 Uiso 1 1 calc R . .
C229 C 0.8405(4) 0.8566(3) 0.3403(2) 0.0140(13) Uani 1 1 d U B .
H22U H 0.7899 0.8515 0.3598 0.017 Uiso 1 1 calc R . .
H22V H 0.8392 0.8379 0.3063 0.017 Uiso 1 1 calc R . .
C230 C 0.7934(4) 0.9632(3) 0.4147(3) 0.0177(15) Uani 1 1 d U . .
H23I H 0.7617 0.9934 0.3966 0.027 Uiso 1 1 calc R B .
H23J H 0.8047 0.9788 0.4480 0.027 Uiso 1 1 calc R . .
H23K H 0.7643 0.9279 0.4196 0.027 Uiso 1 1 calc R . .
Fe3 Fe 0.47347(5) 0.74372(4) 0.34378(3) 0.0105(2) Uani 1 1 d . E .
Fe31 Fe 0.47839(5) 0.75390(4) 0.22202(4) 0.0121(2) Uani 1 1 d . E .
Fe32 Fe 0.45656(5) 0.86391(4) 0.40887(3) 0.0099(2) Uani 1 1 d . E .
Fe33 Fe 0.49341(6) 0.61805(4) 0.39942(4) 0.0136(2) Uani 1 1 d . E .
N301 N 0.5757(3) 0.6882(2) 0.18296(19) 0.0143(11) Uani 1 1 d U E .
N302 N 0.3845(3) 0.8264(2) 0.1977(2) 0.0183(11) Uani 1 1 d U . .
N303 N 0.5390(3) 0.9312(2) 0.37559(19) 0.0114(11) Uani 1 1 d U E .
N304 N 0.3674(3) 0.8591(2) 0.4772(2) 0.0155(11) Uani 1 1 d U E .
N305 N 0.5751(3) 0.6202(3) 0.4657(2) 0.0204(11) Uani 1 1 d U . .
N306 N 0.4251(3) 0.5501(2) 0.3607(2) 0.0219(12) Uani 1 1 d U . .
O301 O 0.5384(2) 0.72048(18) 0.28035(15) 0.0133(10) Uani 1 1 d U . .
O302 O 0.4175(3) 0.70008(19) 0.18971(17) 0.0207(11) Uani 1 1 d U . .
O303 O 0.5421(3) 0.81512(19) 0.19994(17) 0.0198(11) Uani 1 1 d U . .
O304 O 0.4098(2) 0.77209(18) 0.28651(16) 0.0149(10) Uani 1 1 d U . .
O305 O 0.5263(2) 0.81725(18) 0.35545(15) 0.0122(10) Uani 1 1 d U . .
O306 O 0.3838(2) 0.92077(18) 0.38123(16) 0.0159(10) Uani 1 1 d U . .
O307 O 0.5243(2) 0.85833(19) 0.46377(16) 0.0155(10) Uani 1 1 d U . .
O308 O 0.4037(2) 0.78928(18) 0.39605(16) 0.0130(10) Uani 1 1 d U . .
O309 O 0.5397(2) 0.69626(19) 0.39112(16) 0.0163(10) Uani 1 1 d U . .
O310 O 0.4208(2) 0.6124(2) 0.45689(16) 0.0201(11) Uani 1 1 d U . .
O311 O 0.5770(3) 0.5686(2) 0.36616(18) 0.0243(11) Uani 1 1 d U . .
O312 O 0.4230(2) 0.66783(18) 0.35430(16) 0.0152(10) Uani 1 1 d U . .
C301 C 0.6054(4) 0.6800(3) 0.2725(2) 0.0162(13) Uani 1 1 d U E .
H30A H 0.6094 0.6525 0.3017 0.019 Uiso 1 1 calc R . .
H30B H 0.6537 0.7015 0.2691 0.019 Uiso 1 1 calc R . .
C302 C 0.5963(4) 0.6459(3) 0.2239(2) 0.0167(13) Uani 1 1 d U . .
H30C H 0.6461 0.6222 0.2137 0.020 Uiso 1 1 calc R E .
H30D H 0.5544 0.6184 0.2297 0.020 Uiso 1 1 calc R . .
C303 C 0.5344(4) 0.6613(3) 0.1423(3) 0.0195(14) Uani 1 1 d U . .
H30E H 0.5630 0.6231 0.1314 0.023 Uiso 1 1 calc R E .
H30F H 0.5328 0.6879 0.1124 0.023 Uiso 1 1 calc R . .
C304 C 0.4518(4) 0.6509(3) 0.1621(3) 0.0225(14) Uani 1 1 d U E .
H30G H 0.4197 0.6433 0.1331 0.027 Uiso 1 1 calc R . .
H30H H 0.4529 0.6156 0.1844 0.027 Uiso 1 1 calc R . .
C305 C 0.6461(4) 0.7137(3) 0.1614(3) 0.0192(15) Uani 1 1 d U . .
H30I H 0.6828 0.6822 0.1460 0.029 Uiso 1 1 calc R E .
H30J H 0.6712 0.7335 0.1884 0.029 Uiso 1 1 calc R . .
H30K H 0.6315 0.7426 0.1351 0.029 Uiso 1 1 calc R . .
C306 C 0.5089(4) 0.8705(3) 0.1848(3) 0.0193(13) Uani 1 1 d U E .
H30L H 0.5100 0.8724 0.1471 0.023 Uiso 0.67 1 calc PR D 1
H30M H 0.5398 0.9023 0.1970 0.023 Uiso 0.67 1 calc PR D 1
H30N H 0.5482 0.8906 0.1632 0.023 Uiso 0.33 1 d PR D 2
H30O H 0.4945 0.8954 0.2156 0.023 Uiso 0.33 1 d PR D 2
C307 C 0.4199(6) 0.8802(4) 0.2084(4) 0.0186(15) Uani 0.67 1 d PU E 1
H30P H 0.4185 0.8872 0.2457 0.022 Uiso 0.67 1 calc PR E 1
H30Q H 0.3917 0.9145 0.1923 0.022 Uiso 0.67 1 calc PR E 1
C308 C 0.3129(6) 0.8192(5) 0.2375(4) 0.0166(16) Uani 0.67 1 d PU E 1
H30R H 0.2747 0.8544 0.2366 0.020 Uiso 0.67 1 calc PR E 1
H30S H 0.2858 0.7838 0.2288 0.020 Uiso 0.67 1 calc PR E 1
C337 C 0.4400(11) 0.8645(9) 0.1584(8) 0.0176(18) Uani 0.33 1 d PU E 2
H33A H 0.4529 0.8430 0.1257 0.021 Uiso 0.33 1 calc PR E 2
H33B H 0.4133 0.9039 0.1513 0.021 Uiso 0.33 1 calc PR E 2
C338 C 0.3579(12) 0.8587(9) 0.2394(7) 0.0175(16) Uani 0.33 1 d PU E 2
H33C H 0.3087 0.8827 0.2325 0.021 Uiso 0.33 1 calc PR E 2
H33D H 0.3975 0.8860 0.2482 0.021 Uiso 0.33 1 calc PR E 2
C309 C 0.3414(4) 0.8127(3) 0.2875(3) 0.0186(13) Uani 1 1 d U E .
H30T H 0.3543 0.8518 0.3001 0.022 Uiso 0.67 1 calc PR F 1
H30U H 0.2999 0.7981 0.3113 0.022 Uiso 0.67 1 calc PR F 1
H30V H 0.3338 0.8342 0.3205 0.022 Uiso 0.33 1 d PR F 2
H30W H 0.2941 0.7915 0.2824 0.022 Uiso 0.33 1 d PR F 2
C310 C 0.3582(6) 0.8197(5) 0.1492(4) 0.0182(17) Uani 0.67 1 d PU E 1
H31A H 0.3356 0.7815 0.1469 0.027 Uiso 0.67 1 calc PR E 1
H31B H 0.4025 0.8212 0.1237 0.027 Uiso 0.67 1 calc PR E 1
H31C H 0.3180 0.8518 0.1429 0.027 Uiso 0.67 1 calc PR E 1
C340 C 0.3225(12) 0.8079(9) 0.1631(8) 0.019(2) Uiso 0.33 1 d PU E 2
H34A H 0.3484 0.7852 0.1340 0.028 Uiso 0.33 1 calc PR E 2
H34B H 0.2930 0.8433 0.1506 0.028 Uiso 0.33 1 calc PR E 2
H34C H 0.2864 0.7833 0.1824 0.028 Uiso 0.33 1 calc PR E 2
C311 C 0.5899(4) 0.8409(3) 0.3285(2) 0.0117(13) Uani 1 1 d U E .
H31D H 0.5757 0.8516 0.2935 0.014 Uiso 1 1 calc R . .
H31E H 0.6358 0.8111 0.3259 0.014 Uiso 1 1 calc R . .
C312 C 0.6104(4) 0.8958(3) 0.3568(2) 0.0128(13) Uani 1 1 d U . .
H31F H 0.6419 0.8836 0.3860 0.015 Uiso 1 1 calc R E .
H31G H 0.6425 0.9201 0.3336 0.015 Uiso 1 1 calc R . .
C313 C 0.4932(4) 0.9577(3) 0.3346(2) 0.0137(13) Uani 1 1 d U . .
H31H H 0.4958 0.9301 0.3052 0.016 Uiso 1 1 calc R E .
H31I H 0.5153 0.9949 0.3228 0.016 Uiso 1 1 calc R . .
C314 C 0.4084(4) 0.9707(3) 0.3549(3) 0.0176(13) Uani 1 1 d U E .
H31J H 0.4039 1.0054 0.3782 0.021 Uiso 1 1 calc R . .
H31K H 0.3745 0.9800 0.3262 0.021 Uiso 1 1 calc R . .
C315 C 0.5576(4) 0.9760(3) 0.4127(2) 0.0173(14) Uani 1 1 d U . .
H31L H 0.5929 1.0032 0.3959 0.026 Uiso 1 1 calc R E .
H31M H 0.5834 0.9563 0.4411 0.026 Uiso 1 1 calc R . .
H31N H 0.5089 0.9984 0.4257 0.026 Uiso 1 1 calc R . .
C316 C 0.4940(4) 0.8521(3) 0.5144(2) 0.0176(13) Uani 1 1 d U E .
H31O H 0.4894 0.8911 0.5319 0.021 Uiso 1 1 calc R . .
H31P H 0.5306 0.8250 0.5330 0.021 Uiso 1 1 calc R . .
C317 C 0.4144(4) 0.8277(3) 0.5157(2) 0.0164(13) Uani 1 1 d U . .
H31Q H 0.4205 0.7847 0.5080 0.020 Uiso 1 1 calc R E .
H31R H 0.3874 0.8335 0.5501 0.020 Uiso 1 1 calc R . .
C318 C 0.3049(4) 0.8246(3) 0.4594(3) 0.0181(13) Uani 1 1 d U . .
H31S H 0.2705 0.8499 0.4379 0.022 Uiso 1 1 calc R E .
H31T H 0.2722 0.8113 0.4891 0.022 Uiso 1 1 calc R . .
C319 C 0.3415(4) 0.7706(3) 0.4285(2) 0.0164(13) Uani 1 1 d U E .
H31U H 0.3616 0.7393 0.4518 0.020 Uiso 1 1 calc R . .
H31V H 0.3015 0.7543 0.4081 0.020 Uiso 1 1 calc R . .
C320 C 0.3343(4) 0.9181(3) 0.4966(3) 0.0186(15) Uani 1 1 d U . .
H32A H 0.2967 0.9130 0.5258 0.028 Uiso 1 1 calc R E .
H32B H 0.3074 0.9396 0.4694 0.028 Uiso 1 1 calc R . .
H32C H 0.3769 0.9408 0.5073 0.028 Uiso 1 1 calc R . .
C321 C 0.5974(4) 0.7148(3) 0.4230(3) 0.0197(13) Uani 1 1 d U E .
H32D H 0.5722 0.7421 0.4498 0.024 Uiso 0.799(6) 1 calc PR G 1
H32E H 0.6369 0.7360 0.4025 0.024 Uiso 0.799(6) 1 calc PR G 1
H32F H 0.5918 0.7583 0.4277 0.024 Uiso 0.201(6) 1 calc PR G 2
H32G H 0.6511 0.7029 0.4081 0.024 Uiso 0.201(6) 1 calc PR G 2
C322 C 0.6359(5) 0.6621(4) 0.4467(3) 0.0182(14) Uani 0.799(6) 1 d PU E 1
H32H H 0.6652 0.6745 0.4757 0.022 Uiso 0.799(6) 1 calc PR G 1
H32I H 0.6741 0.6414 0.4215 0.022 Uiso 0.799(6) 1 calc PR G 1
C323 C 0.5224(5) 0.6461(4) 0.5064(3) 0.0222(14) Uani 0.799(6) 1 d PU E 1
H32J H 0.5120 0.6892 0.5009 0.027 Uiso 0.799(6) 1 calc PR G 1
H32K H 0.5460 0.6400 0.5397 0.027 Uiso 0.799(6) 1 calc PR G 1
C332 C 0.581(2) 0.6813(15) 0.4772(13) 0.0200(16) Uani 0.201(6) 1 d PU E 2
H33L H 0.6241 0.6858 0.4997 0.024 Uiso 0.201(6) 1 calc PR G 2
H33M H 0.5309 0.6984 0.4948 0.024 Uiso 0.201(6) 1 calc PR G 2
C333 C 0.5154(19) 0.5978(17) 0.5147(13) 0.0218(18) Uani 0.201(6) 1 d PU E 2
H33N H 0.5213 0.5541 0.5176 0.026 Uiso 0.201(6) 1 calc PR G 2
H33O H 0.5295 0.6151 0.5472 0.026 Uiso 0.201(6) 1 calc PR G 2
C335 C 0.644(2) 0.5800(16) 0.4683(14) 0.022(2) Uani 0.201(6) 1 d PU G 2
H33E H 0.6310 0.5400 0.4591 0.033 Uiso 0.201(6) 1 calc PR G 2
H33F H 0.6611 0.5797 0.5032 0.033 Uiso 0.201(6) 1 calc PR G 2
H33G H 0.6856 0.5926 0.4445 0.033 Uiso 0.201(6) 1 calc PR G 2
C324 C 0.4448(4) 0.6150(3) 0.5061(3) 0.0249(13) Uani 1 1 d U E .
H32L H 0.4530 0.5744 0.5199 0.030 Uiso 0.799(6) 1 calc PR G 1
H32M H 0.4034 0.6373 0.5283 0.030 Uiso 0.799(6) 1 calc PR G 1
H32N H 0.4351 0.6567 0.5178 0.030 Uiso 0.201(6) 1 calc PR G 2
H32O H 0.4099 0.5914 0.5281 0.030 Uiso 0.201(6) 1 calc PR G 2
C325 C 0.6144(5) 0.5631(4) 0.4772(4) 0.0223(17) Uani 0.799(6) 1 d PU G 1
H32P H 0.6477 0.5673 0.5058 0.033 Uiso 0.799(6) 1 calc PR G 1
H32Q H 0.6470 0.5482 0.4471 0.033 Uiso 0.799(6) 1 calc PR G 1
H32R H 0.5750 0.5351 0.4865 0.033 Uiso 0.799(6) 1 calc PR G 1
C326 C 0.5631(4) 0.5205(3) 0.3354(3) 0.0259(14) Uani 1 1 d U E .
H32S H 0.5692 0.4833 0.3550 0.031 Uiso 1 1 calc R . .
H32T H 0.6017 0.5176 0.3055 0.031 Uiso 1 1 calc R . .
C327 C 0.4819(4) 0.5291(3) 0.3179(3) 0.0295(15) Uani 1 1 d U E .
H32U H 0.4805 0.5585 0.2899 0.035 Uiso 1 1 calc R . .
H32V H 0.4665 0.4912 0.3044 0.035 Uiso 1 1 calc R . .
C328 C 0.3557(4) 0.5813(3) 0.3433(3) 0.0257(14) Uani 1 1 d U E .
H32W H 0.3152 0.5859 0.3720 0.031 Uiso 1 1 calc R . .
H32X H 0.3348 0.5576 0.3163 0.031 Uiso 1 1 calc R . .
C329 C 0.3709(4) 0.6419(3) 0.3222(3) 0.0217(14) Uani 1 1 d U E .
H32Y H 0.3948 0.6383 0.2868 0.026 Uiso 1 1 calc R . .
H32Z H 0.3208 0.6672 0.3217 0.026 Uiso 1 1 calc R . .
C330 C 0.4053(5) 0.5007(3) 0.3942(3) 0.0327(17) Uani 1 1 d U G .
H33H H 0.3759 0.4732 0.3756 0.049 Uiso 1 1 calc R . .
H33I H 0.3730 0.5161 0.4243 0.049 Uiso 1 1 calc R . .
H33J H 0.4538 0.4798 0.4051 0.049 Uiso 1 1 calc R . .
Fe4 Fe 0.53970(5) 0.25031(4) 0.15956(3) 0.0093(2) Uani 1 1 d . H .
Fe41 Fe 0.52929(5) 0.24165(4) 0.28139(3) 0.0091(2) Uani 1 1 d . . .
Fe42 Fe 0.53784(5) 0.37574(4) 0.10262(4) 0.0116(2) Uani 1 1 d . . .
Fe43 Fe 0.54779(5) 0.13493(4) 0.08852(3) 0.0092(2) Uani 1 1 d . H .
N401 N 0.4489(3) 0.1682(2) 0.30996(19) 0.0113(11) Uani 1 1 d U . .
N402 N 0.6040(3) 0.3117(2) 0.3175(2) 0.0167(11) Uani 1 1 d U . .
N403 N 0.4444(3) 0.4430(2) 0.1392(2) 0.0203(12) Uani 1 1 d U . .
N404 N 0.6299(3) 0.3720(2) 0.0356(2) 0.0168(11) Uani 1 1 d U . .
N405 N 0.4642(3) 0.1480(2) 0.0236(2) 0.0156(11) Uani 1 1 d U H .
N406 N 0.6325(3) 0.0603(2) 0.1161(2) 0.0131(10) Uani 1 1 d U . .
O401 O 0.4769(2) 0.21922(19) 0.21879(15) 0.0132(10) Uani 1 1 d U . .
O402 O 0.6041(2) 0.18371(19) 0.30647(16) 0.0168(10) Uani 1 1 d U . .
O403 O 0.4495(2) 0.29632(18) 0.31172(16) 0.0159(10) Uani 1 1 d U . .
O404 O 0.5937(2) 0.27161(18) 0.22108(15) 0.0126(10) Uani 1 1 d U . .
O405 O 0.4759(2) 0.32752(18) 0.15310(15) 0.0123(10) Uani 1 1 d U . .
O406 O 0.6019(3) 0.4302(2) 0.13203(18) 0.0245(11) Uani 1 1 d U . .
O407 O 0.4726(2) 0.37414(19) 0.04684(16) 0.0169(10) Uani 1 1 d U . .
O408 O 0.6037(2) 0.29896(18) 0.11269(16) 0.0120(10) Uani 1 1 d U . .
O409 O 0.4822(2) 0.20991(18) 0.10757(15) 0.0104(10) Uani 1 1 d U . .
O410 O 0.6202(2) 0.1428(2) 0.03168(16) 0.0179(11) Uani 1 1 d U . .
O411 O 0.4759(2) 0.07996(18) 0.11382(17) 0.0162(10) Uani 1 1 d U . .
O412 O 0.6041(2) 0.17490(18) 0.14255(15) 0.0083(9) Uani 1 1 d U . .
C401 C 0.4203(4) 0.1772(3) 0.2205(2) 0.0147(13) Uani 1 1 d U . .
H40A H 0.4227 0.1556 0.1876 0.018 Uiso 1 1 calc R . .
H40B H 0.3669 0.1973 0.2266 0.018 Uiso 1 1 calc R . .
C402 C 0.4378(4) 0.1344(3) 0.2634(2) 0.0131(13) Uani 1 1 d U . .
H40C H 0.3936 0.1090 0.2697 0.016 Uiso 1 1 calc R . .
H40D H 0.4860 0.1084 0.2539 0.016 Uiso 1 1 calc R . .
C403 C 0.4972(4) 0.1343(3) 0.3452(2) 0.0147(13) Uani 1 1 d U . .
H40E H 0.4783 0.0943 0.3498 0.018 Uiso 1 1 calc R . .
H40F H 0.4926 0.1543 0.3789 0.018 Uiso 1 1 calc R . .
C404 C 0.5824(4) 0.1289(3) 0.3248(3) 0.0148(13) Uani 1 1 d U . .
H40G H 0.6165 0.1152 0.3523 0.018 Uiso 1 1 calc R . .
H40H H 0.5898 0.0992 0.2969 0.018 Uiso 1 1 calc R . .
C405 C 0.3721(4) 0.1891(3) 0.3361(2) 0.0156(15) Uani 1 1 d U . .
H40I H 0.3433 0.1548 0.3464 0.023 Uiso 1 1 calc R . .
H40J H 0.3413 0.2138 0.3127 0.023 Uiso 1 1 calc R . .
H40K H 0.3809 0.2123 0.3663 0.023 Uiso 1 1 calc R . .
C406 C 0.4669(4) 0.3480(3) 0.3362(3) 0.0203(14) Uani 1 1 d U . .
H40L H 0.4274 0.3573 0.3649 0.024 Uiso 1 1 calc R . .
H40M H 0.4637 0.3814 0.3118 0.024 Uiso 1 1 calc R . .
C407 C 0.5477(4) 0.3414(3) 0.3560(3) 0.0248(14) Uani 1 1 d U . .
H40N H 0.5647 0.3809 0.3641 0.030 Uiso 1 1 calc R . .
H40O H 0.5465 0.3178 0.3878 0.030 Uiso 1 1 calc R . .
C408 C 0.6220(4) 0.3513(3) 0.2745(3) 0.0236(14) Uani 1 1 d U . .
H40P H 0.6639 0.3766 0.2832 0.028 Uiso 1 1 calc R . .
H40Q H 0.5745 0.3774 0.2677 0.028 Uiso 1 1 calc R . .
C409 C 0.6490(4) 0.3142(3) 0.2272(3) 0.0188(14) Uani 1 1 d U . .
H40R H 0.6522 0.3399 0.1967 0.023 Uiso 1 1 calc R . .
H40S H 0.7018 0.2940 0.2313 0.023 Uiso 1 1 calc R . .
C410 C 0.6746(4) 0.2905(3) 0.3425(3) 0.0251(16) Uani 1 1 d U . .
H41A H 0.6993 0.3243 0.3559 0.038 Uiso 1 1 calc R . .
H41B H 0.7116 0.2687 0.3178 0.038 Uiso 1 1 calc R . .
H41C H 0.6603 0.2641 0.3707 0.038 Uiso 1 1 calc R . .
C411 C 0.4091(4) 0.3517(3) 0.1828(3) 0.0191(14) Uani 1 1 d U . .
H41D H 0.4233 0.3601 0.2179 0.023 Uiso 1 1 calc R . .
H41E H 0.3679 0.3233 0.1848 0.023 Uiso 1 1 calc R . .
C412 C 0.3791(4) 0.4086(3) 0.1573(3) 0.0196(14) Uani 1 1 d U . .
H41F H 0.3485 0.3988 0.1281 0.024 Uiso 1 1 calc R . .
H41G H 0.3436 0.4326 0.1820 0.024 Uiso 1 1 calc R . .
C413 C 0.4858(4) 0.4680(3) 0.1802(3) 0.0266(15) Uani 1 1 d U . .
H41H H 0.4884 0.4399 0.2091 0.032 Uiso 1 1 calc R . .
H41I H 0.4570 0.5055 0.1926 0.032 Uiso 1 1 calc R . .
C414 C 0.5681(4) 0.4796(3) 0.1599(3) 0.0269(15) Uani 1 1 d U . .
H41J H 0.5661 0.5150 0.1377 0.032 Uiso 1 1 calc R . .
H41K H 0.6006 0.4873 0.1887 0.032 Uiso 1 1 calc R . .
C415 C 0.4171(4) 0.4898(3) 0.1033(3) 0.0270(16) Uani 1 1 d U . .
H41L H 0.3771 0.5172 0.1211 0.040 Uiso 1 1 calc R . .
H41M H 0.3943 0.4715 0.0745 0.040 Uiso 1 1 calc R . .
H41N H 0.4617 0.5115 0.0907 0.040 Uiso 1 1 calc R . .
C416 C 0.5046(4) 0.3693(3) -0.0037(2) 0.0191(14) Uani 1 1 d U . .
H41O H 0.5035 0.4090 -0.0196 0.023 Uiso 1 1 calc R . .
H41P H 0.4729 0.3441 -0.0236 0.023 Uiso 1 1 calc R . .
C417 C 0.5884(4) 0.3421(3) -0.0042(3) 0.0189(14) Uani 1 1 d U . .
H41Q H 0.5889 0.2991 0.0029 0.023 Uiso 1 1 calc R . .
H41R H 0.6155 0.3473 -0.0383 0.023 Uiso 1 1 calc R . .
C418 C 0.6983(4) 0.3368(3) 0.0530(2) 0.0147(13) Uani 1 1 d U . .
H41S H 0.7267 0.3610 0.0760 0.018 Uiso 1 1 calc R . .
H41T H 0.7347 0.3245 0.0233 0.018 Uiso 1 1 calc R . .
C419 C 0.6723(4) 0.2819(3) 0.0814(2) 0.0141(13) Uani 1 1 d U . .
H41U H 0.6612 0.2511 0.0567 0.017 Uiso 1 1 calc R . .
H41V H 0.7145 0.2653 0.1027 0.017 Uiso 1 1 calc R . .
C420 C 0.6502(4) 0.4309(3) 0.0173(3) 0.0259(16) Uani 1 1 d U . .
H42A H 0.6899 0.4261 -0.0114 0.039 Uiso 1 1 calc R . .
H42B H 0.6714 0.4523 0.0451 0.039 Uiso 1 1 calc R . .
H42C H 0.6030 0.4533 0.0062 0.039 Uiso 1 1 calc R . .
C421 C 0.4187(4) 0.2324(3) 0.0788(2) 0.0143(13) Uani 1 1 d U H .
H42D H 0.4353 0.2652 0.0567 0.017 Uiso 1 1 calc R . .
H42E H 0.3738 0.2478 0.1020 0.017 Uiso 1 1 calc R . .
C422 C 0.3946(4) 0.1826(3) 0.0465(2) 0.0146(13) Uani 1 1 d U . .
H42F H 0.3623 0.1565 0.0679 0.018 Uiso 1 1 calc R H .
H42G H 0.3621 0.1993 0.0191 0.018 Uiso 1 1 calc R . .
C423 C 0.5112(4) 0.1813(3) -0.0142(2) 0.0177(13) Uani 1 1 d U . .
H42H H 0.5106 0.2232 -0.0034 0.021 Uiso 1 1 calc R H .
H42I H 0.4888 0.1801 -0.0480 0.021 Uiso 1 1 calc R . .
C424 C 0.5950(4) 0.1527(3) -0.0175(2) 0.0186(14) Uani 1 1 d U H .
H42J H 0.5972 0.1147 -0.0363 0.022 Uiso 1 1 calc R . .
H42K H 0.6302 0.1790 -0.0364 0.022 Uiso 1 1 calc R . .
C425 C 0.4418(4) 0.0925(3) 0.0017(3) 0.0213(15) Uani 1 1 d U . .
H42L H 0.4061 0.1017 -0.0255 0.032 Uiso 1 1 calc R H .
H42M H 0.4153 0.0697 0.0285 0.032 Uiso 1 1 calc R . .
H42N H 0.4891 0.0692 -0.0124 0.032 Uiso 1 1 calc R . .
C426 C 0.5015(3) 0.0262(3) 0.1354(2) 0.0181(13) Uani 1 1 d U H .
H42O H 0.4686 -0.0050 0.1247 0.022 Uiso 0.554(5) 1 calc PR H 1
H42P H 0.4949 0.0296 0.1731 0.022 Uiso 0.554(5) 1 calc PR H 1
H42Q H 0.5041 -0.0058 0.1095 0.022 Uiso 0.446(5) 1 d PR H 2
H42R H 0.4637 0.0164 0.1638 0.022 Uiso 0.446(5) 1 d PR H 2
C427 C 0.5900(3) 0.0079(3) 0.1190(2) 0.0167(15) Uani 0.554(5) 1 d PRU H 1
H42S H 0.6127 -0.0199 0.1443 0.020 Uiso 0.554(5) 1 d PR H 1
H42T H 0.5941 -0.0124 0.0854 0.020 Uiso 0.554(5) 1 d PR H 1
C428 C 0.6523(7) 0.0797(5) 0.1695(5) 0.0149(16) Uani 0.554(5) 1 d PU H 1
H42U H 0.6086 0.0721 0.1947 0.018 Uiso 0.554(5) 1 calc PR H 1
H42V H 0.7005 0.0567 0.1795 0.018 Uiso 0.554(5) 1 calc PR H 1
C429 C 0.6643(3) 0.1433(2) 0.1688(2) 0.0121(12) Uani 1 1 d U H .
H42W H 0.6635 0.1584 0.2043 0.014 Uiso 0.554(5) 1 calc PR H 1
H42X H 0.7163 0.1495 0.1516 0.014 Uiso 0.554(5) 1 calc PR H 1
H42Y H 0.6435 0.1312 0.2030 0.014 Uiso 0.446(5) 1 d PR H 2
H42Z H 0.7082 0.1685 0.1731 0.014 Uiso 0.446(5) 1 d PR H 2
C430 C 0.7104(3) 0.0458(2) 0.0867(2) 0.0145(17) Uani 0.554(5) 1 d PRU H 1
H43A H 0.7396 0.0129 0.1032 0.022 Uiso 0.554(5) 1 calc PR H 1
H43B H 0.7409 0.0807 0.0860 0.022 Uiso 0.554(5) 1 calc PR H 1
H43C H 0.7013 0.0345 0.0516 0.022 Uiso 0.554(5) 1 calc PR H 1
C437 C 0.5774(8) 0.0302(7) 0.1539(6) 0.0163(18) Uani 0.446(5) 1 d PU H 2
H43D H 0.6008 -0.0101 0.1611 0.020 Uiso 0.446(5) 1 calc PR H 2
H43E H 0.5720 0.0528 0.1864 0.020 Uiso 0.446(5) 1 calc PR H 2
C438 C 0.6922(8) 0.0892(6) 0.1374(6) 0.0131(16) Uani 0.446(5) 1 d PU H 2
H43F H 0.7294 0.1009 0.1094 0.016 Uiso 0.446(5) 1 calc PR H 2
H43G H 0.7215 0.0607 0.1593 0.016 Uiso 0.446(5) 1 calc PR H 2
C440 C 0.6597(8) 0.0195(6) 0.0726(5) 0.0151(18) Uani 0.446(5) 1 d PU H 2
H44A H 0.6963 -0.0124 0.0845 0.023 Uiso 0.446(5) 1 calc PR H 2
H44B H 0.6865 0.0417 0.0455 0.023 Uiso 0.446(5) 1 calc PR H 2
H44C H 0.6143 0.0024 0.0592 0.023 Uiso 0.446(5) 1 calc PR H 2
C1 C 0.7610(6) 0.5412(5) 0.3457(4) 0.079(2) Uani 1 1 d U . .
H1A H 0.7100 0.5578 0.3619 0.095 Uiso 1 1 calc R . .
H1B H 0.8035 0.5588 0.3629 0.095 Uiso 1 1 calc R . .
Cl11 Cl 0.76638(17) 0.56020(14) 0.28346(12) 0.0882(10) Uani 1 1 d U . .
Cl12 Cl 0.76974(16) 0.46304(14) 0.35464(12) 0.0876(10) Uani 1 1 d . . .
C2 C 0.7744(5) 0.4702(4) 0.1445(4) 0.061(3) Uani 1 1 d . . .
H2A H 0.7313 0.4567 0.1251 0.073 Uiso 1 1 calc R . .
H2B H 0.8249 0.4545 0.1269 0.073 Uiso 1 1 calc R . .
Cl21 Cl 0.76943(15) 0.54692(12) 0.14415(10) 0.0648(7) Uani 1 1 d . . .
Cl22 Cl 0.76742(15) 0.44108(13) 0.20557(12) 0.0819(9) Uani 1 1 d . . .
C3 C 0.2420(4) 0.6553(3) 0.1837(3) 0.0233(18) Uani 1 1 d . . .
H3A H 0.1929 0.6762 0.1989 0.028 Uiso 1 1 calc R . .
H3B H 0.2866 0.6780 0.1921 0.028 Uiso 1 1 calc R . .
Cl31 Cl 0.25409(11) 0.58291(8) 0.20984(7) 0.0313(5) Uani 1 1 d . . .
Cl32 Cl 0.23785(11) 0.65173(9) 0.11644(7) 0.0336(5) Uani 1 1 d . . .
C4 C 0.7203(4) 0.8574(3) 0.1952(3) 0.0253(19) Uani 1 1 d . . .
H4A H 0.7677 0.8340 0.2062 0.030 Uiso 1 1 calc R . .
H4B H 0.6737 0.8366 0.2071 0.030 Uiso 1 1 calc R . .
Cl41 Cl 0.72526(12) 0.86170(9) 0.12751(7) 0.0352(5) Uani 1 1 d . . .
Cl42 Cl 0.71385(11) 0.92909(8) 0.22365(7) 0.0290(5) Uani 1 1 d . . .
C5 C 0.7612(4) 0.3644(3) 0.5141(3) 0.0274(19) Uani 1 1 d . . .
H5A H 0.7136 0.3611 0.5373 0.033 Uiso 1 1 calc R . .
H5B H 0.8076 0.3590 0.5348 0.033 Uiso 1 1 calc R . .
Cl51 Cl 0.76692(11) 0.30751(9) 0.46785(7) 0.0307(5) Uani 1 1 d . . .
Cl52 Cl 0.75735(13) 0.43532(10) 0.48723(10) 0.0579(7) Uani 1 1 d . . .
C6 C 0.2983(4) 0.1553(3) 0.5032(2) 0.0198(17) Uani 1 1 d . . .
H6A H 0.3403 0.1597 0.5269 0.024 Uiso 1 1 calc R . .
H6B H 0.2485 0.1512 0.5239 0.024 Uiso 1 1 calc R . .
Cl61 Cl 0.32219(10) 0.09065(8) 0.46520(7) 0.0257(5) Uani 1 1 d . . .
Cl62 Cl 0.28815(11) 0.21943(8) 0.46407(7) 0.0271(5) Uani 1 1 d . . .
C7 C 0.2985(4) 0.0561(3) 0.1357(2) 0.0168(17) Uani 1 1 d . . .
H7A H 0.2507 0.0816 0.1287 0.020 Uiso 1 1 calc R . .
H7B H 0.3447 0.0792 0.1282 0.020 Uiso 1 1 calc R . .
Cl71 Cl 0.29389(10) 0.03568(8) 0.20134(7) 0.0247(4) Uani 1 1 d . . .
Cl72 Cl 0.30609(10) -0.00691(8) 0.09582(7) 0.0262(5) Uani 1 1 d . . .
C8 C 0.7868(4) 0.1481(3) 0.3040(3) 0.0201(17) Uani 1 1 d . . .
H8A H 0.7384 0.1717 0.2951 0.024 Uiso 1 1 calc R . .
H8B H 0.8325 0.1683 0.2896 0.024 Uiso 1 1 calc R . .
Cl81 Cl 0.78892(11) 0.07658(8) 0.27658(7) 0.0266(5) Uani 1 1 d . . .
Cl82 Cl 0.78936(10) 0.14493(8) 0.37182(7) 0.0252(4) Uani 1 1 d . . .
C9 C 0.7983(4) 0.0523(3) 0.6382(2) 0.0205(18) Uani 1 1 d . . .
H9A H 0.7511 0.0789 0.6318 0.025 Uiso 1 1 calc R . .
H9B H 0.8454 0.0736 0.6284 0.025 Uiso 1 1 calc R . .
Cl91 Cl 0.79740(11) 0.03410(8) 0.70413(7) 0.0274(5) Uani 1 1 d . . .
Cl92 Cl 0.79944(10) -0.01219(8) 0.60044(7) 0.0249(5) Uani 1 1 d . . .
C10 C 0.2659(4) 0.3474(3) 0.3172(3) 0.022 Uani 1 1 d . . .
H10X H 0.3161 0.3237 0.3079 0.027 Uiso 1 1 calc R . .
H10Y H 0.2229 0.3271 0.3030 0.027 Uiso 1 1 calc R . .
Cl13 Cl 0.26896(11) 0.41827(8) 0.29010(7) 0.028 Uani 1 1 d . . .
Cl14 Cl 0.25062(12) 0.35143(9) 0.38457(7) 0.037 Uani 1 1 d . . .
C11 C 0.7990(4) 0.1586(3) 0.0012(2) 0.017 Uani 1 1 d . . .
H11W H 0.8441 0.1608 0.0228 0.020 Uiso 1 1 calc R . .
H11X H 0.7505 0.1583 0.0241 0.020 Uiso 1 1 calc R . .
Cl15 Cl 0.79203(10) 0.22192(8) -0.03908(6) 0.023 Uani 1 1 d . . .
Cl16 Cl 0.81156(11) 0.09251(8) -0.03534(7) 0.027 Uani 1 1 d . . .
C12 C 0.7051(4) 0.6376(3) 0.9858(3) 0.023 Uani 1 1 d . . .
H12W H 0.6612 0.6451 0.9633 0.028 Uiso 1 1 calc R . .
H12X H 0.7551 0.6365 0.9644 0.028 Uiso 1 1 calc R . .
Cl17 Cl 0.70245(11) 0.69615(8) 1.03098(7) 0.029 Uani 1 1 d . . .
Cl18 Cl 0.69753(12) 0.56911(9) 1.01612(9) 0.047 Uani 1 1 d . . .

loop_
_atom_site_aniso_label
_atom_site_aniso_U_11
_atom_site_aniso_U_22
_atom_site_aniso_U_33
_atom_site_aniso_U_23
_atom_site_aniso_U_13
_atom_site_aniso_U_12
Fe1 0.0106(5) 0.0070(5) 0.0074(5) 0.0002(4) -0.0012(4) -0.0012(4)
Fe11 0.0120(6) 0.0079(5) 0.0088(5) 0.0010(4) -0.0029(4) -0.0015(4)
Fe12 0.0104(5) 0.0097(5) 0.0082(5) 0.0004(4) 0.0004(4) -0.0021(4)
Fe13 0.0097(5) 0.0095(6) 0.0088(5) 0.0002(4) -0.0001(4) -0.0025(4)
N101 0.016(2) 0.011(2) 0.014(2) 0.005(2) -0.006(2) -0.003(2)
N102 0.023(2) 0.013(2) 0.012(2) -0.0008(19) -0.0017(19) -0.0084(19)
N103 0.017(2) 0.018(3) 0.015(2) -0.007(2) 0.002(2) -0.003(2)
N104 0.018(2) 0.015(2) 0.009(2) 0.002(2) -0.002(2) -0.005(2)
N105 0.014(2) 0.015(2) 0.014(2) -0.001(2) -0.001(2) -0.005(2)
N106 0.016(2) 0.019(2) 0.011(2) -0.002(2) -0.001(2) -0.001(2)
O101 0.009(2) 0.012(2) 0.016(2) 0.0034(19) -0.0061(19) -0.0046(19)
O102 0.014(2) 0.024(3) 0.008(2) 0.001(2) 0.0003(19) -0.005(2)
O103 0.022(3) 0.017(3) 0.022(3) -0.009(2) -0.003(2) 0.000(2)
O104 0.019(2) 0.010(2) 0.008(2) -0.0008(19) -0.0070(19) -0.0046(19)
O105 0.011(2) 0.013(2) 0.008(2) 0.0015(19) 0.0005(19) 0.0047(18)
O106 0.017(2) 0.016(3) 0.018(3) -0.007(2) 0.000(2) 0.001(2)
O107 0.012(2) 0.015(2) 0.015(2) 0.007(2) -0.0041(19) -0.0009(19)
O108 0.007(2) 0.017(3) 0.009(2) 0.0022(19) 0.0001(19) 0.0008(18)
O109 0.012(2) 0.011(2) 0.012(2) -0.0015(19) 0.0037(19) -0.0038(19)
O110 0.014(2) 0.015(3) 0.021(3) 0.006(2) -0.002(2) 0.0000(19)
O111 0.012(2) 0.027(3) 0.011(2) 0.003(2) -0.0009(19) -0.007(2)
O112 0.010(2) 0.008(2) 0.012(2) -0.0022(19) 0.0024(18) -0.0036(18)
C101 0.014(3) 0.015(3) 0.019(3) 0.005(2) -0.006(2) -0.003(2)
C102 0.015(3) 0.012(3) 0.020(3) 0.001(2) -0.008(3) -0.003(2)
C103 0.019(3) 0.014(3) 0.009(3) 0.005(2) -0.002(2) 0.000(2)
C104 0.017(3) 0.019(3) 0.009(3) 0.004(2) 0.000(3) -0.003(2)
C105 0.014(3) 0.018(3) 0.024(3) 0.007(3) -0.005(3) -0.004(3)
C106 0.025(3) 0.018(3) 0.020(3) -0.010(2) -0.002(2) 0.002(2)
C107 0.026(3) 0.021(3) 0.017(3) -0.007(3) -0.003(3) -0.003(3)
C108 0.027(3) 0.017(3) 0.019(3) -0.001(3) -0.010(3) -0.008(3)
C109 0.023(3) 0.015(3) 0.016(3) 0.001(2) -0.010(2) -0.006(2)
C110 0.032(4) 0.017(4) 0.018(3) 0.000(3) 0.000(3) -0.016(3)
C137 0.024(3) 0.016(4) 0.016(3) -0.007(3) -0.003(3) -0.004(3)
C138 0.025(3) 0.016(3) 0.016(3) -0.002(3) -0.006(3) -0.007(3)
C140 0.028(4) 0.017(4) 0.016(4) 0.001(4) -0.001(4) -0.010(4)
C111 0.015(3) 0.015(3) 0.015(3) -0.003(3) 0.002(2) 0.000(2)
C112 0.019(3) 0.021(3) 0.019(3) -0.006(3) 0.001(3) 0.000(3)
C113 0.024(3) 0.018(3) 0.028(3) -0.012(3) 0.001(3) -0.003(3)
C114 0.021(3) 0.018(3) 0.023(3) -0.009(3) 0.002(3) -0.004(3)
C115 0.030(4) 0.028(4) 0.017(3) -0.004(3) 0.009(3) -0.001(3)
C116 0.015(3) 0.018(3) 0.017(3) 0.007(3) -0.004(2) -0.004(3)
C117 0.016(3) 0.014(3) 0.017(3) 0.004(2) -0.007(2) -0.004(2)
C118 0.010(3) 0.013(3) 0.009(3) 0.001(2) -0.003(2) -0.001(2)
C119 0.010(3) 0.016(3) 0.011(3) 0.003(2) -0.001(2) 0.005(2)
C120 0.021(3) 0.024(3) 0.013(3) 0.002(3) -0.007(3) -0.004(3)
C121 0.011(3) 0.013(3) 0.014(3) -0.002(2) 0.004(2) -0.002(2)
C122 0.013(3) 0.015(3) 0.017(3) 0.001(2) 0.000(2) -0.003(2)
C123 0.018(3) 0.016(3) 0.017(3) 0.004(3) -0.001(2) -0.008(2)
C124 0.017(3) 0.017(3) 0.021(3) 0.008(3) -0.005(3) -0.006(2)
C125 0.020(3) 0.017(3) 0.020(3) -0.003(3) 0.001(3) -0.007(3)
C126 0.014(3) 0.028(3) 0.011(3) 0.000(3) -0.005(2) 0.000(3)
C127 0.020(3) 0.030(3) 0.011(3) 0.000(3) 0.001(2) 0.001(3)
C128 0.016(3) 0.021(3) 0.016(3) -0.003(3) 0.000(2) -0.005(2)
C129 0.012(3) 0.012(3) 0.015(3) 0.000(2) 0.002(2) -0.003(2)
C130 0.029(4) 0.023(4) 0.019(3) 0.000(3) 0.000(3) 0.004(3)
Fe2 0.0113(6) 0.0102(6) 0.0114(5) -0.0018(4) 0.0011(4) -0.0007(4)
Fe21 0.0150(6) 0.0114(6) 0.0115(5) -0.0023(4) 0.0041(4) -0.0007(4)
Fe22 0.0193(6) 0.0115(6) 0.0138(6) -0.0025(4) -0.0008(5) 0.0014(4)
Fe23 0.0096(5) 0.0110(5) 0.0077(5) -0.0011(4) -0.0009(4) 0.0002(4)
N201 0.032(3) 0.018(3) 0.022(3) -0.001(2) 0.011(2) -0.010(2)
N202 0.017(3) 0.016(2) 0.022(2) -0.006(2) -0.002(2) 0.002(2)
N203 0.037(3) 0.019(3) 0.015(3) -0.005(2) -0.007(2) 0.014(2)
N204 0.022(2) 0.021(2) 0.023(2) 0.0016(19) 0.0008(19) -0.0042(19)
N205 0.012(2) 0.015(2) 0.014(2) 0.001(2) -0.003(2) -0.001(2)
N206 0.014(2) 0.014(2) 0.011(2) -0.003(2) -0.001(2) 0.000(2)
O201 0.018(3) 0.013(2) 0.018(2) -0.002(2) 0.004(2) -0.0090(19)
O202 0.026(3) 0.020(3) 0.020(3) 0.005(2) 0.007(2) -0.003(2)
O203 0.021(3) 0.017(3) 0.023(3) -0.011(2) 0.001(2) -0.002(2)
O204 0.016(2) 0.014(2) 0.010(2) -0.0011(19) -0.0010(19) -0.0077(19)
O205 0.014(2) 0.017(2) 0.013(2) -0.003(2) 0.0045(19) 0.0046(19)
O206 0.042(3) 0.016(3) 0.025(3) -0.012(2) -0.005(2) 0.000(2)
O207 0.023(3) 0.031(3) 0.012(2) -0.002(2) -0.001(2) 0.000(2)
O208 0.012(2) 0.014(2) 0.017(2) 0.002(2) 0.0036(19) -0.0017(19)
O209 0.008(2) 0.018(2) 0.017(2) -0.001(2) -0.0045(19) 0.0011(19)
O210 0.011(2) 0.025(3) 0.009(2) 0.003(2) -0.0007(19) 0.003(2)
O211 0.011(2) 0.017(2) 0.015(2) 0.007(2) -0.0001(19) -0.0001(19)
O212 0.012(2) 0.012(2) 0.011(2) -0.0010(19) -0.0051(18) 0.0020(18)
C201 0.023(3) 0.019(3) 0.022(3) -0.003(2) 0.003(3) -0.011(2)
C202 0.026(3) 0.017(3) 0.018(3) -0.001(3) 0.005(3) -0.013(3)
C203 0.032(3) 0.017(3) 0.019(3) 0.004(3) 0.007(3) -0.009(3)
C232 0.024(4) 0.015(4) 0.018(4) -0.002(4) 0.004(4) -0.011(4)
C233 0.030(4) 0.018(4) 0.020(4) 0.001(3) 0.007(3) -0.011(3)
C204 0.034(3) 0.018(3) 0.025(3) 0.007(3) 0.006(3) -0.003(3)
C205 0.053(4) 0.034(4) 0.043(4) -0.003(3) 0.032(3) -0.014(3)
C206 0.024(3) 0.019(3) 0.032(3) -0.012(3) -0.002(3) 0.002(3)
C207 0.021(3) 0.016(3) 0.029(3) -0.013(3) -0.003(3) 0.002(3)
C208 0.013(3) 0.014(3) 0.022(3) -0.004(3) -0.005(2) -0.003(2)
C209 0.015(3) 0.017(3) 0.017(3) -0.002(3) -0.002(2) -0.008(2)
C210 0.025(4) 0.028(4) 0.021(3) -0.007(3) 0.001(3) 0.001(3)
C211 0.020(3) 0.018(3) 0.018(3) -0.003(3) 0.005(3) 0.011(3)
C212 0.024(3) 0.024(3) 0.018(3) 0.000(3) 0.001(3) 0.016(3)
C213 0.048(3) 0.022(3) 0.021(3) -0.009(3) -0.008(3) 0.013(3)
C214 0.048(3) 0.021(3) 0.025(3) -0.010(3) -0.011(3) 0.007(3)
C215 0.044(4) 0.022(4) 0.022(4) -0.001(3) -0.006(3) 0.019(3)
C216 0.025(3) 0.031(3) 0.017(3) 0.004(3) -0.002(3) -0.002(3)
C217 0.024(3) 0.027(3) 0.020(3) 0.002(3) 0.001(3) -0.005(3)
C218 0.017(3) 0.023(3) 0.022(3) 0.002(3) 0.003(3) -0.005(3)
C237 0.023(3) 0.026(3) 0.020(3) 0.002(3) 0.000(3) -0.004(3)
C238 0.020(3) 0.024(3) 0.023(3) 0.002(3) 0.003(3) -0.003(3)
C219 0.014(3) 0.022(3) 0.022(3) 0.003(2) 0.004(2) -0.001(2)
C220 0.028(3) 0.025(3) 0.028(3) 0.006(3) 0.000(3) -0.003(3)
C221 0.011(3) 0.019(3) 0.020(3) 0.001(3) -0.004(2) 0.004(2)
C222 0.014(3) 0.018(3) 0.021(3) 0.003(3) -0.002(3) 0.000(3)
C223 0.014(3) 0.021(3) 0.013(3) 0.001(3) -0.003(2) 0.000(2)
C224 0.012(3) 0.021(3) 0.010(3) 0.002(3) 0.000(2) 0.003(2)
C225 0.018(3) 0.019(3) 0.016(3) -0.001(3) -0.002(3) -0.002(3)
C226 0.012(3) 0.016(3) 0.012(3) 0.003(2) -0.001(2) -0.002(2)
C227 0.016(3) 0.016(3) 0.013(3) 0.003(2) -0.005(2) -0.002(2)
C228 0.013(3) 0.018(3) 0.013(3) -0.003(3) -0.004(2) 0.004(2)
C229 0.011(3) 0.017(3) 0.013(3) -0.003(2) -0.004(2) 0.003(2)
C230 0.019(3) 0.015(3) 0.018(3) -0.003(3) 0.001(3) 0.004(3)
Fe3 0.0107(5) 0.0089(5) 0.0118(5) -0.0033(4) -0.0011(4) 0.0007(4)
Fe31 0.0142(6) 0.0106(6) 0.0118(5) -0.0012(4) -0.0047(4) 0.0005(4)
Fe32 0.0098(5) 0.0098(6) 0.0100(5) -0.0017(4) 0.0015(4) -0.0016(4)
Fe33 0.0172(6) 0.0107(6) 0.0131(6) -0.0018(4) -0.0036(4) 0.0006(4)
N301 0.019(3) 0.014(2) 0.011(2) -0.002(2) -0.004(2) 0.001(2)
N302 0.020(2) 0.014(2) 0.021(2) 0.0006(19) -0.0086(19) 0.0008(18)
N303 0.015(2) 0.011(2) 0.008(2) -0.002(2) 0.001(2) -0.004(2)
N304 0.015(2) 0.016(2) 0.015(2) -0.003(2) 0.002(2) 0.000(2)
N305 0.017(2) 0.024(2) 0.020(2) 0.000(2) -0.007(2) 0.003(2)
N306 0.033(3) 0.016(3) 0.018(3) 0.000(2) -0.004(2) -0.006(2)
O301 0.014(2) 0.014(2) 0.011(2) -0.0027(19) -0.0001(19) 0.0073(19)
O302 0.025(3) 0.017(3) 0.021(3) -0.007(2) -0.006(2) -0.001(2)
O303 0.021(3) 0.013(2) 0.026(3) 0.006(2) -0.005(2) -0.001(2)
O304 0.015(2) 0.012(2) 0.017(2) -0.002(2) -0.003(2) 0.0069(19)
O305 0.013(2) 0.012(2) 0.011(2) -0.0050(19) 0.0039(19) -0.0016(19)
O306 0.016(2) 0.012(2) 0.020(2) 0.006(2) 0.000(2) -0.0038(19)
O307 0.015(2) 0.023(3) 0.008(2) 0.000(2) 0.0008(19) -0.002(2)
O308 0.012(2) 0.013(2) 0.015(2) -0.0001(19) 0.0012(19) -0.0058(19)
O309 0.020(3) 0.015(2) 0.016(2) -0.004(2) -0.013(2) -0.002(2)
O310 0.019(3) 0.032(3) 0.010(2) 0.002(2) -0.007(2) -0.004(2)
O311 0.026(3) 0.019(3) 0.027(3) -0.011(2) -0.003(2) 0.006(2)
O312 0.020(3) 0.014(2) 0.012(2) -0.0026(19) -0.0049(19) -0.003(2)
C301 0.019(3) 0.016(3) 0.012(3) -0.003(2) 0.000(3) 0.009(2)
C302 0.021(3) 0.012(3) 0.016(3) -0.002(2) -0.004(3) 0.007(2)
C303 0.025(3) 0.017(3) 0.016(3) -0.007(3) -0.005(3) 0.004(3)
C304 0.029(3) 0.019(3) 0.020(3) -0.007(3) -0.008(3) -0.001(3)
C305 0.023(3) 0.018(3) 0.015(3) -0.001(3) -0.001(3) 0.006(3)
C306 0.022(3) 0.012(3) 0.024(3) 0.006(2) -0.005(2) 0.000(2)
C307 0.021(3) 0.012(3) 0.023(3) 0.002(3) -0.005(3) 0.000(3)
C308 0.016(3) 0.013(3) 0.021(3) 0.001(3) -0.006(3) 0.002(3)
C337 0.020(3) 0.012(3) 0.021(3) 0.003(3) -0.007(3) 0.001(3)
C338 0.017(3) 0.013(3) 0.022(3) 0.000(3) -0.005(3) 0.002(3)
C309 0.018(3) 0.015(3) 0.023(3) -0.001(2) -0.003(2) 0.002(2)
C310 0.019(3) 0.020(3) 0.016(3) -0.001(3) -0.006(3) 0.001(3)
C311 0.011(3) 0.012(3) 0.012(3) -0.001(2) 0.004(2) -0.004(2)
C312 0.014(3) 0.013(3) 0.011(3) -0.002(2) 0.001(2) -0.004(2)
C313 0.016(3) 0.009(3) 0.016(3) 0.003(2) 0.000(2) -0.003(2)
C314 0.020(3) 0.011(3) 0.022(3) 0.004(2) -0.003(2) -0.004(2)
C315 0.023(3) 0.018(3) 0.011(3) -0.003(3) 0.000(3) -0.001(3)
C316 0.019(3) 0.020(3) 0.012(3) -0.002(2) 0.002(2) 0.003(2)
C317 0.018(3) 0.018(3) 0.012(3) 0.001(2) 0.004(2) 0.001(2)
C318 0.014(3) 0.020(3) 0.019(3) 0.002(2) 0.004(2) 0.001(2)
C319 0.013(3) 0.018(3) 0.018(3) 0.003(2) 0.004(2) -0.002(2)
C320 0.016(3) 0.020(3) 0.019(3) -0.005(3) 0.004(3) -0.001(3)
C321 0.019(3) 0.022(3) 0.020(3) 0.000(2) -0.010(2) -0.003(2)
C322 0.016(3) 0.020(3) 0.020(3) 0.000(3) -0.009(3) -0.001(3)
C323 0.020(3) 0.030(3) 0.018(3) -0.001(2) -0.008(2) 0.000(2)
C332 0.018(3) 0.024(3) 0.019(3) -0.001(3) -0.010(3) -0.001(3)
C333 0.020(3) 0.028(3) 0.017(3) 0.001(3) -0.007(3) 0.000(3)
C335 0.017(4) 0.025(4) 0.023(4) 0.003(4) -0.006(4) 0.002(4)
C324 0.026(3) 0.032(3) 0.017(3) 0.003(2) -0.006(2) -0.002(2)
C325 0.017(3) 0.026(3) 0.024(3) 0.004(3) -0.006(3) 0.001(3)
C326 0.033(3) 0.017(3) 0.026(3) -0.008(3) 0.004(3) 0.000(3)
C327 0.041(3) 0.021(3) 0.026(3) -0.009(3) 0.001(3) -0.002(3)
C328 0.031(3) 0.023(3) 0.025(3) -0.004(3) -0.010(3) -0.006(3)
C329 0.026(3) 0.020(3) 0.021(3) -0.002(3) -0.008(3) -0.008(3)
C330 0.047(4) 0.022(3) 0.031(3) -0.001(3) -0.005(3) -0.008(3)
Fe4 0.0106(5) 0.0099(5) 0.0074(5) 0.0018(4) -0.0007(4) -0.0010(4)
Fe41 0.0089(5) 0.0107(5) 0.0078(5) 0.0002(4) -0.0010(4) -0.0008(4)
Fe42 0.0141(6) 0.0087(5) 0.0119(5) 0.0007(4) -0.0011(4) 0.0002(4)
Fe43 0.0094(5) 0.0093(5) 0.0090(5) 0.0008(4) -0.0001(4) -0.0024(4)
N401 0.013(2) 0.015(2) 0.006(2) 0.003(2) -0.0029(19) -0.001(2)
N402 0.015(2) 0.024(3) 0.012(2) 0.000(2) -0.005(2) -0.007(2)
N403 0.028(3) 0.017(3) 0.015(2) 0.002(2) -0.004(2) 0.007(2)
N404 0.017(2) 0.016(2) 0.018(2) 0.008(2) -0.004(2) -0.006(2)
N405 0.016(2) 0.017(2) 0.015(2) 0.000(2) -0.006(2) -0.005(2)
N406 0.012(2) 0.009(2) 0.018(2) 0.0002(19) 0.0011(19) -0.0017(18)
O401 0.013(2) 0.021(3) 0.007(2) 0.0006(19) -0.0014(19) -0.0056(19)
O402 0.016(2) 0.013(2) 0.023(3) 0.003(2) -0.003(2) -0.0036(19)
O403 0.016(2) 0.013(2) 0.020(2) -0.009(2) -0.003(2) 0.0000(19)
O404 0.011(2) 0.017(2) 0.011(2) -0.0002(19) -0.0014(19) -0.0082(19)
O405 0.014(2) 0.013(2) 0.008(2) 0.0008(19) 0.0028(18) 0.0046(19)
O406 0.026(3) 0.018(3) 0.030(3) -0.008(2) -0.002(2) -0.002(2)
O407 0.010(2) 0.026(3) 0.015(2) 0.004(2) -0.0019(19) -0.002(2)
O408 0.012(2) 0.009(2) 0.014(2) 0.0020(19) 0.0016(19) 0.0035(18)
O409 0.009(2) 0.012(2) 0.010(2) 0.0007(19) -0.0075(18) 0.0009(18)
O410 0.016(2) 0.028(3) 0.011(2) 0.006(2) -0.002(2) -0.006(2)
O411 0.016(2) 0.009(2) 0.024(3) 0.006(2) -0.002(2) -0.0009(19)
O412 0.008(2) 0.011(2) 0.007(2) 0.0002(18) -0.0061(18) 0.0034(18)
C401 0.011(3) 0.023(3) 0.011(3) 0.000(2) 0.000(2) -0.007(2)
C402 0.013(3) 0.018(3) 0.009(3) -0.002(2) -0.002(2) -0.005(2)
C403 0.019(3) 0.014(3) 0.011(3) 0.004(2) -0.004(2) 0.000(2)
C404 0.018(3) 0.012(3) 0.016(3) 0.001(2) -0.007(2) -0.002(2)
C405 0.013(3) 0.020(3) 0.014(3) 0.003(3) -0.001(3) -0.002(3)
C406 0.019(3) 0.020(3) 0.021(3) -0.007(3) 0.001(3) 0.000(3)
C407 0.022(3) 0.028(3) 0.024(3) -0.007(3) -0.004(3) -0.001(3)
C408 0.026(3) 0.027(3) 0.020(3) -0.001(3) -0.002(3) -0.010(3)
C409 0.019(3) 0.021(3) 0.017(3) -0.001(3) 0.000(3) -0.012(3)
C410 0.026(4) 0.031(4) 0.020(3) 0.003(3) -0.011(3) -0.003(3)
C411 0.023(3) 0.019(3) 0.013(3) -0.001(3) 0.002(3) 0.007(3)
C412 0.024(3) 0.021(3) 0.012(3) -0.003(3) -0.002(3) 0.007(3)
C413 0.035(3) 0.018(3) 0.025(3) -0.003(3) -0.006(3) 0.009(3)
C414 0.034(3) 0.018(3) 0.030(3) -0.005(3) -0.010(3) 0.000(3)
C415 0.034(4) 0.018(4) 0.027(4) 0.002(3) -0.004(3) 0.009(3)
C416 0.016(3) 0.028(3) 0.014(3) 0.006(3) -0.002(3) -0.008(3)
C417 0.017(3) 0.025(3) 0.016(3) 0.002(3) -0.002(3) -0.006(3)
C418 0.014(3) 0.012(3) 0.018(3) 0.002(2) 0.000(2) -0.001(2)
C419 0.014(3) 0.010(3) 0.017(3) 0.001(2) 0.003(2) 0.001(2)
C420 0.025(4) 0.025(4) 0.029(4) 0.015(3) -0.003(3) -0.007(3)
C421 0.012(3) 0.017(3) 0.014(3) 0.005(2) -0.005(2) -0.001(2)
C422 0.011(3) 0.018(3) 0.016(3) 0.003(2) -0.006(2) -0.004(2)
C423 0.016(3) 0.025(3) 0.013(3) 0.002(3) -0.006(2) -0.006(3)
C424 0.016(3) 0.027(3) 0.013(3) 0.002(3) -0.002(3) -0.007(3)
C425 0.024(3) 0.019(3) 0.022(3) -0.007(3) -0.011(3) -0.001(3)
C426 0.016(3) 0.011(3) 0.027(3) 0.002(2) 0.000(2) -0.001(2)
C427 0.015(3) 0.011(3) 0.023(3) 0.001(3) 0.001(3) 0.000(3)
C428 0.013(3) 0.013(3) 0.018(3) 0.000(3) -0.002(3) 0.001(3)
C429 0.010(3) 0.012(3) 0.013(3) 0.000(2) -0.003(2) 0.002(2)
C430 0.012(3) 0.012(3) 0.020(3) 0.000(3) 0.001(3) 0.001(3)
C437 0.015(3) 0.011(3) 0.023(3) 0.004(3) 0.000(3) 0.000(3)
C438 0.011(3) 0.011(3) 0.018(3) 0.001(3) -0.001(3) -0.001(3)
C440 0.013(3) 0.011(3) 0.021(3) 0.000(3) 0.001(3) 0.000(3)
C1 0.070(4) 0.080(5) 0.093(5) 0.030(4) -0.027(4) -0.021(4)
Cl11 0.078(2) 0.089(2) 0.104(2) 0.0440(19) -0.0299(18) -0.0276(17)
Cl12 0.067(2) 0.102(2) 0.093(2) 0.0493(19) -0.0023(16) -0.0008(17)
C2 0.041(6) 0.073(8) 0.068(7) -0.028(6) 0.002(5) -0.010(5)
Cl21 0.0582(17) 0.0738(19) 0.0601(17) 0.0262(15) 0.0015(13) 0.0046(14)
Cl22 0.0548(18) 0.073(2) 0.116(3) 0.0341(18) -0.0028(17) 0.0004(15)
C3 0.024(4) 0.021(4) 0.026(4) -0.009(4) 0.002(4) -0.006(3)
Cl31 0.0418(13) 0.0308(12) 0.0215(11) 0.0027(9) -0.0014(9) -0.0043(10)
Cl32 0.0338(12) 0.0403(13) 0.0259(12) 0.0111(10) 0.0039(9) -0.0035(10)
C4 0.024(5) 0.023(5) 0.028(5) 0.011(4) 0.001(4) 0.000(3)
Cl41 0.0489(14) 0.0304(12) 0.0238(11) 0.0063(9) 0.0079(10) 0.0040(10)
Cl42 0.0322(12) 0.0274(12) 0.0273(11) 0.0015(9) -0.0065(9) 0.0023(9)
C5 0.033(5) 0.023(5) 0.027(5) -0.002(4) -0.011(4) -0.001(4)
Cl51 0.0330(12) 0.0371(13) 0.0216(11) -0.0040(9) 0.0030(9) -0.0047(9)
Cl52 0.0491(15) 0.0318(14) 0.094(2) 0.0233(13) -0.0078(14) -0.0072(11)
C6 0.024(4) 0.023(4) 0.012(4) -0.001(3) -0.002(3) 0.002(3)
Cl61 0.0254(11) 0.0226(11) 0.0295(11) -0.0062(9) -0.0041(9) -0.0022(8)
Cl62 0.0377(12) 0.0226(11) 0.0195(10) 0.0019(8) 0.0061(9) 0.0009(9)
C7 0.013(4) 0.017(4) 0.021(4) 0.002(3) -0.002(3) -0.004(3)
Cl71 0.0268(11) 0.0290(12) 0.0181(10) 0.0029(9) -0.0003(8) -0.0014(9)
Cl72 0.0227(11) 0.0273(12) 0.0292(11) -0.0104(9) -0.0052(9) -0.0023(9)
C8 0.021(4) 0.012(4) 0.026(4) 0.007(3) -0.001(3) 0.003(3)
Cl81 0.0300(12) 0.0257(12) 0.0240(11) 0.0020(9) -0.0067(9) 0.0017(9)
Cl82 0.0260(11) 0.0259(11) 0.0229(11) 0.0013(9) -0.0019(9) 0.0031(9)
C9 0.028(5) 0.012(4) 0.022(4) -0.001(3) 0.004(3) -0.008(3)
Cl91 0.0399(12) 0.0254(12) 0.0167(10) -0.0002(8) 0.0013(9) -0.0045(9)
Cl92 0.0276(11) 0.0224(11) 0.0250(11) -0.0096(9) -0.0042(9) -0.0018(9)
C10 0.019 0.025 0.023 -0.004 0.000 -0.002
Cl13 0.030 0.029 0.024 0.002 0.001 0.001
Cl14 0.034 0.048 0.026 0.010 0.003 -0.002
C11 0.024 0.020 0.006 -0.001 -0.001 -0.004
Cl15 0.028 0.021 0.018 0.002 0.004 -0.003
Cl16 0.028 0.022 0.032 -0.010 0.001 -0.007
C12 0.024 0.016 0.029 0.002 -0.003 -0.003
Cl17 0.034 0.029 0.023 -0.001 0.001 0.000
Cl18 0.041 0.028 0.077 0.020 -0.020 -0.008

loop_
_atom_type_symbol
_atom_type_description
_atom_type_scat_dispersion_real
_atom_type_scat_dispersion_imag
_atom_type_scat_source
C C 0.0033 0.0016 'International Tables Vol C Tables 4.2.6.8 and 6.1.1.4'
H H 0.0000 0.0000 'International Tables Vol C Tables 4.2.6.8 and 6.1.1.4'
N N 0.0061 0.0033 'International Tables Vol C Tables 4.2.6.8 and 6.1.1.4'
O O 0.0106 0.0060 'International Tables Vol C Tables 4.2.6.8 and 6.1.1.4'
Cl Cl 0.1484 0.1585 'International Tables Vol C Tables 4.2.6.8 and 6.1.1.4'
Fe Fe 0.3463 0.8444 'International Tables Vol C Tables 4.2.6.8 and 6.1.1.4'

loop_
_geom_angle_atom_site_label_1
_geom_angle_atom_site_label_2
_geom_angle_atom_site_label_3
_geom_angle
_geom_angle_site_symmetry_1
_geom_angle_site_symmetry_3
_geom_angle_publ_flag
O105 Fe1 O109 92.83(17) . . ?
O105 Fe1 O104 97.83(17) . . ?
O109 Fe1 O104 165.56(17) . . ?
O105 Fe1 O108 74.16(17) . . ?
O109 Fe1 O108 98.84(17) . . ?
O104 Fe1 O108 93.43(17) . . ?
O105 Fe1 O112 161.62(17) . . ?
O109 Fe1 O112 74.91(16) . . ?
O104 Fe1 O112 96.79(17) . . ?
O108 Fe1 O112 93.92(17) . . ?
O105 Fe1 O101 97.42(18) . . ?
O109 Fe1 O101 94.97(17) . . ?
O104 Fe1 O101 74.08(17) . . ?
O108 Fe1 O101 164.11(17) . . ?
O112 Fe1 O101 97.25(18) . . ?
O102 Fe11 O103 132.6(2) . . ?
O102 Fe11 O101 117.69(18) . . ?
O103 Fe11 O101 100.30(18) . . ?
O102 Fe11 O104 99.92(18) . . ?
O103 Fe11 O104 118.39(19) . . ?
O101 Fe11 O104 73.21(17) . . ?
O102 Fe11 N102 85.77(18) . . ?
O103 Fe11 N102 78.45(19) . . ?
O101 Fe11 N102 143.59(18) . . ?
O104 Fe11 N102 75.64(18) . . ?
O102 Fe11 N101 77.50(18) . . ?
O103 Fe11 N101 86.13(19) . . ?
O101 Fe11 N101 75.84(17) . . ?
O104 Fe11 N101 143.26(17) . . ?
N102 Fe11 N101 139.41(19) . . ?
O107 Fe12 O106 138.44(19) . . ?
O107 Fe12 O108 112.97(18) . . ?
O106 Fe12 O108 100.35(17) . . ?
O107 Fe12 O105 100.45(17) . . ?
O106 Fe12 O105 112.91(18) . . ?
O108 Fe12 O105 73.01(17) . . ?
O107 Fe12 N104 79.35(18) . . ?
O106 Fe12 N104 85.62(19) . . ?
O108 Fe12 N104 76.08(18) . . ?
O105 Fe12 N104 146.23(18) . . ?
O107 Fe12 N103 85.55(19) . . ?
O106 Fe12 N103 79.30(18) . . ?
O108 Fe12 N103 146.47(19) . . ?
O105 Fe12 N103 76.34(18) . . ?
N104 Fe12 N103 136.62(19) . . ?
O110 Fe13 O111 138.7(2) . . ?
O110 Fe13 O109 114.91(18) . . ?
O111 Fe13 O109 97.39(18) . . ?
O110 Fe13 O112 98.06(18) . . ?
O111 Fe13 O112 115.84(18) . . ?
O109 Fe13 O112 73.96(16) . . ?
O110 Fe13 N106 87.97(19) . . ?
O111 Fe13 N106 78.58(18) . . ?
O109 Fe13 N106 144.52(18) . . ?
O112 Fe13 N106 76.31(17) . . ?
O110 Fe13 N105 78.85(19) . . ?
O111 Fe13 N105 85.02(18) . . ?
O109 Fe13 N105 76.33(17) . . ?
O112 Fe13 N105 145.45(17) . . ?
N106 Fe13 N105 137.20(19) . . ?
C103 N101 C105 111.4(5) . . ?
C103 N101 C102 112.2(5) . . ?
C105 N101 C102 110.1(5) . . ?
C103 N101 Fe11 103.2(4) . . ?
C105 N101 Fe11 116.6(4) . . ?
C102 N101 Fe11 103.0(4) . . ?
C110 N102 C107 113.3(5) . . ?
C110 N102 C108 108.5(5) . . ?
C107 N102 C108 112.0(6) . . ?
C110 N102 C138 142.2(5) . . ?
C107 N102 C138 67.0(5) . . ?
C108 N102 C138 47.5(4) . . ?
C110 N102 C137 71.4(3) . . ?
C107 N102 C137 46.0(4) . . ?
C108 N102 C137 146.5(5) . . ?
C138 N102 C137 111.6(4) . . ?
C107 N102 C140 143.2(5) . . ?
C108 N102 C140 67.7(4) . . ?
C138 N102 C140 112.5(5) . . ?
C137 N102 C140 113.1(4) . . ?
C110 N102 Fe11 115.1(3) . . ?
C107 N102 Fe11 101.5(4) . . ?
C108 N102 Fe11 106.2(4) . . ?
C138 N102 Fe11 101.1(3) . . ?
C137 N102 Fe11 103.6(3) . . ?
C140 N102 Fe11 114.1(3) . . ?
C115 N103 C113 112.7(5) . . ?
C115 N103 C112 110.0(5) . . ?
C113 N103 C112 111.7(5) . . ?
C115 N103 Fe12 114.4(4) . . ?
C113 N103 Fe12 102.8(4) . . ?
C112 N103 Fe12 104.8(4) . . ?
C118 N104 C120 110.9(5) . . ?
C118 N104 C117 112.5(5) . . ?
C120 N104 C117 110.4(5) . . ?
C118 N104 Fe12 105.9(4) . . ?
C120 N104 Fe12 114.0(4) . . ?
C117 N104 Fe12 103.0(4) . . ?
C123 N105 C125 111.9(5) . . ?
C123 N105 C122 113.9(5) . . ?
C125 N105 C122 110.0(5) . . ?
C123 N105 Fe13 101.9(4) . . ?
C125 N105 Fe13 113.9(4) . . ?
C122 N105 Fe13 104.9(4) . . ?
C127 N106 C130 111.5(5) . . ?
C127 N106 C128 112.9(5) . . ?
C130 N106 C128 110.8(5) . . ?
C127 N106 Fe13 103.0(4) . . ?
C130 N106 Fe13 112.2(4) . . ?
C128 N106 Fe13 106.2(4) . . ?
C101 O101 Fe11 122.2(4) . . ?
C101 O101 Fe1 130.5(4) . . ?
Fe11 O101 Fe1 106.71(19) . . ?
C104 O102 Fe11 122.7(4) . . ?
C106 O103 Fe11 122.0(4) . . ?
C109 O104 Fe1 127.2(3) . . ?
C109 O104 Fe11 122.4(3) . . ?
Fe1 O104 Fe11 105.73(18) . . ?
C111 O105 Fe1 130.6(4) . . ?
C111 O105 Fe12 122.6(4) . . ?
Fe1 O105 Fe12 106.52(19) . . ?
C114 O106 Fe12 120.0(4) . . ?
C116 O107 Fe12 120.9(4) . . ?
C119 O108 Fe1 129.6(4) . . ?
C119 O108 Fe12 122.6(4) . . ?
Fe1 O108 Fe12 106.12(19) . . ?
C121 O109 Fe1 129.7(4) . . ?
C121 O109 Fe13 122.4(3) . . ?
Fe1 O109 Fe13 106.03(18) . . ?
C124 O110 Fe13 121.2(4) . . ?
C126 O111 Fe13 121.6(4) . . ?
C129 O112 Fe1 129.9(4) . . ?
C129 O112 Fe13 122.1(4) . . ?
Fe1 O112 Fe13 105.10(17) . . ?
O101 C101 C102 107.5(5) . . ?
O101 C101 H10A 110.2 . . ?
C102 C101 H10A 110.2 . . ?
O101 C101 H10B 110.2 . . ?
C102 C101 H10B 110.2 . . ?
H10A C101 H10B 108.5 . . ?
N101 C102 C101 109.7(5) . . ?
N101 C102 H10C 109.7 . . ?
C101 C102 H10C 109.7 . . ?
N101 C102 H10D 109.7 . . ?
C101 C102 H10D 109.7 . . ?
H10C C102 H10D 108.2 . . ?
N101 C103 C104 110.8(5) . . ?
N101 C103 H10E 109.5 . . ?
C104 C103 H10E 109.5 . . ?
N101 C103 H10F 109.5 . . ?
C104 C103 H10F 109.5 . . ?
H10E C103 H10F 108.1 . . ?
O102 C104 C103 108.9(5) . . ?
O102 C104 H10G 109.9 . . ?
C103 C104 H10G 109.9 . . ?
O102 C104 H10H 109.9 . . ?
C103 C104 H10H 109.9 . . ?
H10G C104 H10H 108.3 . . ?
N101 C105 H10I 109.5 . . ?
N101 C105 H10J 109.5 . . ?
H10I C105 H10J 109.5 . . ?
N101 C105 H10K 109.5 . . ?
H10I C105 H10K 109.5 . . ?
H10J C105 H10K 109.5 . . ?
O103 C106 C107 110.9(6) . . ?
O103 C106 C137 111.5(5) . . ?
C107 C106 C137 47.2(4) . . ?
O103 C106 H10L 109.5 . . ?
C107 C106 H10L 109.5 . . ?
C137 C106 H10L 65.1 . . ?
O103 C106 H10M 109.5 . . ?
C107 C106 H10M 109.5 . . ?
C137 C106 H10M 138.2 . . ?
H10L C106 H10M 108.1 . . ?
O103 C106 H10N 109.3 . . ?
C107 C106 H10N 139.0 . . ?
C137 C106 H10N 109.3 . . ?
H10L C106 H10N 47.8 . . ?
H10M C106 H10N 63.1 . . ?
O103 C106 H10O 109.4 . . ?
C107 C106 H10O 65.4 . . ?
C137 C106 H10O 109.4 . . ?
H10L C106 H10O 139.6 . . ?
H10M C106 H10O 47.5 . . ?
H10N C106 H10O 108.0 . . ?
N102 C107 C106 111.2(6) . . ?
N102 C107 H10O 138.9 . . ?
N102 C107 H10P 109.4 . . ?
C106 C107 H10P 109.4 . . ?
H10O C107 H10P 72.2 . . ?
N102 C107 H10Q 109.4 . . ?
C106 C107 H10Q 109.4 . . ?
H10O C107 H10Q 108.7 . . ?
H10P C107 H10Q 108.0 . . ?
C109 C108 N102 112.9(6) . . ?
C109 C108 H10R 109.0 . . ?
N102 C108 H10R 109.0 . . ?
C109 C108 H10S 109.0 . . ?
N102 C108 H10S 109.0 . . ?
H10R C108 H10S 107.8 . . ?
N102 C108 H10W 139.8 . . ?
H10R C108 H10W 109.0 . . ?
H10S C108 H10W 70.7 . . ?
O104 C109 C108 110.5(5) . . ?
O104 C109 C138 105.1(3) . . ?
C108 C109 C138 47.9(4) . . ?
O104 C109 H10T 109.5 . . ?
C108 C109 H10T 109.5 . . ?
C138 C109 H10T 67.1 . . ?
O104 C109 H10U 109.5 . . ?
C108 C109 H10U 109.5 . . ?
C138 C109 H10U 144.2 . . ?
H10T C109 H10U 108.1 . . ?
O104 C109 H10V 110.8 . . ?
C108 C109 H10V 137.5 . . ?
C138 C109 H10V 110.8 . . ?
H10T C109 H10V 45.8 . . ?
H10U C109 H10V 64.6 . . ?
O104 C109 H10W 110.6 . . ?
C108 C109 H10W 64.5 . . ?
C138 C109 H10W 110.8 . . ?
H10T C109 H10W 138.6 . . ?
H10U C109 H10W 48.1 . . ?
H10V C109 H10W 108.9 . . ?
N102 C110 H11A 109.5 . . ?
N102 C110 H11B 109.5 . . ?
H11A C110 H11B 109.5 . . ?
N102 C110 H11C 109.5 . . ?
H11A C110 H11C 109.5 . . ?
H11B C110 H11C 109.5 . . ?
C106 C137 N102 102.9(4) . . ?
C106 C137 H13A 111.2 . . ?
N102 C137 H13A 111.2 . . ?
C106 C137 H13B 111.2 . . ?
N102 C137 H13B 111.2 . . ?
H13A C137 H13B 109.1 . . ?
C109 C138 N102 106.4(3) . . ?
C109 C138 H13C 110.5 . . ?
N102 C138 H13C 110.5 . . ?
C109 C138 H13D 110.5 . . ?
N102 C138 H13D 110.5 . . ?
H13C C138 H13D 108.6 . . ?
N102 C140 H14A 109.5 . . ?
N102 C140 H14B 109.5 . . ?
H14A C140 H14B 109.5 . . ?
N102 C140 H14C 109.5 . . ?
H14A C140 H14C 109.5 . . ?
H14B C140 H14C 109.5 . . ?
O105 C111 C112 108.1(5) . . ?
O105 C111 H11D 110.1 . . ?
C112 C111 H11D 110.1 . . ?
O105 C111 H11E 110.1 . . ?
C112 C111 H11E 110.1 . . ?
H11D C111 H11E 108.4 . . ?
N103 C112 C111 111.1(5) . . ?
N103 C112 H11F 109.4 . . ?
C111 C112 H11F 109.4 . . ?
N103 C112 H11G 109.4 . . ?
C111 C112 H11G 109.4 . . ?
H11F C112 H11G 108.0 . . ?
N103 C113 C114 107.7(6) . . ?
N103 C113 H11H 110.2 . . ?
C114 C113 H11H 110.2 . . ?
N103 C113 H11I 110.2 . . ?
C114 C113 H11I 110.2 . . ?
H11H C113 H11I 108.5 . . ?
O106 C114 C113 110.1(5) . . ?
O106 C114 H11J 109.6 . . ?
C113 C114 H11J 109.6 . . ?
O106 C114 H11K 109.6 . . ?
C113 C114 H11K 109.6 . . ?
H11J C114 H11K 108.2 . . ?
N103 C115 H11L 109.5 . . ?
N103 C115 H11M 109.5 . . ?
H11L C115 H11M 109.5 . . ?
N103 C115 H11N 109.5 . . ?
H11L C115 H11N 109.5 . . ?
H11M C115 H11N 109.5 . . ?
O107 C116 C117 110.9(5) . . ?
O107 C116 H11O 109.5 . . ?
C117 C116 H11O 109.5 . . ?
O107 C116 H11P 109.5 . . ?
C117 C116 H11P 109.5 . . ?
H11O C116 H11P 108.1 . . ?
N104 C117 C116 107.6(5) . . ?
N104 C117 H11Q 110.2 . . ?
C116 C117 H11Q 110.2 . . ?
N104 C117 H11R 110.2 . . ?
C116 C117 H11R 110.2 . . ?
H11Q C117 H11R 108.5 . . ?
N104 C118 C119 110.5(5) . . ?
N104 C118 H11S 109.6 . . ?
C119 C118 H11S 109.6 . . ?
N104 C118 H11T 109.6 . . ?
C119 C118 H11T 109.6 . . ?
H11S C118 H11T 108.1 . . ?
O108 C119 C118 107.6(5) . . ?
O108 C119 H11U 110.2 . . ?
C118 C119 H11U 110.2 . . ?
O108 C119 H11V 110.2 . . ?
C118 C119 H11V 110.2 . . ?
H11U C119 H11V 108.5 . . ?
N104 C120 H12A 109.5 . . ?
N104 C120 H12B 109.5 . . ?
H12A C120 H12B 109.5 . . ?
N104 C120 H12C 109.5 . . ?
H12A C120 H12C 109.5 . . ?
H12B C120 H12C 109.5 . . ?
O109 C121 C122 108.4(5) . . ?
O109 C121 H12D 110.0 . . ?
C122 C121 H12D 110.0 . . ?
O109 C121 H12E 110.0 . . ?
C122 C121 H12E 110.0 . . ?
H12D C121 H12E 108.4 . . ?
N105 C122 C121 109.8(5) . . ?
N105 C122 H12F 109.7 . . ?
C121 C122 H12F 109.7 . . ?
N105 C122 H12G 109.7 . . ?
C121 C122 H12G 109.7 . . ?
H12F C122 H12G 108.2 . . ?
N105 C123 C124 108.4(5) . . ?
N105 C123 H12H 110.0 . . ?
C124 C123 H12H 110.0 . . ?
N105 C123 H12I 110.0 . . ?
C124 C123 H12I 110.0 . . ?
H12H C123 H12I 108.4 . . ?
O110 C124 C123 109.4(5) . . ?
O110 C124 H12J 109.8 . . ?
C123 C124 H12J 109.8 . . ?
O110 C124 H12K 109.8 . . ?
C123 C124 H12K 109.8 . . ?
H12J C124 H12K 108.2 . . ?
N105 C125 H12L 109.5 . . ?
N105 C125 H12M 109.5 . . ?
H12L C125 H12M 109.5 . . ?
N105 C125 H12N 109.5 . . ?
H12L C125 H12N 109.5 . . ?
H12M C125 H12N 109.5 . . ?
O111 C126 C127 108.9(5) . . ?
O111 C126 H12O 109.9 . . ?
C127 C126 H12O 109.9 . . ?
O111 C126 H12P 109.9 . . ?
C127 C126 H12P 109.9 . . ?
H12O C126 H12P 108.3 . . ?
N106 C127 C126 108.6(5) . . ?
N106 C127 H12Q 110.0 . . ?
C126 C127 H12Q 110.0 . . ?
N106 C127 H12R 110.0 . . ?
C126 C127 H12R 110.0 . . ?
H12Q C127 H12R 108.3 . . ?
N106 C128 C129 109.7(5) . . ?
N106 C128 H12S 109.7 . . ?
C129 C128 H12S 109.7 . . ?
N106 C128 H12T 109.7 . . ?
C129 C128 H12T 109.7 . . ?
H12S C128 H12T 108.2 . . ?
O112 C129 C128 109.2(5) . . ?
O112 C129 H12U 109.8 . . ?
C128 C129 H12U 109.8 . . ?
O112 C129 H12V 109.8 . . ?
C128 C129 H12V 109.8 . . ?
H12U C129 H12V 108.3 . . ?
N106 C130 H13E 109.5 . . ?
N106 C130 H13F 109.5 . . ?
H13E C130 H13F 109.5 . . ?
N106 C130 H13G 109.5 . . ?
H13E C130 H13G 109.5 . . ?
H13F C130 H13G 109.5 . . ?
O205 Fe2 O208 74.40(17) . . ?
O205 Fe2 O204 98.59(18) . . ?
O208 Fe2 O204 94.61(17) . . ?
O205 Fe2 O201 93.16(18) . . ?
O208 Fe2 O201 162.06(18) . . ?
O204 Fe2 O201 74.17(17) . . ?
O205 Fe2 O212 165.70(18) . . ?
O208 Fe2 O212 97.72(17) . . ?
O204 Fe2 O212 93.88(18) . . ?
O201 Fe2 O212 96.97(18) . . ?
O205 Fe2 O209 94.47(18) . . ?
O208 Fe2 O209 96.70(18) . . ?
O204 Fe2 O209 164.62(18) . . ?
O201 Fe2 O209 97.12(17) . . ?
O212 Fe2 O209 74.32(17) . . ?
O202 Fe21 O203 137.7(2) . . ?
O202 Fe21 O204 99.16(18) . . ?
O203 Fe21 O204 113.84(19) . . ?
O202 Fe21 O201 114.51(19) . . ?
O203 Fe21 O201 100.39(19) . . ?
O204 Fe21 O201 73.16(16) . . ?
O202 Fe21 N201 78.7(2) . . ?
O203 Fe21 N201 87.2(2) . . ?
O204 Fe21 N201 145.88(18) . . ?
O201 Fe21 N201 76.90(18) . . ?
O202 Fe21 N202 84.5(2) . . ?
O203 Fe21 N202 78.75(19) . . ?
O204 Fe21 N202 76.27(18) . . ?
O201 Fe21 N202 146.04(19) . . ?
N201 Fe21 N202 136.4(2) . . ?
O206 Fe22 O207 137.7(2) . . ?
O206 Fe22 O205 114.38(19) . . ?
O207 Fe22 O205 99.18(19) . . ?
O206 Fe22 O208 99.36(19) . . ?
O207 Fe22 O208 115.07(19) . . ?
O205 Fe22 O208 73.12(17) . . ?
O206 Fe22 N203 79.1(2) . . ?
O207 Fe22 N203 85.1(2) . . ?
O205 Fe22 N203 76.17(19) . . ?
O208 Fe22 N203 145.39(19) . . ?
O206 Fe22 N204 86.8(2) . . ?
O207 Fe22 N204 78.6(2) . . ?
O205 Fe22 N204 145.34(19) . . ?
O208 Fe22 N204 76.66(19) . . ?
N203 Fe22 N204 137.1(2) . . ?
O210 Fe23 O211 136.63(19) . . ?
O210 Fe23 O212 99.27(18) . . ?
O211 Fe23 O212 116.02(18) . . ?
O210 Fe23 O209 115.57(18) . . ?
O211 Fe23 O209 98.78(18) . . ?
O212 Fe23 O209 73.49(17) . . ?
O210 Fe23 N206 86.54(18) . . ?
O211 Fe23 N206 78.35(18) . . ?
O212 Fe23 N206 76.89(17) . . ?
O209 Fe23 N206 145.31(18) . . ?
O210 Fe23 N205 78.05(18) . . ?
O211 Fe23 N205 85.78(18) . . ?
O212 Fe23 N205 144.93(18) . . ?
O209 Fe23 N205 76.34(18) . . ?
N206 Fe23 N205 136.88(18) . . ?
C233 N201 C205 134.9(9) . . ?
C233 N201 C202 55.8(8) . . ?
C205 N201 C202 122.5(7) . . ?
C233 N201 C203 55.7(8) . . ?
C205 N201 C203 96.0(6) . . ?
C202 N201 C203 109.9(7) . . ?
C233 N201 C232 108.3(10) . . ?
C205 N201 C232 83.0(8) . . ?
C202 N201 C232 52.7(8) . . ?
C203 N201 C232 155.0(8) . . ?
C233 N201 Fe21 103.4(7) . . ?
C205 N201 Fe21 117.6(4) . . ?
C202 N201 Fe21 106.0(5) . . ?
C203 N201 Fe21 102.2(4) . . ?
C232 N201 Fe21 100.3(7) . . ?
C210 N202 C207 110.2(5) . . ?
C210 N202 C208 111.5(5) . . ?
C207 N202 C208 112.8(5) . . ?
C210 N202 Fe21 114.6(4) . . ?
C207 N202 Fe21 102.3(4) . . ?
C208 N202 Fe21 105.1(4) . . ?
C215 N203 C212 110.9(5) . . ?
C215 N203 C213 110.3(6) . . ?
C212 N203 C213 113.1(6) . . ?
C215 N203 Fe22 114.4(4) . . ?
C212 N203 Fe22 105.7(4) . . ?
C213 N203 Fe22 102.1(4) . . ?
C217 N204 C238 64.9(10) . . ?
C217 N204 C220 113.4(8) . . ?
C238 N204 C220 140.1(10) . . ?
C217 N204 C218 113.3(7) . . ?
C238 N204 C218 49.4(10) . . ?
C220 N204 C218 109.7(7) . . ?
C217 N204 C240 132.3(11) . . ?
C238 N204 C240 113.1(14) . . ?
C218 N204 C240 73.9(11) . . ?
C238 N204 C237 106.4(14) . . ?
C220 N204 C237 74.7(10) . . ?
C218 N204 C237 148.1(10) . . ?
C240 N204 C237 105.9(13) . . ?
C217 N204 Fe22 102.9(5) . . ?
C238 N204 Fe22 106.0(9) . . ?
C220 N204 Fe22 112.7(5) . . ?
C218 N204 Fe22 104.4(5) . . ?
C240 N204 Fe22 121.5(10) . . ?
C237 N204 Fe22 102.5(8) . . ?
C222 N205 C223 112.3(5) . . ?
C222 N205 C225 110.5(5) . . ?
C223 N205 C225 109.9(5) . . ?
C222 N205 Fe23 104.1(4) . . ?
C223 N205 Fe23 103.3(4) . . ?
C225 N205 Fe23 116.6(4) . . ?
C227 N206 C230 110.2(5) . . ?
C227 N206 C228 112.7(5) . . ?
C230 N206 C228 110.3(5) . . ?
C227 N206 Fe23 103.1(4) . . ?
C230 N206 Fe23 116.6(4) . . ?
C228 N206 Fe23 103.7(4) . . ?
C201 O201 Fe2 131.4(4) . . ?
C201 O201 Fe21 121.1(4) . . ?
Fe2 O201 Fe21 106.19(18) . . ?
C204 O202 Fe21 120.8(4) . . ?
C206 O203 Fe21 120.9(4) . . ?
C209 O204 Fe2 129.1(4) . . ?
C209 O204 Fe21 122.8(4) . . ?
Fe2 O204 Fe21 106.43(18) . . ?
C211 O205 Fe2 129.1(4) . . ?
C211 O205 Fe22 122.8(4) . . ?
Fe2 O205 Fe22 106.31(19) . . ?
C214 O206 Fe22 120.8(4) . . ?
C216 O207 Fe22 121.6(4) . . ?
C219 O208 Fe2 130.2(4) . . ?
C219 O208 Fe22 121.5(4) . . ?
Fe2 O208 Fe22 106.17(19) . . ?
C221 O209 Fe2 132.0(4) . . ?
C221 O209 Fe23 121.2(4) . . ?
Fe2 O209 Fe23 106.0(2) . . ?
C224 O210 Fe23 121.9(4) . . ?
C226 O211 Fe23 122.3(4) . . ?
C229 O212 Fe2 131.4(4) . . ?
C229 O212 Fe23 120.8(4) . . ?
Fe2 O212 Fe23 106.15(19) . . ?
C232 C201 O201 112.5(9) . . ?
C232 C201 C202 55.8(10) . . ?
O201 C201 C202 105.5(6) . . ?
C232 C201 H20A 56.2 . . ?
O201 C201 H20A 110.6 . . ?
C202 C201 H20A 110.6 . . ?
C232 C201 H20B 136.8 . . ?
O201 C201 H20B 110.6 . . ?
C202 C201 H20B 110.6 . . ?
H20A C201 H20B 108.8 . . ?
C232 C201 H20C 109.1 . . ?
O201 C201 H20C 109.1 . . ?
C202 C201 H20C 59.3 . . ?
H20A C201 H20C 140.2 . . ?
H20B C201 H20C 53.7 . . ?
C232 C201 H20D 109.1 . . ?
O201 C201 H20D 109.1 . . ?
C202 C201 H20D 145.4 . . ?
H20A C201 H20D 56.5 . . ?
H20B C201 H20D 56.3 . . ?
H20C C201 H20D 107.8 . . ?
N201 C202 C201 106.2(7) . . ?
N201 C202 H20E 110.5 . . ?
C201 C202 H20E 110.5 . . ?
N201 C202 H20F 110.5 . . ?
C201 C202 H20F 110.5 . . ?
H20E C202 H20F 108.7 . . ?
C204 C203 N201 106.2(6) . . ?
C204 C203 H20G 110.5 . . ?
N201 C203 H20G 110.5 . . ?
C204 C203 H20H 110.5 . . ?
N201 C203 H20H 110.5 . . ?
H20G C203 H20H 108.7 . . ?
C201 C232 N201 103.7(12) . . ?
C201 C232 H23A 111.0 . . ?
N201 C232 H23A 111.0 . . ?
C201 C232 H23B 111.0 . . ?
N201 C232 H23B 111.0 . . ?
H23A C232 H23B 109.0 . . ?
N201 C233 C204 102.2(9) . . ?
N201 C233 H23C 111.3 . . ?
C204 C233 H23C 111.3 . . ?
N201 C233 H23D 111.3 . . ?
C204 C233 H23D 111.3 . . ?
H23C C233 H23D 109.2 . . ?
O202 C204 C203 109.0(6) . . ?
O202 C204 C233 108.9(8) . . ?
C203 C204 C233 52.4(8) . . ?
O202 C204 H20I 109.9 . . ?
C203 C204 H20I 109.9 . . ?
C233 C204 H20I 60.7 . . ?
O202 C204 H20J 109.9 . . ?
C203 C204 H20J 109.9 . . ?
C233 C204 H20J 141.1 . . ?
H20I C204 H20J 108.3 . . ?
O202 C204 H20K 109.9 . . ?
C203 C204 H20K 140.9 . . ?
C233 C204 H20K 109.9 . . ?
H20I C204 H20K 52.1 . . ?
H20J C204 H20K 59.2 . . ?
O202 C204 H20L 109.9 . . ?
C203 C204 H20L 60.7 . . ?
C233 C204 H20L 109.9 . . ?
H20I C204 H20L 139.9 . . ?
H20J C204 H20L 52.1 . . ?
H20K C204 H20L 108.3 . . ?
N201 C205 H20M 109.5 . . ?
N201 C205 H20N 109.5 . . ?
H20M C205 H20N 109.5 . . ?
N201 C205 H20O 109.5 . . ?
H20M C205 H20O 109.5 . . ?
H20N C205 H20O 109.5 . . ?
O203 C206 C207 110.6(5) . . ?
O203 C206 H20P 109.5 . . ?
C207 C206 H20P 109.5 . . ?
O203 C206 H20Q 109.5 . . ?
C207 C206 H20Q 109.5 . . ?
H20P C206 H20Q 108.1 . . ?
N202 C207 C206 108.5(6) . . ?
N202 C207 H20R 110.0 . . ?
C206 C207 H20R 110.0 . . ?
N202 C207 H20S 110.0 . . ?
C206 C207 H20S 110.0 . . ?
H20R C207 H20S 108.4 . . ?
N202 C208 C209 110.8(5) . . ?
N202 C208 H20T 109.5 . . ?
C209 C208 H20T 109.5 . . ?
N202 C208 H20U 109.5 . . ?
C209 C208 H20U 109.5 . . ?
H20T C208 H20U 108.1 . . ?
O204 C209 C208 108.0(5) . . ?
O204 C209 H20V 110.1 . . ?
C208 C209 H20V 110.1 . . ?
O204 C209 H20W 110.1 . . ?
C208 C209 H20W 110.1 . . ?
H20V C209 H20W 108.4 . . ?
N202 C210 H21A 109.5 . . ?
N202 C210 H21B 109.5 . . ?
H21A C210 H21B 109.5 . . ?
N202 C210 H21C 109.5 . . ?
H21A C210 H21C 109.5 . . ?
H21B C210 H21C 109.5 . . ?
O205 C211 C212 108.0(5) . . ?
O205 C211 H21D 110.1 . . ?
C212 C211 H21D 110.1 . . ?
O205 C211 H21E 110.1 . . ?
C212 C211 H21E 110.1 . . ?
H21D C211 H21E 108.4 . . ?
N203 C212 C211 110.5(5) . . ?
N203 C212 H21F 109.5 . . ?
C211 C212 H21F 109.5 . . ?
N203 C212 H21G 109.5 . . ?
C211 C212 H21G 109.5 . . ?
H21F C212 H21G 108.1 . . ?
N203 C213 C214 108.2(6) . . ?
N203 C213 H21H 110.0 . . ?
C214 C213 H21H 110.0 . . ?
N203 C213 H21I 110.0 . . ?
C214 C213 H21I 110.0 . . ?
H21H C213 H21I 108.4 . . ?
O206 C214 C213 109.7(6) . . ?
O206 C214 H21J 109.7 . . ?
C213 C214 H21J 109.7 . . ?
O206 C214 H21K 109.7 . . ?
C213 C214 H21K 109.7 . . ?
H21J C214 H21K 108.2 . . ?
N203 C215 H21L 109.5 . . ?
N203 C215 H21M 109.5 . . ?
H21L C215 H21M 109.5 . . ?
N203 C215 H21N 109.5 . . ?
H21L C215 H21N 109.5 . . ?
H21M C215 H21N 109.5 . . ?
C237 C216 O207 114.7(11) . . ?
O207 C216 C217 108.7(6) . . ?
C237 C216 H21O 133.9 . . ?
O207 C216 H21O 110.0 . . ?
C217 C216 H21O 110.0 . . ?
C237 C216 H21P 66.7 . . ?
O207 C216 H21P 110.0 . . ?
C217 C216 H21P 110.0 . . ?
H21O C216 H21P 108.3 . . ?
C237 C216 H21Q 106.7 . . ?
O207 C216 H21Q 108.5 . . ?
C217 C216 H21Q 67.4 . . ?
H21O C216 H21Q 45.9 . . ?
H21P C216 H21Q 139.8 . . ?
C237 C216 H21R 110.0 . . ?
O207 C216 H21R 108.9 . . ?
C217 C216 H21R 141.5 . . ?
H21O C216 H21R 63.9 . . ?
H21P C216 H21R 47.9 . . ?
H21Q C216 H21R 107.7 . . ?
N204 C217 C216 109.3(8) . . ?
N204 C217 H21Q 139.3 . . ?
N204 C217 H21S 109.8 . . ?
C216 C217 H21S 109.8 . . ?
H21Q C217 H21S 105.9 . . ?
N204 C217 H21T 109.8 . . ?
C216 C217 H21T 109.8 . . ?
H21Q C217 H21T 75.8 . . ?
H21S C217 H21T 108.3 . . ?
N204 C218 C219 110.8(7) . . ?
N204 C218 H21U 109.5 . . ?
C219 C218 H21U 109.5 . . ?
N204 C218 H21V 109.5 . . ?
C219 C218 H21V 109.5 . . ?
H21U C218 H21V 108.1 . . ?
N204 C218 H21Y 141.3 . . ?
H21U C218 H21Y 105.5 . . ?
H21V C218 H21Y 74.0 . . ?
C216 C237 N204 108.8(15) . . ?
C216 C237 H23E 109.9 . . ?
N204 C237 H23E 109.9 . . ?
C216 C237 H23F 109.9 . . ?
N204 C237 H23F 109.9 . . ?
H23E C237 H23F 108.3 . . ?
N204 C238 C219 105.9(14) . . ?
N204 C238 H23G 110.6 . . ?
C219 C238 H23G 110.6 . . ?
N204 C238 H23H 110.6 . . ?
C219 C238 H23H 110.6 . . ?
H23G C238 H23H 108.7 . . ?
O208 C219 C218 109.2(6) . . ?
O208 C219 C238 107.2(9) . . ?
C218 C219 C238 46.7(9) . . ?
O208 C219 H21W 109.9 . . ?
C218 C219 H21W 109.9 . . ?
C238 C219 H21W 141.6 . . ?
O208 C219 H21X 109.9 . . ?
C218 C219 H21X 109.8 . . ?
C238 C219 H21X 67.1 . . ?
H21W C219 H21X 108.3 . . ?
O208 C219 H21Y 110.4 . . ?
C218 C219 H21Y 66.2 . . ?
C238 C219 H21Y 110.3 . . ?
H21W C219 H21Y 46.4 . . ?
H21X C219 H21Y 138.3 . . ?
O208 C219 H21Z 110.2 . . ?
C218 C219 H21Z 139.2 . . ?
C238 C219 H21Z 110.2 . . ?
H21W C219 H21Z 65.5 . . ?
H21X C219 H21Z 45.6 . . ?
H21Y C219 H21Z 108.6 . . ?
N204 C220 H22A 109.5 . . ?
N204 C220 H22B 109.5 . . ?
H22A C220 H22B 109.5 . . ?
N204 C220 H22C 109.5 . . ?
H22A C220 H22C 109.5 . . ?
H22B C220 H22C 109.5 . . ?
N204 C240 H24A 109.5 . . ?
N204 C240 H24B 109.5 . . ?
H24A C240 H24B 109.5 . . ?
N204 C240 H24C 109.5 . . ?
H24A C240 H24C 109.5 . . ?
H24B C240 H24C 109.5 . . ?
O209 C221 C222 107.2(5) . . ?
O209 C221 H22D 110.3 . . ?
C222 C221 H22D 110.3 . . ?
O209 C221 H22E 110.3 . . ?
C222 C221 H22E 110.3 . . ?
H22D C221 H22E 108.5 . . ?
N205 C222 C221 109.5(5) . . ?
N205 C222 H22F 109.8 . . ?
C221 C222 H22F 109.8 . . ?
N205 C222 H22G 109.8 . . ?
C221 C222 H22G 109.8 . . ?
H22F C222 H22G 108.2 . . ?
N205 C223 C224 109.2(5) . . ?
N205 C223 H22H 109.8 . . ?
C224 C223 H22H 109.8 . . ?
N205 C223 H22I 109.8 . . ?
C224 C223 H22I 109.8 . . ?
H22H C223 H22I 108.3 . . ?
O210 C224 C223 110.6(5) . . ?
O210 C224 H22J 109.5 . . ?
C223 C224 H22J 109.5 . . ?
O210 C224 H22K 109.5 . . ?
C223 C224 H22K 109.5 . . ?
H22J C224 H22K 108.1 . . ?
N205 C225 H22L 109.5 . . ?
N205 C225 H22M 109.5 . . ?
H22L C225 H22M 109.5 . . ?
N205 C225 H22N 109.5 . . ?
H22L C225 H22N 109.5 . . ?
H22M C225 H22N 109.5 . . ?
O211 C226 C227 109.5(5) . . ?
O211 C226 H22O 109.8 . . ?
C227 C226 H22O 109.8 . . ?
O211 C226 H22P 109.8 . . ?
C227 C226 H22P 109.8 . . ?
H22O C226 H22P 108.2 . . ?
N206 C227 C226 110.6(5) . . ?
N206 C227 H22Q 109.5 . . ?
C226 C227 H22Q 109.5 . . ?
N206 C227 H22R 109.5 . . ?
C226 C227 H22R 109.5 . . ?
H22Q C227 H22R 108.1 . . ?
N206 C228 C229 110.0(5) . . ?
N206 C228 H22S 109.7 . . ?
C229 C228 H22S 109.7 . . ?
N206 C228 H22T 109.7 . . ?
C229 C228 H22T 109.7 . . ?
H22S C228 H22T 108.2 . . ?
O212 C229 C228 108.1(5) . . ?
O212 C229 H22U 110.1 . . ?
C228 C229 H22U 110.1 . . ?
O212 C229 H22V 110.1 . . ?
C228 C229 H22V 110.1 . . ?
H22U C229 H22V 108.4 . . ?
N206 C230 H23I 109.5 . . ?
N206 C230 H23J 109.5 . . ?
H23I C230 H23J 109.5 . . ?
N206 C230 H23K 109.5 . . ?
H23I C230 H23K 109.5 . . ?
H23J C230 H23K 109.5 . . ?
O301 Fe3 O304 74.29(17) . . ?
O301 Fe3 O308 163.04(18) . . ?
O304 Fe3 O308 93.42(18) . . ?
O301 Fe3 O305 95.10(17) . . ?
O304 Fe3 O305 98.52(18) . . ?
O308 Fe3 O305 74.85(16) . . ?
O301 Fe3 O309 96.13(18) . . ?
O304 Fe3 O309 165.50(18) . . ?
O308 Fe3 O309 98.00(18) . . ?
O305 Fe3 O309 93.10(18) . . ?
O301 Fe3 O312 97.46(17) . . ?
O304 Fe3 O312 95.87(18) . . ?
O308 Fe3 O312 95.37(17) . . ?
O305 Fe3 O312 163.01(18) . . ?
O309 Fe3 O312 74.25(17) . . ?
O303 Fe31 O302 135.6(2) . . ?
O303 Fe31 O301 100.55(18) . . ?
O302 Fe31 O301 115.47(19) . . ?
O303 Fe31 O304 114.92(18) . . ?
O302 Fe31 O304 100.36(18) . . ?
O301 Fe31 O304 73.12(17) . . ?
O303 Fe31 N302 78.52(19) . . ?
O302 Fe31 N302 85.28(19) . . ?
O301 Fe31 N302 145.17(18) . . ?
O304 Fe31 N302 75.87(19) . . ?
O303 Fe31 N301 86.60(19) . . ?
O302 Fe31 N301 78.36(19) . . ?
O301 Fe31 N301 75.97(18) . . ?
O304 Fe31 N301 144.92(18) . . ?
N302 Fe31 N301 137.95(19) . . ?
O306 Fe32 O307 138.10(19) . . ?
O306 Fe32 O308 99.95(18) . . ?
O307 Fe32 O308 114.26(18) . . ?
O306 Fe32 O305 113.72(18) . . ?
O307 Fe32 O305 99.15(18) . . ?
O308 Fe32 O305 73.58(16) . . ?
O306 Fe32 N304 86.89(19) . . ?
O307 Fe32 N304 78.98(18) . . ?
O308 Fe32 N304 76.22(17) . . ?
O305 Fe32 N304 145.80(18) . . ?
O306 Fe32 N303 78.86(18) . . ?
O307 Fe32 N303 85.05(18) . . ?
O308 Fe32 N303 146.04(17) . . ?
O305 Fe32 N303 75.98(17) . . ?
N304 Fe32 N303 136.91(18) . . ?
O310 Fe33 O311 136.7(2) . . ?
O310 Fe33 O309 115.27(19) . . ?
O311 Fe33 O309 98.97(19) . . ?
O310 Fe33 O312 98.34(19) . . ?
O311 Fe33 O312 117.00(19) . . ?
O309 Fe33 O312 73.43(17) . . ?
O310 Fe33 N306 86.76(19) . . ?
O311 Fe33 N306 78.8(2) . . ?
O309 Fe33 N306 144.61(19) . . ?
O312 Fe33 N306 76.31(19) . . ?
O310 Fe33 N305 78.67(19) . . ?
O311 Fe33 N305 85.0(2) . . ?
O309 Fe33 N305 76.36(19) . . ?
O312 Fe33 N305 144.83(19) . . ?
N306 Fe33 N305 137.6(2) . . ?
C305 N301 C303 110.3(5) . . ?
C305 N301 C302 110.2(5) . . ?
C303 N301 C302 112.8(5) . . ?
C305 N301 Fe31 116.5(4) . . ?
C303 N301 Fe31 102.8(4) . . ?
C302 N301 Fe31 103.9(4) . . ?
C338 N302 C310 134.5(11) . . ?
C338 N302 C307 60.6(9) . . ?
C310 N302 C307 117.6(7) . . ?
C338 N302 C340 116.5(13) . . ?
C307 N302 C340 136.4(10) . . ?
C338 N302 C308 49.0(9) . . ?
C310 N302 C308 107.6(7) . . ?
C307 N302 C308 109.5(6) . . ?
C340 N302 C308 78.7(9) . . ?
C338 N302 C337 111.2(12) . . ?
C310 N302 C337 73.1(9) . . ?
C307 N302 C337 52.4(8) . . ?
C340 N302 C337 102.0(11) . . ?
C308 N302 C337 153.9(9) . . ?
C338 N302 Fe31 108.3(9) . . ?
C310 N302 Fe31 115.6(6) . . ?
C307 N302 Fe31 102.4(5) . . ?
C340 N302 Fe31 117.7(9) . . ?
C308 N302 Fe31 103.2(5) . . ?
C337 N302 Fe31 99.5(8) . . ?
C312 N303 C313 113.5(5) . . ?
C312 N303 C315 110.6(5) . . ?
C313 N303 C315 111.9(5) . . ?
C312 N303 Fe32 105.1(4) . . ?
C313 N303 Fe32 101.4(3) . . ?
C315 N303 Fe32 114.0(4) . . ?
C318 N304 C317 113.3(5) . . ?
C318 N304 C320 110.7(5) . . ?
C317 N304 C320 110.9(5) . . ?
C318 N304 Fe32 105.5(4) . . ?
C317 N304 Fe32 102.6(4) . . ?
C320 N304 Fe32 113.5(4) . . ?
C335 N305 C332 119(2) . . ?
C335 N305 C323 129.6(16) . . ?
C332 N305 C323 62.9(14) . . ?
C332 N305 C325 138.7(15) . . ?
C323 N305 C325 115.0(7) . . ?
C335 N305 C322 82.2(15) . . ?
C332 N305 C322 49.9(14) . . ?
C323 N305 C322 112.2(6) . . ?
C325 N305 C322 109.6(6) . . ?
C335 N305 C333 103(2) . . ?
C332 N305 C333 102.8(19) . . ?
C325 N305 C333 78.9(13) . . ?
C322 N305 C333 147.8(13) . . ?
C335 N305 Fe33 122.1(15) . . ?
C332 N305 Fe33 106.2(14) . . ?
C323 N305 Fe33 101.9(5) . . ?
C325 N305 Fe33 114.0(5) . . ?
C322 N305 Fe33 103.5(4) . . ?
C333 N305 Fe33 100.7(12) . . ?
C328 N306 C330 111.2(6) . . ?
C328 N306 C327 112.5(6) . . ?
C330 N306 C327 110.8(6) . . ?
C328 N306 Fe33 107.0(4) . . ?
C330 N306 Fe33 113.2(4) . . ?
C327 N306 Fe33 101.7(4) . . ?
C301 O301 Fe3 130.7(4) . . ?
C301 O301 Fe31 122.0(4) . . ?
Fe3 O301 Fe31 106.32(19) . . ?
C304 O302 Fe31 122.3(4) . . ?
C306 O303 Fe31 121.5(4) . . ?
C309 O304 Fe3 129.2(4) . . ?
C309 O304 Fe31 122.3(4) . . ?
Fe3 O304 Fe31 106.01(19) . . ?
C311 O305 Fe3 130.7(4) . . ?
C311 O305 Fe32 122.7(4) . . ?
Fe3 O305 Fe32 105.72(18) . . ?
C314 O306 Fe32 121.8(4) . . ?
C316 O307 Fe32 121.0(4) . . ?
C319 O308 Fe3 129.7(4) . . ?
C319 O308 Fe32 122.7(4) . . ?
Fe3 O308 Fe32 105.85(18) . . ?
C321 O309 Fe3 129.5(4) . . ?
C321 O309 Fe33 122.6(4) . . ?
Fe3 O309 Fe33 106.54(19) . . ?
C324 O310 Fe33 121.1(4) . . ?
C326 O311 Fe33 122.1(4) . . ?
C329 O312 Fe3 127.8(4) . . ?
C329 O312 Fe33 121.9(4) . . ?
Fe3 O312 Fe33 105.65(19) . . ?
O301 C301 C302 107.4(5) . . ?
O301 C301 H30A 110.2 . . ?
C302 C301 H30A 110.2 . . ?
O301 C301 H30B 110.2 . . ?
C302 C301 H30B 110.2 . . ?
H30A C301 H30B 108.5 . . ?
N301 C302 C301 109.2(5) . . ?
N301 C302 H30C 109.8 . . ?
C301 C302 H30C 109.8 . . ?
N301 C302 H30D 109.8 . . ?
C301 C302 H30D 109.9 . . ?
H30C C302 H30D 108.3 . . ?
N301 C303 C304 109.5(5) . . ?
N301 C303 H30E 109.8 . . ?
C304 C303 H30E 109.8 . . ?
N301 C303 H30F 109.8 . . ?
C304 C303 H30F 109.8 . . ?
H30E C303 H30F 108.2 . . ?
O302 C304 C303 110.6(5) . . ?
O302 C304 H30G 109.5 . . ?
C303 C304 H30G 109.5 . . ?
O302 C304 H30H 109.5 . . ?
C303 C304 H30H 109.5 . . ?
H30G C304 H30H 108.1 . . ?
N301 C305 H30I 109.5 . . ?
N301 C305 H30J 109.5 . . ?
H30I C305 H30J 109.5 . . ?
N301 C305 H30K 109.5 . . ?
H30I C305 H30K 109.5 . . ?
H30J C305 H30K 109.5 . . ?
O303 C306 C337 111.0(9) . . ?
O303 C306 C307 109.3(6) . . ?
C337 C306 C307 53.7(9) . . ?
O303 C306 H30L 109.8 . . ?
C337 C306 H30L 58.7 . . ?
C307 C306 H30L 109.8 . . ?
O303 C306 H30M 109.8 . . ?
C337 C306 H30M 139.1 . . ?
C307 C306 H30M 109.8 . . ?
H30L C306 H30M 108.3 . . ?
O303 C306 H30N 109.6 . . ?
C337 C306 H30N 110.7 . . ?
C307 C306 H30N 141.1 . . ?
H30L C306 H30N 55.6 . . ?
H30M C306 H30N 55.7 . . ?
O303 C306 H30O 109.0 . . ?
C337 C306 H30O 108.6 . . ?
C307 C306 H30O 58.3 . . ?
H30L C306 H30O 141.1 . . ?
H30M C306 H30O 54.8 . . ?
H30N C306 H30O 108.0 . . ?
N302 C307 C306 105.7(7) . . ?
N302 C307 H30O 135.9 . . ?
N302 C307 H30P 110.6 . . ?
C306 C307 H30P 110.6 . . ?
H30O C307 H30P 77.0 . . ?
N302 C307 H30Q 110.6 . . ?
C306 C307 H30Q 110.6 . . ?
H30O C307 H30Q 107.1 . . ?
H30P C307 H30Q 108.7 . . ?
C309 C308 N302 108.9(7) . . ?
C309 C308 H30R 109.9 . . ?
N302 C308 H30R 109.9 . . ?
C309 C308 H30S 109.9 . . ?
N302 C308 H30S 109.9 . . ?
H30R C308 H30S 108.3 . . ?
N302 C308 H30W 141.2 . . ?
H30R C308 H30W 105.2 . . ?
H30S C308 H30W 73.1 . . ?
C306 C337 N302 104.2(13) . . ?
C306 C337 H33A 110.9 . . ?
N302 C337 H33A 110.9 . . ?
C306 C337 H33B 110.9 . . ?
N302 C337 H33B 110.9 . . ?
H33A C337 H33B 108.9 . . ?
N302 C338 C309 108.4(13) . . ?
N302 C338 H33C 110.0 . . ?
C309 C338 H33C 110.0 . . ?
N302 C338 H33D 110.0 . . ?
C309 C338 H33D 110.0 . . ?
H33C C338 H33D 108.4 . . ?
O304 C309 C308 110.6(6) . . ?
O304 C309 C338 105.0(8) . . ?
C308 C309 C338 46.2(8) . . ?
O304 C309 H30T 109.5 . . ?
C308 C309 H30T 109.5 . . ?
C338 C309 H30T 68.9 . . ?
O304 C309 H30U 109.5 . . ?
C308 C309 H30U 109.5 . . ?
C338 C309 H30U 143.8 . . ?
H30T C309 H30U 108.1 . . ?
O304 C309 H30V 110.8 . . ?
C308 C309 H30V 137.1 . . ?
C338 C309 H30V 111.3 . . ?
H30U C309 H30V 65.8 . . ?
O304 C309 H30W 110.5 . . ?
C308 C309 H30W 65.8 . . ?
C338 C309 H30W 110.5 . . ?
H30T C309 H30W 138.3 . . ?
H30U C309 H30W 46.7 . . ?
H30V C309 H30W 108.8 . . ?
N302 C310 H31A 109.5 . . ?
N302 C310 H31B 109.5 . . ?
H31A C310 H31B 109.5 . . ?
N302 C310 H31C 109.5 . . ?
H31A C310 H31C 109.5 . . ?
H31B C310 H31C 109.5 . . ?
N302 C340 H34A 109.5 . . ?
N302 C340 H34B 109.5 . . ?
H34A C340 H34B 109.5 . . ?
N302 C340 H34C 109.5 . . ?
H34A C340 H34C 109.5 . . ?
H34B C340 H34C 109.5 . . ?
O305 C311 C312 108.5(5) . . ?
O305 C311 H31D 110.0 . . ?
C312 C311 H31D 110.0 . . ?
O305 C311 H31E 110.0 . . ?
C312 C311 H31E 110.0 . . ?
H31D C311 H31E 108.4 . . ?
N303 C312 C311 110.7(5) . . ?
N303 C312 H31F 109.5 . . ?
C311 C312 H31F 109.5 . . ?
N303 C312 H31G 109.5 . . ?
C311 C312 H31G 109.5 . . ?
H31F C312 H31G 108.1 . . ?
N303 C313 C314 108.9(5) . . ?
N303 C313 H31H 109.9 . . ?
C314 C313 H31H 109.9 . . ?
N303 C313 H31I 109.9 . . ?
C314 C313 H31I 109.9 . . ?
H31H C313 H31I 108.3 . . ?
O306 C314 C313 108.8(5) . . ?
O306 C314 H31J 109.9 . . ?
C313 C314 H31J 109.9 . . ?
O306 C314 H31K 109.9 . . ?
C313 C314 H31K 109.9 . . ?
H31J C314 H31K 108.3 . . ?
N303 C315 H31L 109.5 . . ?
N303 C315 H31M 109.5 . . ?
H31L C315 H31M 109.5 . . ?
N303 C315 H31N 109.5 . . ?
H31L C315 H31N 109.5 . . ?
H31M C315 H31N 109.5 . . ?
O307 C316 C317 110.5(5) . . ?
O307 C316 H31O 109.5 . . ?
C317 C316 H31O 109.5 . . ?
O307 C316 H31P 109.5 . . ?
C317 C316 H31P 109.5 . . ?
H31O C316 H31P 108.1 . . ?
N304 C317 C316 108.8(5) . . ?
N304 C317 H31Q 109.9 . . ?
C316 C317 H31Q 109.9 . . ?
N304 C317 H31R 109.9 . . ?
C316 C317 H31R 109.9 . . ?
H31Q C317 H31R 108.3 . . ?
N304 C318 C319 109.8(5) . . ?
N304 C318 H31S 109.7 . . ?
C319 C318 H31S 109.7 . . ?
N304 C318 H31T 109.7 . . ?
C319 C318 H31T 109.7 . . ?
H31S C318 H31T 108.2 . . ?
O308 C319 C318 107.9(5) . . ?
O308 C319 H31U 110.1 . . ?
C318 C319 H31U 110.1 . . ?
O308 C319 H31V 110.1 . . ?
C318 C319 H31V 110.1 . . ?
H31U C319 H31V 108.4 . . ?
N304 C320 H32A 109.5 . . ?
N304 C320 H32B 109.5 . . ?
H32A C320 H32B 109.5 . . ?
N304 C320 H32C 109.5 . . ?
H32A C320 H32C 109.5 . . ?
H32B C320 H32C 109.5 . . ?
O309 C321 C322 108.8(6) . . ?
O309 C321 C332 104.9(13) . . ?
C322 C321 C332 47.1(13) . . ?
O309 C321 H32D 109.9 . . ?
C322 C321 H32D 109.9 . . ?
C332 C321 H32D 67.7 . . ?
O309 C321 H32E 109.9 . . ?
C322 C321 H32E 109.9 . . ?
C332 C321 H32E 143.7 . . ?
H32D C321 H32E 108.3 . . ?
O309 C321 H32F 110.8 . . ?
C322 C321 H32F 138.9 . . ?
C332 C321 H32F 110.8 . . ?
H32D C321 H32F 45.1 . . ?
H32E C321 H32F 65.8 . . ?
O309 C321 H32G 110.8 . . ?
C322 C321 H32G 65.7 . . ?
C332 C321 H32G 110.8 . . ?
H32D C321 H32G 138.0 . . ?
H32E C321 H32G 46.7 . . ?
H32F C321 H32G 108.8 . . ?
C321 C322 N305 110.5(6) . . ?
C321 C322 H32H 109.6 . . ?
N305 C322 H32H 109.6 . . ?
C321 C322 H32I 109.6 . . ?
N305 C322 H32I 109.6 . . ?
H32H C322 H32I 108.1 . . ?
N305 C323 C324 107.5(7) . . ?
N305 C323 H32J 110.2 . . ?
C324 C323 H32J 110.2 . . ?
N305 C323 H32K 110.2 . . ?
C324 C323 H32K 110.2 . . ?
H32J C323 H32K 108.5 . . ?
N305 C332 C321 107(2) . . ?
N305 C332 H33L 110.3 . . ?
C321 C332 H33L 110.3 . . ?
N305 C332 H33M 110.3 . . ?
C321 C332 H33M 110.3 . . ?
H33L C332 H33M 108.6 . . ?
C324 C333 N305 108(2) . . ?
C324 C333 H33N 110.0 . . ?
N305 C333 H33N 110.0 . . ?
C324 C333 H33O 110.0 . . ?
N305 C333 H33O 110.0 . . ?
H33N C333 H33O 108.4 . . ?
N305 C335 H33E 109.5 . . ?
N305 C335 H33F 109.5 . . ?
H33E C335 H33F 109.5 . . ?
N305 C335 H33G 109.5 . . ?
H33E C335 H33G 109.5 . . ?
H33F C335 H33G 109.5 . . ?
C333 C324 O310 119.4(17) . . ?
C333 C324 C323 45.8(17) . . ?
O310 C324 C323 110.2(6) . . ?
C333 C324 H32L 64.4 . . ?
O310 C324 H32L 109.6 . . ?
C323 C324 H32L 109.6 . . ?
C333 C324 H32M 130.2 . . ?
O310 C324 H32M 109.6 . . ?
C323 C324 H32M 109.6 . . ?
H32L C324 H32M 108.1 . . ?
C333 C324 H32N 107.5 . . ?
O310 C324 H32N 107.5 . . ?
C323 C324 H32N 68.4 . . ?
H32L C324 H32N 140.6 . . ?
H32M C324 H32N 45.3 . . ?
C333 C324 H32O 107.5 . . ?
O310 C324 H32O 107.5 . . ?
C323 C324 H32O 141.6 . . ?
H32L C324 H32O 48.8 . . ?
H32M C324 H32O 63.1 . . ?
H32N C324 H32O 107.0 . . ?
N305 C325 H32P 109.5 . . ?
N305 C325 H32Q 109.5 . . ?
H32P C325 H32Q 109.5 . . ?
N305 C325 H32R 109.5 . . ?
H32P C325 H32R 109.5 . . ?
H32Q C325 H32R 109.5 . . ?
O311 C326 C327 109.2(6) . . ?
O311 C326 H32S 109.8 . . ?
C327 C326 H32S 109.8 . . ?
O311 C326 H32T 109.8 . . ?
C327 C326 H32T 109.8 . . ?
H32S C326 H32T 108.3 . . ?
N306 C327 C326 110.7(6) . . ?
N306 C327 H32U 109.5 . . ?
C326 C327 H32U 109.5 . . ?
N306 C327 H32V 109.5 . . ?
C326 C327 H32V 109.5 . . ?
H32U C327 H32V 108.1 . . ?
N306 C328 C329 112.6(6) . . ?
N306 C328 H32W 109.1 . . ?
C329 C328 H32W 109.1 . . ?
N306 C328 H32X 109.1 . . ?
C329 C328 H32X 109.1 . . ?
H32W C328 H32X 107.8 . . ?
O312 C329 C328 107.9(6) . . ?
O312 C329 H32Y 110.1 . . ?
C328 C329 H32Y 110.1 . . ?
O312 C329 H32Z 110.1 . . ?
C328 C329 H32Z 110.1 . . ?
H32Y C329 H32Z 108.4 . . ?
N306 C330 H33H 109.5 . . ?
N306 C330 H33I 109.5 . . ?
H33H C330 H33I 109.5 . . ?
N306 C330 H33J 109.5 . . ?
H33H C330 H33J 109.5 . . ?
H33I C330 H33J 109.5 . . ?
O408 Fe4 O404 94.05(17) . . ?
O408 Fe4 O412 94.34(16) . . ?
O404 Fe4 O412 97.63(17) . . ?
O408 Fe4 O401 165.09(17) . . ?
O404 Fe4 O401 74.40(16) . . ?
O412 Fe4 O401 96.49(17) . . ?
O408 Fe4 O405 74.30(16) . . ?
O404 Fe4 O405 96.81(18) . . ?
O412 Fe4 O405 162.21(17) . . ?
O401 Fe4 O405 97.36(17) . . ?
O408 Fe4 O409 98.58(17) . . ?
O404 Fe4 O409 165.44(17) . . ?
O412 Fe4 O409 74.30(16) . . ?
O401 Fe4 O409 94.20(17) . . ?
O405 Fe4 O409 93.57(17) . . ?
O403 Fe41 O402 135.10(19) . . ?
O403 Fe41 O401 99.82(18) . . ?
O402 Fe41 O401 116.29(18) . . ?
O403 Fe41 O404 116.15(19) . . ?
O402 Fe41 O404 99.79(18) . . ?
O401 Fe41 O404 73.48(16) . . ?
O403 Fe41 N401 85.84(18) . . ?
O402 Fe41 N401 78.43(18) . . ?
O401 Fe41 N401 76.09(17) . . ?
O404 Fe41 N401 144.90(17) . . ?
O403 Fe41 N402 78.23(18) . . ?
O402 Fe41 N402 85.64(19) . . ?
O401 Fe41 N402 145.08(18) . . ?
O404 Fe41 N402 76.29(17) . . ?
N401 Fe41 N402 137.54(18) . . ?
O407 Fe42 O406 137.5(2) . . ?
O407 Fe42 O405 99.19(18) . . ?
O406 Fe42 O405 115.24(19) . . ?
O407 Fe42 O408 113.83(18) . . ?
O406 Fe42 O408 100.05(19) . . ?
O405 Fe42 O408 73.12(16) . . ?
O407 Fe42 N404 79.30(19) . . ?
O406 Fe42 N404 85.23(19) . . ?
O405 Fe42 N404 145.20(18) . . ?
O408 Fe42 N404 75.84(18) . . ?
O407 Fe42 N403 86.4(2) . . ?
O406 Fe42 N403 79.0(2) . . ?
O405 Fe42 N403 76.10(18) . . ?
O408 Fe42 N403 145.31(18) . . ?
N404 Fe42 N403 137.7(2) . . ?
O410 Fe43 O411 138.37(19) . . ?
O410 Fe43 O409 113.85(18) . . ?
O411 Fe43 O409 98.24(18) . . ?
O410 Fe43 O412 99.61(17) . . ?
O411 Fe43 O412 114.99(18) . . ?
O409 Fe43 O412 73.55(16) . . ?
O410 Fe43 N406 87.53(19) . . ?
O411 Fe43 N406 79.02(18) . . ?
O409 Fe43 N406 145.84(18) . . ?
O412 Fe43 N406 76.91(17) . . ?
O410 Fe43 N405 78.92(19) . . ?
O411 Fe43 N405 84.17(19) . . ?
O409 Fe43 N405 76.10(18) . . ?
O412 Fe43 N405 145.96(18) . . ?
N406 Fe43 N405 136.38(19) . . ?
C403 N401 C402 112.3(5) . . ?
C403 N401 C405 110.1(5) . . ?
C402 N401 C405 110.9(5) . . ?
C403 N401 Fe41 103.0(4) . . ?
C402 N401 Fe41 104.0(3) . . ?
C405 N401 Fe41 116.2(4) . . ?
C410 N402 C407 108.5(5) . . ?
C410 N402 C408 111.9(5) . . ?
C407 N402 C408 111.5(6) . . ?
C410 N402 Fe41 118.5(4) . . ?
C407 N402 Fe41 102.8(4) . . ?
C408 N402 Fe41 103.3(4) . . ?
C413 N403 C412 113.9(5) . . ?
C413 N403 C415 111.0(5) . . ?
C412 N403 C415 110.6(5) . . ?
C413 N403 Fe42 102.3(4) . . ?
C412 N403 Fe42 105.5(4) . . ?
C415 N403 Fe42 113.2(4) . . ?
C418 N404 C420 111.7(5) . . ?
C418 N404 C417 114.0(5) . . ?
C420 N404 C417 109.8(5) . . ?
C418 N404 Fe42 105.8(4) . . ?
C420 N404 Fe42 113.7(4) . . ?
C417 N404 Fe42 101.4(4) . . ?
C422 N405 C425 110.3(5) . . ?
C422 N405 C423 113.8(5) . . ?
C425 N405 C423 111.5(5) . . ?
C422 N405 Fe43 104.9(4) . . ?
C425 N405 Fe43 114.2(4) . . ?
C423 N405 Fe43 101.8(4) . . ?
C438 N406 C427 144.0(8) . . ?
C438 N406 C440 114.9(9) . . ?
C427 N406 C440 70.0(6) . . ?
C438 N406 C430 69.2(7) . . ?
C427 N406 C430 108.9(4) . . ?
C440 N406 C430 45.8(6) . . ?
C438 N406 C437 115.7(9) . . ?
C440 N406 C437 110.5(8) . . ?
C430 N406 C437 138.3(7) . . ?
C427 N406 C428 110.8(6) . . ?
C440 N406 C428 143.4(8) . . ?
C430 N406 C428 105.9(6) . . ?
C437 N406 C428 73.7(7) . . ?
C438 N406 Fe43 104.8(7) . . ?
C427 N406 Fe43 106.6(4) . . ?
C440 N406 Fe43 109.7(7) . . ?
C430 N406 Fe43 119.5(4) . . ?
C437 N406 Fe43 100.0(6) . . ?
C428 N406 Fe43 105.1(5) . . ?
C401 O401 Fe4 130.2(4) . . ?
C401 O401 Fe41 121.7(4) . . ?
Fe4 O401 Fe41 106.21(18) . . ?
C404 O402 Fe41 121.8(4) . . ?
C406 O403 Fe41 122.2(4) . . ?
C409 O404 Fe4 130.0(4) . . ?
C409 O404 Fe41 121.4(4) . . ?
Fe4 O404 Fe41 105.89(18) . . ?
C411 O405 Fe4 130.1(4) . . ?
C411 O405 Fe42 122.9(4) . . ?
Fe4 O405 Fe42 106.05(18) . . ?
C414 O406 Fe42 121.0(4) . . ?
C416 O407 Fe42 121.4(4) . . ?
C419 O408 Fe4 129.4(4) . . ?
C419 O408 Fe42 122.6(4) . . ?
Fe4 O408 Fe42 106.39(18) . . ?
C421 O409 Fe4 129.8(4) . . ?
C421 O409 Fe43 122.4(4) . . ?
Fe4 O409 Fe43 106.25(19) . . ?
C424 O410 Fe43 121.5(4) . . ?
C426 O411 Fe43 121.9(4) . . ?
C429 O412 Fe4 131.2(3) . . ?
C429 O412 Fe43 121.0(3) . . ?
Fe4 O412 Fe43 105.86(18) . . ?
O401 C401 C402 108.2(5) . . ?
O401 C401 H40A 110.1 . . ?
C402 C401 H40A 110.1 . . ?
O401 C401 H40B 110.1 . . ?
C402 C401 H40B 110.1 . . ?
H40A C401 H40B 108.4 . . ?
N401 C402 C401 109.1(5) . . ?
N401 C402 H40C 109.9 . . ?
C401 C402 H40C 109.9 . . ?
N401 C402 H40D 109.9 . . ?
C401 C402 H40D 109.9 . . ?
H40C C402 H40D 108.3 . . ?
N401 C403 C404 110.3(5) . . ?
N401 C403 H40E 109.6 . . ?
C404 C403 H40E 109.6 . . ?
N401 C403 H40F 109.6 . . ?
C404 C403 H40F 109.6 . . ?
H40E C403 H40F 108.1 . . ?
O402 C404 C403 110.0(5) . . ?
O402 C404 H40G 109.7 . . ?
C403 C404 H40G 109.7 . . ?
O402 C404 H40H 109.7 . . ?
C403 C404 H40H 109.7 . . ?
H40G C404 H40H 108.2 . . ?
N401 C405 H40I 109.5 . . ?
N401 C405 H40J 109.5 . . ?
H40I C405 H40J 109.5 . . ?
N401 C405 H40K 109.5 . . ?
H40I C405 H40K 109.5 . . ?
H40J C405 H40K 109.5 . . ?
O403 C406 C407 111.3(6) . . ?
O403 C406 H40L 109.4 . . ?
C407 C406 H40L 109.4 . . ?
O403 C406 H40M 109.4 . . ?
C407 C406 H40M 109.4 . . ?
H40L C406 H40M 108.0 . . ?
N402 C407 C406 110.0(5) . . ?
N402 C407 H40N 109.7 . . ?
C406 C407 H40N 109.7 . . ?
N402 C407 H40O 109.7 . . ?
C406 C407 H40O 109.7 . . ?
H40N C407 H40O 108.2 . . ?
N402 C408 C409 109.3(6) . . ?
N402 C408 H40P 109.8 . . ?
C409 C408 H40P 109.8 . . ?
N402 C408 H40Q 109.8 . . ?
C409 C408 H40Q 109.8 . . ?
H40P C408 H40Q 108.3 . . ?
O404 C409 C408 108.1(5) . . ?
O404 C409 H40R 110.1 . . ?
C408 C409 H40R 110.1 . . ?
O404 C409 H40S 110.1 . . ?
C408 C409 H40S 110.1 . . ?
H40R C409 H40S 108.4 . . ?
N402 C410 H41A 109.5 . . ?
N402 C410 H41B 109.5 . . ?
H41A C410 H41B 109.5 . . ?
N402 C410 H41C 109.5 . . ?
H41A C410 H41C 109.5 . . ?
H41B C410 H41C 109.5 . . ?
O405 C411 C412 107.7(5) . . ?
O405 C411 H41D 110.2 . . ?
C412 C411 H41D 110.2 . . ?
O405 C411 H41E 110.2 . . ?
C412 C411 H41E 110.2 . . ?
H41D C411 H41E 108.5 . . ?
N403 C412 C411 111.1(5) . . ?
N403 C412 H41F 109.4 . . ?
C411 C412 H41F 109.4 . . ?
N403 C412 H41G 109.4 . . ?
C411 C412 H41G 109.4 . . ?
H41F C412 H41G 108.0 . . ?
N403 C413 C414 109.1(6) . . ?
N403 C413 H41H 109.9 . . ?
C414 C413 H41H 109.9 . . ?
N403 C413 H41I 109.9 . . ?
C414 C413 H41I 109.9 . . ?
H41H C413 H41I 108.3 . . ?
O406 C414 C413 109.4(5) . . ?
O406 C414 H41J 109.8 . . ?
C413 C414 H41J 109.8 . . ?
O406 C414 H41K 109.8 . . ?
C413 C414 H41K 109.8 . . ?
H41J C414 H41K 108.2 . . ?
N403 C415 H41L 109.5 . . ?
N403 C415 H41M 109.5 . . ?
H41L C415 H41M 109.5 . . ?
N403 C415 H41N 109.5 . . ?
H41L C415 H41N 109.5 . . ?
H41M C415 H41N 109.5 . . ?
O407 C416 C417 109.5(5) . . ?
O407 C416 H41O 109.8 . . ?
C417 C416 H41O 109.8 . . ?
O407 C416 H41P 109.8 . . ?
C417 C416 H41P 109.8 . . ?
H41O C416 H41P 108.2 . . ?
N404 C417 C416 108.7(5) . . ?
N404 C417 H41Q 109.9 . . ?
C416 C417 H41Q 109.9 . . ?
N404 C417 H41R 109.9 . . ?
C416 C417 H41R 109.9 . . ?
H41Q C417 H41R 108.3 . . ?
N404 C418 C419 110.0(5) . . ?
N404 C418 H41S 109.7 . . ?
C419 C418 H41S 109.7 . . ?
N404 C418 H41T 109.7 . . ?
C419 C418 H41T 109.7 . . ?
H41S C418 H41T 108.2 . . ?
O408 C419 C418 108.1(5) . . ?
O408 C419 H41U 110.1 . . ?
C418 C419 H41U 110.1 . . ?
O408 C419 H41V 110.1 . . ?
C418 C419 H41V 110.1 . . ?
H41U C419 H41V 108.4 . . ?
N404 C420 H42A 109.5 . . ?
N404 C420 H42B 109.5 . . ?
H42A C420 H42B 109.5 . . ?
N404 C420 H42C 109.5 . . ?
H42A C420 H42C 109.5 . . ?
H42B C420 H42C 109.5 . . ?
O409 C421 C422 108.4(5) . . ?
O409 C421 H42D 110.0 . . ?
C422 C421 H42D 110.0 . . ?
O409 C421 H42E 110.0 . . ?
C422 C421 H42E 110.0 . . ?
H42D C421 H42E 108.4 . . ?
N405 C422 C421 110.4(5) . . ?
N405 C422 H42F 109.6 . . ?
C421 C422 H42F 109.6 . . ?
N405 C422 H42G 109.6 . . ?
C421 C422 H42G 109.6 . . ?
H42F C422 H42G 108.1 . . ?
N405 C423 C424 108.1(5) . . ?
N405 C423 H42H 110.1 . . ?
C424 C423 H42H 110.1 . . ?
N405 C423 H42I 110.1 . . ?
C424 C423 H42I 110.1 . . ?
H42H C423 H42I 108.4 . . ?
O410 C424 C423 109.8(5) . . ?
O410 C424 H42J 109.7 . . ?
C423 C424 H42J 109.7 . . ?
O410 C424 H42K 109.7 . . ?
C423 C424 H42K 109.7 . . ?
H42J C424 H42K 108.2 . . ?
N405 C425 H42L 109.5 . . ?
N405 C425 H42M 109.5 . . ?
H42L C425 H42M 109.5 . . ?
N405 C425 H42N 109.5 . . ?
H42L C425 H42N 109.5 . . ?
H42M C425 H42N 109.5 . . ?
O411 C426 C437 109.7(7) . . ?
O411 C426 C427 111.6(3) . . ?
O411 C426 H42O 109.3 . . ?
C437 C426 H42O 138.1 . . ?
C427 C426 H42O 109.3 . . ?
O411 C426 H42P 109.3 . . ?
C437 C426 H42P 72.3 . . ?
C427 C426 H42P 109.3 . . ?
H42O C426 H42P 108.0 . . ?
O411 C426 H42Q 109.9 . . ?
C437 C426 H42Q 109.4 . . ?
C427 C426 H42Q 71.0 . . ?
H42P C426 H42Q 137.1 . . ?
O411 C426 H42R 109.6 . . ?
C437 C426 H42R 110.0 . . ?
C427 C426 H42R 136.0 . . ?
H42O C426 H42R 69.6 . . ?
H42Q C426 H42R 108.2 . . ?
N406 C427 C426 108.9(3) . . ?
N406 C427 H42Q 134.6 . . ?
N406 C427 H42S 109.9 . . ?
C426 C427 H42S 109.9 . . ?
H42Q C427 H42S 110.7 . . ?
N406 C427 H42T 110.0 . . ?
C426 C427 H42T 109.9 . . ?
H42Q C427 H42T 75.2 . . ?
H42S C427 H42T 108.3 . . ?
C429 C428 N406 109.3(8) . . ?
C429 C428 H42U 109.8 . . ?
N406 C428 H42U 109.8 . . ?
C429 C428 H42V 109.8 . . ?
N406 C428 H42V 109.8 . . ?
H42U C428 H42V 108.3 . . ?
N406 C428 H42Y 140.8 . . ?
H42U C428 H42Y 74.9 . . ?
H42V C428 H42Y 104.9 . . ?
O412 C429 C428 110.0(6) . . ?
O412 C429 C438 107.3(7) . . ?
O412 C429 H42W 109.7 . . ?
C428 C429 H42W 109.7 . . ?
C438 C429 H42W 140.4 . . ?
O412 C429 H42X 109.7 . . ?
C428 C429 H42X 109.7 . . ?
C438 C429 H42X 71.2 . . ?
H42W C429 H42X 108.2 . . ?
O412 C429 H42Y 110.3 . . ?
C428 C429 H42Y 69.3 . . ?
C438 C429 H42Y 109.7 . . ?
H42X C429 H42Y 137.3 . . ?
O412 C429 H42Z 110.3 . . ?
C428 C429 H42Z 137.3 . . ?
C438 C429 H42Z 110.6 . . ?
H42W C429 H42Z 68.7 . . ?
H42Y C429 H42Z 108.6 . . ?
N406 C430 H43A 109.5 . . ?
N406 C430 H43B 109.5 . . ?
H43A C430 H43B 109.5 . . ?
N406 C430 H43C 109.5 . . ?
H43A C430 H43C 109.5 . . ?
H43B C430 H43C 109.5 . . ?
C426 C437 N406 112.4(10) . . ?
C426 C437 H42S 104.2 . . ?
N406 C437 H42S 91.9 . . ?
C426 C437 H43D 109.1 . . ?
N406 C437 H43D 109.1 . . ?
C426 C437 H43E 109.1 . . ?
N406 C437 H43E 109.1 . . ?
H42S C437 H43E 128.9 . . ?
H43D C437 H43E 107.9 . . ?
N406 C438 C429 115.0(10) . . ?
N406 C438 H43F 108.5 . . ?
C429 C438 H43F 108.5 . . ?
N406 C438 H43G 108.5 . . ?
C429 C438 H43G 108.5 . . ?
H43F C438 H43G 107.5 . . ?
N406 C440 H42T 87.6 . . ?
N406 C440 H44A 109.5 . . ?
H42T C440 H44A 92.3 . . ?
N406 C440 H44B 109.5 . . ?
H42T C440 H44B 144.7 . . ?
H44A C440 H44B 109.5 . . ?
N406 C440 H44C 109.5 . . ?
H44A C440 H44C 109.5 . . ?
H44B C440 H44C 109.5 . . ?
Cl11 C1 Cl12 112.6(7) . . ?
Cl11 C1 H1A 109.1 . . ?
Cl12 C1 H1A 109.1 . . ?
Cl11 C1 H1B 109.1 . . ?
Cl12 C1 H1B 109.1 . . ?
H1A C1 H1B 107.8 . . ?
Cl22 C2 Cl21 112.8(5) . . ?
Cl22 C2 H2A 109.0 . . ?
Cl21 C2 H2A 109.0 . . ?
Cl22 C2 H2B 109.0 . . ?
Cl21 C2 H2B 109.0 . . ?
H2A C2 H2B 107.8 . . ?
Cl32 C3 Cl31 110.6(4) . . ?
Cl32 C3 H3A 109.5 . . ?
Cl31 C3 H3A 109.5 . . ?
Cl32 C3 H3B 109.5 . . ?
Cl31 C3 H3B 109.5 . . ?
H3A C3 H3B 108.1 . . ?
Cl41 C4 Cl42 111.4(4) . . ?
Cl41 C4 H4A 109.3 . . ?
Cl42 C4 H4A 109.3 . . ?
Cl41 C4 H4B 109.3 . . ?
Cl42 C4 H4B 109.3 . . ?
H4A C4 H4B 108.0 . . ?
Cl52 C5 Cl51 112.8(4) . . ?
Cl52 C5 H5A 109.0 . . ?
Cl51 C5 H5A 109.0 . . ?
Cl52 C5 H5B 109.0 . . ?
Cl51 C5 H5B 109.0 . . ?
H5A C5 H5B 107.8 . . ?
Cl61 C6 Cl62 110.7(4) . . ?
Cl61 C6 H6A 109.5 . . ?
Cl62 C6 H6A 109.5 . . ?
Cl61 C6 H6B 109.5 . . ?
Cl62 C6 H6B 109.5 . . ?
H6A C6 H6B 108.1 . . ?
Cl72 C7 Cl71 111.2(4) . . ?
Cl72 C7 H7A 109.4 . . ?
Cl71 C7 H7A 109.4 . . ?
Cl72 C7 H7B 109.4 . . ?
Cl71 C7 H7B 109.4 . . ?
H7A C7 H7B 108.0 . . ?
Cl81 C8 Cl82 111.8(4) . . ?
Cl81 C8 H8A 109.3 . . ?
Cl82 C8 H8A 109.3 . . ?
Cl81 C8 H8B 109.3 . . ?
Cl82 C8 H8B 109.3 . . ?
H8A C8 H8B 107.9 . . ?
Cl92 C9 Cl91 110.8(4) . . ?
Cl92 C9 H9A 109.5 . . ?
Cl91 C9 H9A 109.5 . . ?
Cl92 C9 H9B 109.5 . . ?
Cl91 C9 H9B 109.5 . . ?
H9A C9 H9B 108.1 . . ?
Cl13 C10 Cl14 111.4(4) . . ?
Cl13 C10 H10X 109.3 . . ?
Cl14 C10 H10X 109.3 . . ?
Cl13 C10 H10Y 109.3 . . ?
Cl14 C10 H10Y 109.3 . . ?
H10X C10 H10Y 108.0 . . ?
Cl16 C11 Cl15 110.9(3) . . ?
Cl16 C11 H11W 109.5 . . ?
Cl15 C11 H11W 109.5 . . ?
Cl16 C11 H11X 109.5 . . ?
Cl15 C11 H11X 109.5 . . ?
H11W C11 H11X 108.1 . . ?
Cl18 C12 Cl17 111.3(4) . . ?
Cl18 C12 H12W 109.4 . . ?
Cl17 C12 H12W 109.4 . . ?
Cl18 C12 H12X 109.4 . . ?
Cl17 C12 H12X 109.4 . . ?
H12W C12 H12X 108.0 . . ?

loop_
_geom_bond_atom_site_label_1
_geom_bond_atom_site_label_2
_geom_bond_distance
_geom_bond_site_symmetry_2
_geom_bond_publ_flag
Fe1 O105 1.983(4) . ?
Fe1 O109 1.988(4) . ?
Fe1 O104 1.990(4) . ?
Fe1 O108 1.994(4) . ?
Fe1 O112 1.997(4) . ?
Fe1 O101 1.998(4) . ?
Fe11 O102 1.883(4) . ?
Fe11 O103 1.891(4) . ?
Fe11 O101 1.997(4) . ?
Fe11 O104 2.031(4) . ?
Fe11 N102 2.319(5) . ?
Fe11 N101 2.383(5) . ?
Fe12 O107 1.904(4) . ?
Fe12 O106 1.910(4) . ?
Fe12 O108 2.015(4) . ?
Fe12 O105 2.016(4) . ?
Fe12 N104 2.264(6) . ?
Fe12 N103 2.278(5) . ?
Fe13 O110 1.902(4) . ?
Fe13 O111 1.905(4) . ?
Fe13 O109 2.006(4) . ?
Fe13 O112 2.022(4) . ?
Fe13 N106 2.278(5) . ?
Fe13 N105 2.287(5) . ?
N101 C103 1.457(7) . ?
N101 C105 1.473(8) . ?
N101 C102 1.492(8) . ?
N102 C110 1.445(7) . ?
N102 C107 1.459(9) . ?
N102 C108 1.471(10) . ?
N102 C138 1.539(7) . ?
N102 C137 1.599(8) . ?
N102 C140 1.615(7) . ?
N103 C115 1.451(8) . ?
N103 C113 1.463(8) . ?
N103 C112 1.484(8) . ?
N104 C118 1.462(7) . ?
N104 C120 1.480(8) . ?
N104 C117 1.496(8) . ?
N105 C123 1.465(8) . ?
N105 C125 1.472(8) . ?
N105 C122 1.478(8) . ?
N106 C127 1.470(8) . ?
N106 C130 1.476(8) . ?
N106 C128 1.482(8) . ?
O101 C101 1.420(7) . ?
O102 C104 1.411(7) . ?
O103 C106 1.408(7) . ?
O104 C109 1.407(6) . ?
O105 C111 1.415(7) . ?
O106 C114 1.407(7) . ?
O107 C116 1.391(7) . ?
O108 C119 1.412(7) . ?
O109 C121 1.416(7) . ?
O110 C124 1.402(7) . ?
O111 C126 1.417(7) . ?
O112 C129 1.403(7) . ?
C101 C102 1.500(9) . ?
C101 H10A 0.9900 . ?
C101 H10B 0.9900 . ?
C102 H10C 0.9900 . ?
C102 H10D 0.9900 . ?
C103 C104 1.508(9) . ?
C103 H10E 0.9900 . ?
C103 H10F 0.9900 . ?
C104 H10G 0.9900 . ?
C104 H10H 0.9900 . ?
C105 H10I 0.9800 . ?
C105 H10J 0.9800 . ?
C105 H10K 0.9800 . ?
C106 C107 1.490(10) . ?
C106 C137 1.513(8) . ?
C106 H10L 0.9900 . ?
C106 H10M 0.9900 . ?
C106 H10N 0.9900 . ?
C106 H10O 0.9900 . ?
C107 H10P 0.9900 . ?
C107 H10Q 0.9900 . ?
C108 C109 1.468(9) . ?
C108 H10R 0.9900 . ?
C108 H10S 0.9900 . ?
C109 C138 1.5212 . ?
C109 H10T 0.9900 . ?
C109 H10U 0.9900 . ?
C109 H10V 0.9900 . ?
C109 H10W 0.9899 . ?
C110 H11A 0.9800 . ?
C110 H11B 0.9800 . ?
C110 H11C 0.9800 . ?
C137 H13A 0.9900 . ?
C137 H13B 0.9900 . ?
C138 H13C 0.9900 . ?
C138 H13D 0.9900 . ?
C140 H14A 0.9800 . ?
C140 H14B 0.9800 . ?
C140 H14C 0.9800 . ?
C111 C112 1.507(8) . ?
C111 H11D 0.9900 . ?
C111 H11E 0.9900 . ?
C112 H11F 0.9900 . ?
C112 H11G 0.9900 . ?
C113 C114 1.531(9) . ?
C113 H11H 0.9900 . ?
C113 H11I 0.9900 . ?
C114 H11J 0.9900 . ?
C114 H11K 0.9900 . ?
C115 H11L 0.9800 . ?
C115 H11M 0.9800 . ?
C115 H11N 0.9800 . ?
C116 C117 1.514(9) . ?
C116 H11O 0.9900 . ?
C116 H11P 0.9900 . ?
C117 H11Q 0.9900 . ?
C117 H11R 0.9900 . ?
C118 C119 1.521(8) . ?
C118 H11S 0.9900 . ?
C118 H11T 0.9900 . ?
C119 H11U 0.9900 . ?
C119 H11V 0.9900 . ?
C120 H12A 0.9800 . ?
C120 H12B 0.9800 . ?
C120 H12C 0.9800 . ?
C121 C122 1.520(8) . ?
C121 H12D 0.9900 . ?
C121 H12E 0.9900 . ?
C122 H12F 0.9900 . ?
C122 H12G 0.9900 . ?
C123 C124 1.522(9) . ?
C123 H12H 0.9900 . ?
C123 H12I 0.9900 . ?
C124 H12J 0.9900 . ?
C124 H12K 0.9900 . ?
C125 H12L 0.9800 . ?
C125 H12M 0.9800 . ?
C125 H12N 0.9800 . ?
C126 C127 1.514(9) . ?
C126 H12O 0.9900 . ?
C126 H12P 0.9900 . ?
C127 H12Q 0.9900 . ?
C127 H12R 0.9900 . ?
C128 C129 1.519(9) . ?
C128 H12S 0.9900 . ?
C128 H12T 0.9900 . ?
C129 H12U 0.9900 . ?
C129 H12V 0.9900 . ?
C130 H13E 0.9800 . ?
C130 H13F 0.9800 . ?
C130 H13G 0.9800 . ?
Fe2 O205 1.985(4) . ?
Fe2 O208 1.988(4) . ?
Fe2 O204 1.988(4) . ?
Fe2 O201 1.990(4) . ?
Fe2 O212 1.990(4) . ?
Fe2 O209 1.992(4) . ?
Fe21 O202 1.908(5) . ?
Fe21 O203 1.910(4) . ?
Fe21 O204 2.010(4) . ?
Fe21 O201 2.015(4) . ?
Fe21 N201 2.284(5) . ?
Fe21 N202 2.295(5) . ?
Fe22 O206 1.904(4) . ?
Fe22 O207 1.905(5) . ?
Fe22 O205 2.016(4) . ?
Fe22 O208 2.017(4) . ?
Fe22 N203 2.285(6) . ?
Fe22 N204 2.294(5) . ?
Fe23 O210 1.892(4) . ?
Fe23 O211 1.898(4) . ?
Fe23 O212 2.009(4) . ?
Fe23 O209 2.011(4) . ?
Fe23 N206 2.337(5) . ?
Fe23 N205 2.349(5) . ?
N201 C233 1.464(15) . ?
N201 C205 1.408(8) . ?
N201 C202 1.415(11) . ?
N201 C203 1.512(8) . ?
N201 C232 1.73(2) . ?
N202 C210 1.468(8) . ?
N202 C207 1.475(8) . ?
N202 C208 1.474(8) . ?
N203 C215 1.477(9) . ?
N203 C212 1.479(8) . ?
N203 C213 1.481(9) . ?
N204 C217 1.433(11) . ?
N204 C238 1.47(2) . ?
N204 C220 1.466(11) . ?
N204 C218 1.483(11) . ?
N204 C240 1.49(2) . ?
N204 C237 1.59(2) . ?
N205 C222 1.468(8) . ?
N205 C223 1.467(8) . ?
N205 C225 1.490(7) . ?
N206 C227 1.469(8) . ?
N206 C230 1.478(8) . ?
N206 C228 1.480(8) . ?
O201 C201 1.407(7) . ?
O202 C204 1.403(7) . ?
O203 C206 1.395(7) . ?
O204 C209 1.418(7) . ?
O205 C211 1.420(7) . ?
O206 C214 1.406(8) . ?
O207 C216 1.399(7) . ?
O208 C219 1.408(7) . ?
O209 C221 1.410(7) . ?
O210 C224 1.392(7) . ?
O211 C226 1.408(7) . ?
O212 C229 1.411(7) . ?
C201 C232 1.366(19) . ?
C201 C202 1.640(12) . ?
C201 H20A 0.9900 . ?
C201 H20B 0.9900 . ?
C201 H20C 0.9900 . ?
C201 H20D 0.9900 . ?
C202 H20E 0.9900 . ?
C202 H20F 0.9900 . ?
C203 C204 1.505(8) . ?
C203 H20G 0.9900 . ?
C203 H20H 0.9900 . ?
C232 H23A 0.9900 . ?
C232 H23B 0.9900 . ?
C233 C204 1.634(15) . ?
C233 H23C 0.9900 . ?
C233 H23D 0.9900 . ?
C204 H20I 0.9900 . ?
C204 H20J 0.9900 . ?
C204 H20K 0.9900 . ?
C204 H20L 0.9900 . ?
C205 H20M 0.9800 . ?
C205 H20N 0.9800 . ?
C205 H20O 0.9800 . ?
C206 C207 1.509(9) . ?
C206 H20P 0.9900 . ?
C206 H20Q 0.9900 . ?
C207 H20R 0.9900 . ?
C207 H20S 0.9900 . ?
C208 C209 1.520(9) . ?
C208 H20T 0.9900 . ?
C208 H20U 0.9900 . ?
C209 H20V 0.9900 . ?
C209 H20W 0.9900 . ?
C210 H21A 0.9800 . ?
C210 H21B 0.9800 . ?
C210 H21C 0.9800 . ?
C211 C212 1.520(9) . ?
C211 H21D 0.9900 . ?
C211 H21E 0.9900 . ?
C212 H21F 0.9900 . ?
C212 H21G 0.9900 . ?
C213 C214 1.511(10) . ?
C213 H21H 0.9900 . ?
C213 H21I 0.9900 . ?
C214 H21J 0.9900 . ?
C214 H21K 0.9900 . ?
C215 H21L 0.9800 . ?
C215 H21M 0.9800 . ?
C215 H21N 0.9800 . ?
C216 C237 1.39(2) . ?
C216 C217 1.543(12) . ?
C216 H21O 0.9900 . ?
C216 H21P 0.9900 . ?
C216 H21Q 0.9900 . ?
C216 H21R 0.9900 . ?
C217 H21S 0.9900 . ?
C217 H21T 0.9900 . ?
C218 C219 1.495(11) . ?
C218 H21U 0.9900 . ?
C218 H21V 0.9900 . ?
C237 H23E 0.9900 . ?
C237 H23F 0.9900 . ?
C238 C219 1.60(2) . ?
C238 H23G 0.9900 . ?
C238 H23H 0.9900 . ?
C219 H21W 0.9900 . ?
C219 H21X 0.9900 . ?
C219 H21Y 0.9900 . ?
C219 H21Z 0.9900 . ?
C220 H22A 0.9800 . ?
C220 H22B 0.9800 . ?
C220 H22C 0.9800 . ?
C240 H24A 0.9800 . ?
C240 H24B 0.9800 . ?
C240 H24C 0.9800 . ?
C221 C222 1.531(9) . ?
C221 H22D 0.9900 . ?
C221 H22E 0.9900 . ?
C222 H22F 0.9900 . ?
C222 H22G 0.9900 . ?
C223 C224 1.506(8) . ?
C223 H22H 0.9900 . ?
C223 H22I 0.9900 . ?
C224 H22J 0.9900 . ?
C224 H22K 0.9900 . ?
C225 H22L 0.9800 . ?
C225 H22M 0.9800 . ?
C225 H22N 0.9800 . ?
C226 C227 1.507(9) . ?
C226 H22O 0.9900 . ?
C226 H22P 0.9900 . ?
C227 H22Q 0.9900 . ?
C227 H22R 0.9900 . ?
C228 C229 1.514(9) . ?
C228 H22S 0.9900 . ?
C228 H22T 0.9900 . ?
C229 H22U 0.9900 . ?
C229 H22V 0.9900 . ?
C230 H23I 0.9800 . ?
C230 H23J 0.9800 . ?
C230 H23K 0.9800 . ?
Fe3 O301 1.986(4) . ?
Fe3 O304 1.987(4) . ?
Fe3 O308 1.989(4) . ?
Fe3 O305 1.989(4) . ?
Fe3 O309 1.990(4) . ?
Fe3 O312 1.994(4) . ?
Fe31 O303 1.897(4) . ?
Fe31 O302 1.899(4) . ?
Fe31 O301 2.011(4) . ?
Fe31 O304 2.017(4) . ?
Fe31 N302 2.319(6) . ?
Fe31 N301 2.326(5) . ?
Fe32 O306 1.893(5) . ?
Fe32 O307 1.903(4) . ?
Fe32 O308 2.017(4) . ?
Fe32 O305 2.020(4) . ?
Fe32 N304 2.284(5) . ?
Fe32 N303 2.291(5) . ?
Fe33 O310 1.900(4) . ?
Fe33 O311 1.906(4) . ?
Fe33 O309 2.002(4) . ?
Fe33 O312 2.021(5) . ?
Fe33 N306 2.282(5) . ?
Fe33 N305 2.303(6) . ?
N301 C305 1.456(8) . ?
N301 C303 1.474(8) . ?
N301 C302 1.478(8) . ?
N302 C338 1.349(19) . ?
N302 C310 1.389(11) . ?
N302 C307 1.438(10) . ?
N302 C340 1.52(2) . ?
N302 C308 1.573(11) . ?
N302 C337 1.65(2) . ?
N303 C312 1.462(8) . ?
N303 C313 1.470(8) . ?
N303 C315 1.474(8) . ?
N304 C318 1.472(8) . ?
N304 C317 1.476(8) . ?
N304 C320 1.485(8) . ?
N305 C335 1.43(4) . ?
N305 C332 1.43(3) . ?
N305 C323 1.445(10) . ?
N305 C325 1.448(10) . ?
N305 C322 1.522(9) . ?
N305 C333 1.69(3) . ?
N306 C328 1.430(9) . ?
N306 C330 1.470(8) . ?
N306 C327 1.487(8) . ?
O301 C301 1.411(7) . ?
O302 C304 1.394(7) . ?
O303 C306 1.402(7) . ?
O304 C309 1.426(7) . ?
O305 C311 1.400(7) . ?
O306 C314 1.403(7) . ?
O307 C316 1.406(7) . ?
O308 C319 1.408(7) . ?
O309 C321 1.423(7) . ?
O310 C324 1.383(8) . ?
O311 C326 1.401(7) . ?
O312 C329 1.424(7) . ?
C301 C302 1.515(8) . ?
C301 H30A 0.9900 . ?
C301 H30B 0.9900 . ?
C302 H30C 0.9900 . ?
C302 H30D 0.9900 . ?
C303 C304 1.509(9) . ?
C303 H30E 0.9900 . ?
C303 H30F 0.9900 . ?
C304 H30G 0.9900 . ?
C304 H30H 0.9900 . ?
C305 H30I 0.9800 . ?
C305 H30J 0.9800 . ?
C305 H30K 0.9800 . ?
C306 C337 1.42(2) . ?
C306 C307 1.602(12) . ?
C306 H30L 0.9900 . ?
C306 H30M 0.9900 . ?
C306 H30N 0.9897 . ?
C306 H30O 0.9901 . ?
C307 H30P 0.9900 . ?
C307 H30Q 0.9900 . ?
C308 C309 1.432(11) . ?
C308 H30R 0.9900 . ?
C308 H30S 0.9900 . ?
C337 H33A 0.9900 . ?
C337 H33B 0.9900 . ?
C338 C309 1.66(2) . ?
C338 H33C 0.9900 . ?
C338 H33D 0.9900 . ?
C309 H30T 0.9900 . ?
C309 H30U 0.9900 . ?
C309 H30V 0.9899 . ?
C309 H30W 0.9900 . ?
C310 H31A 0.9800 . ?
C310 H31B 0.9800 . ?
C310 H31C 0.9800 . ?
C340 H34A 0.9800 . ?
C340 H34B 0.9800 . ?
C340 H34C 0.9800 . ?
C311 C312 1.526(8) . ?
C311 H31D 0.9900 . ?
C311 H31E 0.9900 . ?
C312 H31F 0.9900 . ?
C312 H31G 0.9900 . ?
C313 C314 1.517(9) . ?
C313 H31H 0.9900 . ?
C313 H31I 0.9900 . ?
C314 H31J 0.9900 . ?
C314 H31K 0.9900 . ?
C315 H31L 0.9800 . ?
C315 H31M 0.9800 . ?
C315 H31N 0.9800 . ?
C316 C317 1.507(9) . ?
C316 H31O 0.9900 . ?
C316 H31P 0.9900 . ?
C317 H31Q 0.9900 . ?
C317 H31R 0.9900 . ?
C318 C319 1.536(9) . ?
C318 H31S 0.9900 . ?
C318 H31T 0.9900 . ?
C319 H31U 0.9900 . ?
C319 H31V 0.9900 . ?
C320 H32A 0.9800 . ?
C320 H32B 0.9800 . ?
C320 H32C 0.9800 . ?
C321 C322 1.471(10) . ?
C321 C332 1.63(3) . ?
C321 H32D 0.9900 . ?
C321 H32E 0.9900 . ?
C321 H32F 0.9900 . ?
C321 H32G 0.9900 . ?
C322 H32H 0.9900 . ?
C322 H32I 0.9900 . ?
C323 C324 1.550(11) . ?
C323 H32J 0.9900 . ?
C323 H32K 0.9900 . ?
C332 H33L 0.9900 . ?
C332 H33M 0.9900 . ?
C333 C324 1.27(3) . ?
C333 H33N 0.9900 . ?
C333 H33O 0.9900 . ?
C335 H33E 0.9800 . ?
C335 H33F 0.9800 . ?
C335 H33G 0.9800 . ?
C324 H32L 0.9900 . ?
C324 H32M 0.9900 . ?
C324 H32N 0.9900 . ?
C324 H32O 0.9900 . ?
C325 H32P 0.9800 . ?
C325 H32Q 0.9800 . ?
C325 H32R 0.9800 . ?
C326 C327 1.488(10) . ?
C326 H32S 0.9900 . ?
C326 H32T 0.9900 . ?
C327 H32U 0.9900 . ?
C327 H32V 0.9900 . ?
C328 C329 1.514(9) . ?
C328 H32W 0.9900 . ?
C328 H32X 0.9900 . ?
C329 H32Y 0.9900 . ?
C329 H32Z 0.9900 . ?
C330 H33H 0.9800 . ?
C330 H33I 0.9800 . ?
C330 H33J 0.9800 . ?
Fe4 O408 1.984(4) . ?
Fe4 O404 1.989(4) . ?
Fe4 O412 1.989(4) . ?
Fe4 O401 1.990(4) . ?
Fe4 O405 1.996(4) . ?
Fe4 O409 1.996(4) . ?
Fe41 O403 1.900(4) . ?
Fe41 O402 1.904(5) . ?
Fe41 O401 2.006(4) . ?
Fe41 O404 2.016(4) . ?
Fe41 N401 2.333(5) . ?
Fe41 N402 2.351(5) . ?
Fe42 O407 1.899(4) . ?
Fe42 O406 1.908(4) . ?
Fe42 O405 2.016(4) . ?
Fe42 O408 2.019(4) . ?
Fe42 N404 2.278(5) . ?
Fe42 N403 2.279(6) . ?
Fe43 O410 1.892(4) . ?
Fe43 O411 1.906(4) . ?
Fe43 O409 2.002(4) . ?
Fe43 O412 2.019(4) . ?
Fe43 N406 2.283(5) . ?
Fe43 N405 2.298(5) . ?
N401 C403 1.456(8) . ?
N401 C402 1.473(7) . ?
N401 C405 1.482(8) . ?
N402 C410 1.457(8) . ?
N402 C407 1.472(8) . ?
N402 C408 1.473(8) . ?
N403 C413 1.463(8) . ?
N403 C412 1.465(8) . ?
N403 C415 1.482(8) . ?
N404 C418 1.460(8) . ?
N404 C420 1.476(8) . ?
N404 C417 1.492(8) . ?
N405 C422 1.465(8) . ?
N405 C425 1.470(8) . ?
N405 C423 1.478(8) . ?
N406 C438 1.400(14) . ?
N406 C427 1.440(7) . ?
N406 C440 1.495(14) . ?
N406 C430 1.507(7) . ?
N406 C437 1.521(14) . ?
N406 C428 1.534(12) . ?
O401 C401 1.408(7) . ?
O402 C404 1.399(7) . ?
O403 C406 1.397(7) . ?
O404 C409 1.419(7) . ?
O405 C411 1.412(7) . ?
O406 C414 1.400(8) . ?
O407 C416 1.401(7) . ?
O408 C419 1.413(7) . ?
O409 C421 1.422(7) . ?
O410 C424 1.400(7) . ?
O411 C426 1.391(7) . ?
O412 C429 1.420(7) . ?
C401 C402 1.514(9) . ?
C401 H40A 0.9900 . ?
C401 H40B 0.9900 . ?
C402 H40C 0.9900 . ?
C402 H40D 0.9900 . ?
C403 C404 1.514(9) . ?
C403 H40E 0.9900 . ?
C403 H40F 0.9900 . ?
C404 H40G 0.9900 . ?
C404 H40H 0.9900 . ?
C405 H40I 0.9800 . ?
C405 H40J 0.9800 . ?
C405 H40K 0.9800 . ?
C406 C407 1.504(9) . ?
C406 H40L 0.9900 . ?
C406 H40M 0.9900 . ?
C407 H40N 0.9900 . ?
C407 H40O 0.9900 . ?
C408 C409 1.526(9) . ?
C408 H40P 0.9900 . ?
C408 H40Q 0.9900 . ?
C409 H40R 0.9900 . ?
C409 H40S 0.9900 . ?
C410 H41A 0.9800 . ?
C410 H41B 0.9800 . ?
C410 H41C 0.9800 . ?
C411 C412 1.518(9) . ?
C411 H41D 0.9900 . ?
C411 H41E 0.9900 . ?
C412 H41F 0.9900 . ?
C412 H41G 0.9900 . ?
C413 C414 1.514(9) . ?
C413 H41H 0.9900 . ?
C413 H41I 0.9900 . ?
C414 H41J 0.9900 . ?
C414 H41K 0.9900 . ?
C415 H41L 0.9800 . ?
C415 H41M 0.9800 . ?
C415 H41N 0.9800 . ?
C416 C417 1.512(9) . ?
C416 H41O 0.9900 . ?
C416 H41P 0.9900 . ?
C417 H41Q 0.9900 . ?
C417 H41R 0.9900 . ?
C418 C419 1.530(8) . ?
C418 H41S 0.9900 . ?
C418 H41T 0.9900 . ?
C419 H41U 0.9900 . ?
C419 H41V 0.9900 . ?
C420 H42A 0.9800 . ?
C420 H42B 0.9800 . ?
C420 H42C 0.9800 . ?
C421 C422 1.509(8) . ?
C421 H42D 0.9900 . ?
C421 H42E 0.9900 . ?
C422 H42F 0.9900 . ?
C422 H42G 0.9900 . ?
C423 C424 1.519(9) . ?
C423 H42H 0.9900 . ?
C423 H42I 0.9900 . ?
C424 H42J 0.9900 . ?
C424 H42K 0.9900 . ?
C425 H42L 0.9800 . ?
C425 H42M 0.9800 . ?
C425 H42N 0.9800 . ?
C426 C437 1.424(15) . ?
C426 C427 1.5681 . ?
C426 H42O 0.9900 . ?
C426 H42P 0.9900 . ?
C426 H42Q 0.9900 . ?
C426 H42R 0.9900 . ?
C427 H42S 0.9901 . ?
C427 H42T 0.9899 . ?
C428 C429 1.470(12) . ?
C428 H42U 0.9900 . ?
C428 H42V 0.9900 . ?
C429 C438 1.503(15) . ?
C429 H42W 0.9900 . ?
C429 H42X 0.9900 . ?
C429 H42Y 0.9897 . ?
C429 H42Z 0.9899 . ?
C430 H43A 0.9800 . ?
C430 H43B 0.9800 . ?
C430 H43C 0.9800 . ?
C437 H42S 1.2595 . ?
C437 H43D 0.9900 . ?
C437 H43E 0.9900 . ?
C438 H43F 0.9900 . ?
C438 H43G 0.9900 . ?
C440 H44A 0.9800 . ?
C440 H44B 0.9800 . ?
C440 H44C 0.9800 . ?
C1 Cl11 1.686(11) . ?
C1 Cl12 1.779(10) . ?
C1 H1A 0.9900 . ?
C1 H1B 0.9900 . ?
C2 Cl22 1.732(10) . ?
C2 Cl21 1.732(9) . ?
C2 H2A 0.9900 . ?
C2 H2B 0.9900 . ?
C3 Cl32 1.771(7) . ?
C3 Cl31 1.777(7) . ?
C3 H3A 0.9900 . ?
C3 H3B 0.9900 . ?
C4 Cl41 1.776(7) . ?
C4 Cl42 1.778(7) . ?
C4 H4A 0.9900 . ?
C4 H4B 0.9900 . ?
C5 Cl52 1.751(7) . ?
C5 Cl51 1.763(7) . ?
C5 H5A 0.9900 . ?
C5 H5B 0.9900 . ?
C6 Cl61 1.776(7) . ?
C6 Cl62 1.781(7) . ?
C6 H6A 0.9900 . ?
C6 H6B 0.9900 . ?
C7 Cl72 1.762(7) . ?
C7 Cl71 1.780(7) . ?
C7 H7A 0.9900 . ?
C7 H7B 0.9900 . ?
C8 Cl81 1.769(7) . ?
C8 Cl82 1.783(7) . ?
C8 H8A 0.9900 . ?
C8 H8B 0.9900 . ?
C9 Cl92 1.761(7) . ?
C9 Cl91 1.778(7) . ?
C9 H9A 0.9900 . ?
C9 H9B 0.9900 . ?
C10 Cl13 1.756(7) . ?
C10 Cl14 1.771(7) . ?
C10 H10X 0.9900 . ?
C10 H10Y 0.9900 . ?
C11 Cl16 1.769(6) . ?
C11 Cl15 1.780(7) . ?
C11 H11W 0.9900 . ?
C11 H11X 0.9900 . ?
C12 Cl18 1.751(7) . ?
C12 Cl17 1.773(7) . ?
C12 H12W 0.9900 . ?
C12 H12X 0.9900 . ?
